data_7040006
loop_
_publ_author_name
'Timco, Grigore'
'Marocchi, Simone'
'Garlatti, Elena'
'Barker, Claire'
'Albring, Morten'
'Bellini, Valerio'
'Manghi, Franca'
'McInnes, Eric J. L.'
'Pritchard, Robin G.'
'Tuna, Floriana'
'Wernsdorfer, Wolfgang'
'Lorusso, Giulia'
'Amoretti, Giuseppe'
'Carretta, Stefano'
'Affronte, Marco'
'Winpenny, Richard E. P.'

_publ_section_title
;
 Heterodimers of heterometallic rings.
;
_journal_issue 42
_journal_name_full 'Dalton transactions (Cambridge, England : 2003)'
_journal_page_first 16610
_journal_page_last 16615
_journal_paper_doi 10.1039/c6dt01941b
_journal_volume 45
_journal_year 2016
_chemical_absolute_configuration rm
_chemical_compound_source 'synthesis as described'
_chemical_formula_moiety 'C182 H328 Cr14 F11 N3 Ni2 O71'
_chemical_formula_sum 'C182 H328 Cr14 F11 N3 Ni2 O71'
_chemical_formula_weight 4748.89
_chemical_name_systematic
;
 ?
;
_space_group_IT_number 4
_symmetry_cell_setting monoclinic
_symmetry_Int_Tables_number 4
_symmetry_space_group_name_Hall 'P 2yb'
_symmetry_space_group_name_H-M 'P 1 21 1'
_atom_sites_solution_hydrogens geom
_atom_sites_solution_primary direct
_atom_sites_solution_secondary difmap
_audit_conform_dict_location ftp://ftp.iucr.org/pub/cif_core.dic
_audit_conform_dict_name cif_core.dic
_audit_conform_dict_version 2.4
_audit_creation_date 2010-03-07T12:10:29-00:00
_audit_creation_method 'WinGX routine CIF_UPDATE'
_audit_update_record
;
2015-03-05 deposited with the CCDC.
2016-07-21 downloaded from the CCDC.
;
_cell_angle_alpha 90
_cell_angle_beta 94.2020(10)
_cell_angle_gamma 90
_cell_formula_units_Z 2
_cell_length_a 24.7231(4)
_cell_length_b 16.8366(3)
_cell_length_c 30.9698(7)
_cell_measurement_reflns_used 14508
_cell_measurement_temperature 100(2)
_cell_measurement_theta_max 21
_cell_measurement_theta_min 2
_cell_measurement_wavelength 0.71073
_cell_volume 12856.6(4)
_computing_cell_refinement 'HKL Scalepack (Otwinowski & Minor 1997)'
_computing_data_collection 'Collect (Nonius BV, 1997-2000)'
_computing_data_reduction 'HKL Denzo and Scalepack (Otwinowski & Minor 1997)'
_computing_molecular_graphics 'Ortep-3 for Windows (Farrugia, 1997)'
_computing_publication_material 'WinGX publication routines (Farrugia, 1999)'
_computing_structure_refinement 'SHELXL-97 (Sheldrick, 2008)'
_diffrn_ambient_temperature 100(2)
_diffrn_detector 'CCD plate'
_diffrn_detector_area_resol_mean 9
_diffrn_measured_fraction_theta_full 0.996
_diffrn_measured_fraction_theta_max 0.996
_diffrn_measurement_device '95mm CCD camera on \k-goniostat'
_diffrn_measurement_device_type KappaCCD
_diffrn_measurement_method 'CCD rotation images, thick slices'
_diffrn_orient_matrix_type 'by Nonius Collect from scalepack cell'
_diffrn_orient_matrix_UB_11 0.398368E-1
_diffrn_orient_matrix_UB_12 0.93231E-2
_diffrn_orient_matrix_UB_13 -0.9884E-3
_diffrn_orient_matrix_UB_21 0.74232E-2
_diffrn_orient_matrix_UB_22 -0.40462E-1
_diffrn_orient_matrix_UB_23 0.233212E-1
_diffrn_orient_matrix_UB_31 0.16729E-2
_diffrn_orient_matrix_UB_32 -0.424688E-1
_diffrn_orient_matrix_UB_33 -0.224362E-1
_diffrn_radiation_monochromator graphite
_diffrn_radiation_probe x-ray
_diffrn_radiation_type MoK\a
_diffrn_radiation_wavelength 0.71073
_diffrn_reflns_av_R_equivalents 0.104
_diffrn_reflns_av_unetI/netI 0.0693
_diffrn_reflns_limit_h_max 24
_diffrn_reflns_limit_h_min 0
_diffrn_reflns_limit_k_max 16
_diffrn_reflns_limit_k_min 0
_diffrn_reflns_limit_l_max 31
_diffrn_reflns_limit_l_min -31
_diffrn_reflns_number 52870
_diffrn_reflns_reduction_process
;
 Scaled and merged with SORTAV
 R.H. Blessing, (1987) Cryst. Rev. 1, 3-58
 R.H. Blessing, (1989) J. Appl. Cryst. 22, 396-397
;
_diffrn_reflns_theta_full 21
_diffrn_reflns_theta_max 21
_diffrn_reflns_theta_min 2.93
_diffrn_source 'Enraf Nonius FR590'
_exptl_absorpt_coefficient_mu 0.785
_exptl_absorpt_correction_T_max 0.9256
_exptl_absorpt_correction_T_min 0.7985
_exptl_absorpt_correction_type multi-scan
_exptl_absorpt_process_details
;
 R.H. Blessing, Acta Cryst. (1995), A51, 33-38
;
_exptl_crystal_colour pink
_exptl_crystal_density_diffrn 1.227
_exptl_crystal_density_method 'not measured'
_exptl_crystal_description plate
_exptl_crystal_F_000 5000
_exptl_crystal_size_max 0.3
_exptl_crystal_size_mid 0.22
_exptl_crystal_size_min 0.1
_refine_diff_density_max 1.487
_refine_diff_density_min -0.472
_refine_diff_density_rms 0.099
_refine_ls_abs_structure_details 'Flack H D (1983), Acta Cryst. A39, 876-881'
_refine_ls_abs_structure_Flack 0.09(4)
_refine_ls_extinction_method none
_refine_ls_goodness_of_fit_ref 1.292
_refine_ls_hydrogen_treatment constr
_refine_ls_matrix_type full
_refine_ls_number_parameters 2556
_refine_ls_number_reflns 14339
_refine_ls_number_restraints 6145
_refine_ls_restrained_S_all 1.2
_refine_ls_R_factor_all 0.1441
_refine_ls_R_factor_gt 0.1055
_refine_ls_shift/su_max 0.048
_refine_ls_shift/su_mean 0.001
_refine_ls_structure_factor_coef Fsqd
_refine_ls_weighting_details 'calc w=1/[\s^2^(Fo^2^)+(0.1000P)^2^+55.0000P] where P=(Fo^2^+2Fc^2^)/3'
_refine_ls_weighting_scheme calc
_refine_ls_wR_factor_gt 0.2418
_refine_ls_wR_factor_ref 0.2656
_reflns_number_gt 10433
_reflns_number_total 14339
_reflns_threshold_expression >2\s(I)
_cod_data_source_file c6dt01941b2.cif
_cod_data_source_block rob
_cod_depositor_comments 'Adding full bibliography for 7040006.cif.'
_cod_database_code 7040006

loop_
_symmetry_equiv_pos_as_xyz
'x, y, z'
'-x, y+1/2, -z'

loop_
_atom_site_label
_atom_site_type_symbol
_atom_site_fract_x
_atom_site_fract_y
_atom_site_fract_z
_atom_site_U_iso_or_equiv
_atom_site_adp_type
_atom_site_occupancy
_atom_site_symmetry_multiplicity
_atom_site_calc_flag
_atom_site_refinement_flags
C1 C 0.6496(4) 0.2688(6) 0.1507(3) 0.048(4) Uani 1 1 d DU
C2 C 0.6352(3) 0.2309(5) 0.1063(3) 0.066(4) Uani 1 1 d DU
C3 C 0.6023(6) 0.2904(7) 0.0802(4) 0.145(8) Uani 1 1 d DU
H3A H 0.57 0.3042 0.0952 0.218 Uiso 1 1 calc R
H3B H 0.5912 0.2679 0.0517 0.218 Uiso 1 1 calc R
H3C H 0.6241 0.3383 0.0766 0.218 Uiso 1 1 calc R
C4 C 0.6072(6) 0.1517(7) 0.1121(5) 0.155(9) Uani 1 1 d DU
H4A H 0.5737 0.1602 0.1266 0.232 Uiso 1 1 calc R
H4B H 0.6314 0.1165 0.1298 0.232 Uiso 1 1 calc R
H4C H 0.5984 0.1274 0.0837 0.232 Uiso 1 1 calc R
C5 C 0.6868(4) 0.2152(10) 0.0846(4) 0.138(8) Uani 1 1 d DU
H5A H 0.6779 0.1927 0.0558 0.207 Uiso 1 1 calc R
H5B H 0.7094 0.1776 0.102 0.207 Uiso 1 1 calc R
H5C H 0.7067 0.2651 0.0819 0.207 Uiso 1 1 calc R
C6 C 0.8194(6) 0.3845(9) 0.2506(5) 0.081(5) Uani 1 1 d U
H6A H 0.837 0.3553 0.2756 0.097 Uiso 1 1 calc R
H6B H 0.8479 0.4073 0.2335 0.097 Uiso 1 1 calc R
C7 C 0.7828(6) 0.4500(9) 0.2661(4) 0.072(4) Uani 1 1 d U
H7 H 0.7595 0.4271 0.288 0.086 Uiso 1 1 calc R
C8 C 0.8192(6) 0.5162(9) 0.2882(4) 0.068(4) Uani 1 1 d U
H8 H 0.8572 0.497 0.2944 0.082 Uiso 1 1 calc R
C9 C 0.7966(6) 0.5491(9) 0.3287(4) 0.063(4) Uani 1 1 d U
H9 H 0.7584 0.5659 0.3208 0.076 Uiso 1 1 calc R
C10 C 0.7963(5) 0.5001(8) 0.3689(4) 0.063(4) Uani 1 1 d U
H10 H 0.7749 0.5301 0.3897 0.076 Uiso 1 1 calc R
C11 C 0.7779(6) 0.4148(9) 0.3697(4) 0.065(4) Uani 1 1 d U
H11A H 0.7956 0.3835 0.3477 0.078 Uiso 1 1 calc R
H11B H 0.7381 0.4115 0.3635 0.078 Uiso 1 1 calc R
C12 C 0.8081(7) 0.2724(12) 0.1923(6) 0.108(6) Uani 1 1 d U
H12A H 0.8289 0.3017 0.1714 0.129 Uiso 1 1 calc R
H12B H 0.7812 0.2377 0.1764 0.129 Uiso 1 1 calc R
C13 C 0.8500(8) 0.2189(11) 0.2280(7) 0.146(8) Uani 1 1 d U
H13A H 0.8696 0.1791 0.2121 0.219 Uiso 1 1 calc R
H13B H 0.8284 0.1923 0.249 0.219 Uiso 1 1 calc R
H13C H 0.8761 0.2548 0.2433 0.219 Uiso 1 1 calc R
C14 C 0.6708(4) 0.5461(8) 0.1511(4) 0.083(3) Uani 1 1 d DU
C15 C 0.6295(4) 0.5785(5) 0.1164(3) 0.094(6) Uani 1 1 d DU
C16 C 0.6432(8) 0.5462(11) 0.0739(4) 0.197(11) Uani 1 1 d DU
H16A H 0.6199 0.5711 0.0507 0.295 Uiso 1 1 calc R
H16B H 0.6374 0.4887 0.0734 0.295 Uiso 1 1 calc R
H16C H 0.6813 0.5577 0.0695 0.295 Uiso 1 1 calc R
C17 C 0.5735(4) 0.5562(13) 0.1280(7) 0.238(14) Uani 1 1 d DU
H17A H 0.5467 0.5776 0.1062 0.357 Uiso 1 1 calc R
H17B H 0.567 0.5782 0.1565 0.357 Uiso 1 1 calc R
H17C H 0.5703 0.4982 0.1289 0.357 Uiso 1 1 calc R
C18 C 0.6347(8) 0.6682(6) 0.1131(6) 0.170(10) Uani 1 1 d DU
H18A H 0.6104 0.6875 0.0889 0.256 Uiso 1 1 calc R
H18B H 0.6722 0.6821 0.108 0.256 Uiso 1 1 calc R
H18C H 0.6248 0.6927 0.1401 0.256 Uiso 1 1 calc R
C19 C 0.8042(4) 0.4690(9) 0.1443(3) 0.074(5) Uani 1 1 d DU
C20 C 0.8387(4) 0.4677(5) 0.1047(3) 0.103(6) Uani 1 1 d DU
C21 C 0.8156(8) 0.5304(8) 0.0746(5) 0.214(13) Uani 1 1 d DU
H21A H 0.7781 0.5169 0.0651 0.321 Uiso 1 1 calc R
H21B H 0.8373 0.5338 0.0494 0.321 Uiso 1 1 calc R
H21C H 0.8165 0.5816 0.0897 0.321 Uiso 1 1 calc R
C22 C 0.8969(4) 0.4869(14) 0.1192(7) 0.268(16) Uani 1 1 d DU
H22A H 0.9114 0.4458 0.1392 0.403 Uiso 1 1 calc R
H22B H 0.8985 0.5385 0.1339 0.403 Uiso 1 1 calc R
H22C H 0.9186 0.489 0.094 0.403 Uiso 1 1 calc R
C23 C 0.8358(7) 0.3876(6) 0.0827(4) 0.121(7) Uani 1 1 d DU
H23A H 0.8446 0.3459 0.1042 0.181 Uiso 1 1 calc R
H23B H 0.8618 0.3859 0.0603 0.181 Uiso 1 1 calc R
H23C H 0.7991 0.379 0.0694 0.181 Uiso 1 1 calc R
C24 C 0.8277(5) 0.7343(6) 0.1995(3) 0.055(4) Uani 1 1 d DU
C25 C 0.8456(4) 0.7946(5) 0.1664(3) 0.081(5) Uani 1 1 d DU
C26 C 0.8652(8) 0.8691(7) 0.1887(5) 0.184(11) Uani 1 1 d DU
H26A H 0.8956 0.8566 0.2098 0.276 Uiso 1 1 calc R
H26B H 0.8357 0.8928 0.2038 0.276 Uiso 1 1 calc R
H26C H 0.8773 0.9067 0.1673 0.276 Uiso 1 1 calc R
C27 C 0.8907(5) 0.7625(12) 0.1409(5) 0.225(12) Uani 1 1 d DU
H27A H 0.9225 0.7508 0.1607 0.337 Uiso 1 1 calc R
H27B H 0.9004 0.8022 0.1196 0.337 Uiso 1 1 calc R
H27C H 0.8785 0.7138 0.1259 0.337 Uiso 1 1 calc R
C28 C 0.7970(5) 0.8136(12) 0.1357(5) 0.254(12) Uani 1 1 d DU
H28A H 0.7858 0.7659 0.1194 0.382 Uiso 1 1 calc R
H28B H 0.8066 0.8554 0.1156 0.382 Uiso 1 1 calc R
H28C H 0.7671 0.832 0.1523 0.382 Uiso 1 1 calc R
C29 C 0.7201(4) 0.6995(7) 0.2699(4) 0.073(5) Uani 1 1 d DU
C30 C 0.6698(4) 0.7488(5) 0.2781(3) 0.084(5) Uani 1 1 d DU
C31 C 0.6534(7) 0.7984(8) 0.2386(4) 0.160(9) Uani 1 1 d DU
H31A H 0.6828 0.8351 0.233 0.24 Uiso 1 1 calc R
H31B H 0.6206 0.8288 0.2438 0.24 Uiso 1 1 calc R
H31C H 0.646 0.7635 0.2136 0.24 Uiso 1 1 calc R
C32 C 0.6812(7) 0.8026(7) 0.3170(4) 0.120(7) Uani 1 1 d DU
H32A H 0.7123 0.8368 0.3123 0.18 Uiso 1 1 calc R
H32B H 0.6894 0.7701 0.3429 0.18 Uiso 1 1 calc R
H32C H 0.6492 0.8355 0.321 0.18 Uiso 1 1 calc R
C33 C 0.6234(4) 0.6920(7) 0.2843(6) 0.112(7) Uani 1 1 d DU
H33A H 0.5907 0.7223 0.2896 0.167 Uiso 1 1 calc R
H33B H 0.633 0.6573 0.309 0.167 Uiso 1 1 calc R
H33C H 0.6165 0.6597 0.2581 0.167 Uiso 1 1 calc R
C34 C 0.8893(4) 0.7737(5) 0.3595(4) 0.053(4) Uani 1 1 d DU
C35 C 0.9117(3) 0.8536(5) 0.3759(3) 0.075(5) Uani 1 1 d DU
C36 C 0.9032(7) 0.8602(10) 0.4234(3) 0.131(8) Uani 1 1 d DU
H36A H 0.8643 0.8573 0.4276 0.197 Uiso 1 1 calc R
H36B H 0.9176 0.9111 0.4345 0.197 Uiso 1 1 calc R
H36C H 0.922 0.8166 0.4391 0.197 Uiso 1 1 calc R
C37 C 0.8840(6) 0.9209(6) 0.3511(5) 0.124(7) Uani 1 1 d DU
H37A H 0.8448 0.9183 0.3541 0.186 Uiso 1 1 calc R
H37B H 0.8909 0.9166 0.3204 0.186 Uiso 1 1 calc R
H37C H 0.8981 0.9717 0.3626 0.186 Uiso 1 1 calc R
C38 C 0.9719(4) 0.8545(10) 0.3715(6) 0.141(8) Uani 1 1 d DU
H38A H 0.9869 0.9056 0.3816 0.212 Uiso 1 1 calc R
H38B H 0.9789 0.8468 0.341 0.212 Uiso 1 1 calc R
H38C H 0.989 0.8115 0.3889 0.212 Uiso 1 1 calc R
C39 C 0.9471(3) 0.6086(8) 0.3123(4) 0.075(5) Uani 1 1 d DU
C40 C 1.0059(4) 0.6019(5) 0.2999(3) 0.092(5) Uani 1 1 d DU
C41 C 1.0127(7) 0.5193(6) 0.2843(6) 0.174(10) Uani 1 1 d DU
H41A H 1.004 0.4818 0.3069 0.261 Uiso 1 1 calc R
H41B H 1.0503 0.5113 0.2772 0.261 Uiso 1 1 calc R
H41C H 0.9883 0.5104 0.2583 0.261 Uiso 1 1 calc R
C42 C 1.0468(5) 0.6173(13) 0.3379(4) 0.184(11) Uani 1 1 d DU
H42A H 1.0418 0.5781 0.3607 0.277 Uiso 1 1 calc R
H42B H 1.0414 0.6708 0.3493 0.277 Uiso 1 1 calc R
H42C H 1.0836 0.6128 0.3284 0.277 Uiso 1 1 calc R
C43 C 1.0145(7) 0.6617(8) 0.2647(4) 0.161(10) Uani 1 1 d DU
H43A H 1.0091 0.7154 0.2757 0.242 Uiso 1 1 calc R
H43B H 0.9885 0.6517 0.2398 0.242 Uiso 1 1 calc R
H43C H 1.0515 0.6567 0.2556 0.242 Uiso 1 1 calc R
C44 C 0.9506(3) 0.5457(8) 0.4619(3) 0.057(4) Uani 1 1 d DU
C45 C 1.0036(3) 0.5549(5) 0.4906(3) 0.065(4) Uani 1 1 d DU
C46 C 0.9928(5) 0.5419(9) 0.5371(3) 0.085(5) Uani 1 1 d DU
H46A H 0.9775 0.4887 0.5405 0.128 Uiso 1 1 calc R
H46B H 0.9669 0.5818 0.5459 0.128 Uiso 1 1 calc R
H46C H 1.0267 0.5467 0.5553 0.128 Uiso 1 1 calc R
C47 C 1.0412(4) 0.4890(7) 0.4776(4) 0.096(6) Uani 1 1 d DU
H47A H 1.0244 0.4374 0.4823 0.144 Uiso 1 1 calc R
H47B H 1.0758 0.4926 0.4951 0.144 Uiso 1 1 calc R
H47C H 1.0477 0.4947 0.4469 0.144 Uiso 1 1 calc R
C48 C 1.0275(5) 0.6368(6) 0.4849(4) 0.092(5) Uani 1 1 d DU
H48A H 1.0606 0.6425 0.504 0.137 Uiso 1 1 calc R
H48B H 1.0011 0.6772 0.4922 0.137 Uiso 1 1 calc R
H48C H 1.0361 0.6437 0.4547 0.137 Uiso 1 1 calc R
C49 C 0.8104(4) 0.6015(6) 0.4572(3) 0.047(4) Uani 1 1 d DU
C50 C 0.7708(4) 0.6450(5) 0.4850(3) 0.093(6) Uani 1 1 d DU
C51 C 0.7168(4) 0.6048(8) 0.4832(5) 0.109(7) Uani 1 1 d DU
H51A H 0.7214 0.5498 0.4932 0.164 Uiso 1 1 calc R
H51B H 0.7007 0.6051 0.4533 0.164 Uiso 1 1 calc R
H51C H 0.6929 0.6331 0.5019 0.164 Uiso 1 1 calc R
C52 C 0.7951(6) 0.6405(10) 0.5316(3) 0.139(8) Uani 1 1 d DU
H52A H 0.7983 0.5847 0.5406 0.208 Uiso 1 1 calc R
H52B H 0.7714 0.6686 0.5506 0.208 Uiso 1 1 calc R
H52C H 0.831 0.6652 0.5337 0.208 Uiso 1 1 calc R
C53 C 0.7629(7) 0.7293(6) 0.4693(5) 0.133(7) Uani 1 1 d DU
H53A H 0.7982 0.756 0.4697 0.199 Uiso 1 1 calc R
H53B H 0.7396 0.7577 0.4884 0.199 Uiso 1 1 calc R
H53C H 0.7459 0.7291 0.4397 0.199 Uiso 1 1 calc R
C54 C 0.8321(5) 0.3200(7) 0.5086(3) 0.059(4) Uani 1 1 d DU
C55 C 0.8328(3) 0.2987(5) 0.5568(3) 0.060(4) Uani 1 1 d DU
C56 C 0.8309(6) 0.2109(5) 0.5631(4) 0.081(5) Uani 1 1 d DU
H56A H 0.7976 0.1897 0.5483 0.122 Uiso 1 1 calc R
H56B H 0.8315 0.1989 0.594 0.122 Uiso 1 1 calc R
H56C H 0.8625 0.1865 0.5509 0.122 Uiso 1 1 calc R
C57 C 0.8836(4) 0.3327(9) 0.5799(4) 0.086(6) Uani 1 1 d DU
H57A H 0.8838 0.3906 0.5763 0.129 Uiso 1 1 calc R
H57B H 0.9156 0.31 0.5675 0.129 Uiso 1 1 calc R
H57C H 0.8845 0.3196 0.6108 0.129 Uiso 1 1 calc R
C58 C 0.7822(4) 0.3371(8) 0.5730(4) 0.081(5) Uani 1 1 d DU
H58A H 0.7838 0.3947 0.5688 0.122 Uiso 1 1 calc R
H58B H 0.7802 0.3253 0.6038 0.122 Uiso 1 1 calc R
H58C H 0.7499 0.3158 0.5566 0.122 Uiso 1 1 calc R
C59 C 0.8986(4) 0.2935(9) 0.4043(4) 0.079(5) Uani 1 1 d DU
C60 C 0.9490(4) 0.2707(5) 0.3804(3) 0.110(6) Uani 1 1 d DU
C61 C 0.9392(7) 0.1932(6) 0.3580(5) 0.147(8) Uani 1 1 d DU
H61A H 0.9067 0.1971 0.338 0.22 Uiso 1 1 calc R
H61B H 0.934 0.1517 0.3794 0.22 Uiso 1 1 calc R
H61C H 0.9705 0.1799 0.3417 0.22 Uiso 1 1 calc R
C62 C 0.9986(4) 0.2661(10) 0.4115(4) 0.120(7) Uani 1 1 d DU
H62A H 1.0059 0.3184 0.4245 0.181 Uiso 1 1 calc R
H62B H 1.0298 0.2492 0.396 0.181 Uiso 1 1 calc R
H62C H 0.9924 0.2276 0.4344 0.181 Uiso 1 1 calc R
C63 C 0.9553(7) 0.3358(7) 0.3467(4) 0.143(8) Uani 1 1 d DU
H63A H 0.9626 0.3866 0.3614 0.214 Uiso 1 1 calc R
H63B H 0.9219 0.3399 0.3278 0.214 Uiso 1 1 calc R
H63C H 0.9856 0.3225 0.3293 0.214 Uiso 1 1 calc R
C64 C 0.7410(6) 0.1049(5) 0.4183(4) 0.068(4) Uani 1 1 d DU
C65 C 0.7425(3) 0.0236(5) 0.4410(3) 0.060(4) Uani 1 1 d DU
C66 C 0.7274(5) -0.0404(6) 0.4087(4) 0.082(5) Uani 1 1 d DU
H66A H 0.6912 -0.0298 0.395 0.123 Uiso 1 1 calc R
H66B H 0.7276 -0.0919 0.4234 0.123 Uiso 1 1 calc R
H66C H 0.7538 -0.0412 0.3865 0.123 Uiso 1 1 calc R
C67 C 0.7986(4) 0.0073(8) 0.4622(4) 0.074(5) Uani 1 1 d DU
H67A H 0.8248 0.0053 0.44 0.11 Uiso 1 1 calc R
H67B H 0.7985 -0.0437 0.4775 0.11 Uiso 1 1 calc R
H67C H 0.8087 0.0497 0.4829 0.11 Uiso 1 1 calc R
C68 C 0.7013(5) 0.0278(10) 0.4748(4) 0.125(8) Uani 1 1 d DU
H68A H 0.6651 0.0365 0.4605 0.188 Uiso 1 1 calc R
H68B H 0.7105 0.0718 0.4947 0.188 Uiso 1 1 calc R
H68C H 0.7016 -0.0222 0.491 0.188 Uiso 1 1 calc R
C69 C 0.6658(4) 0.2919(7) 0.4274(3) 0.053(4) Uani 1 1 d DU
C70 C 0.6260(4) 0.3350(5) 0.4554(3) 0.094(6) Uani 1 1 d DU
C71 C 0.5730(4) 0.3464(10) 0.4303(4) 0.114(7) Uani 1 1 d DU
H71A H 0.5786 0.3759 0.4037 0.171 Uiso 1 1 calc R
H71B H 0.5486 0.3764 0.4478 0.171 Uiso 1 1 calc R
H71C H 0.557 0.2945 0.4229 0.171 Uiso 1 1 calc R
C72 C 0.6474(7) 0.4165(6) 0.4695(6) 0.150(9) Uani 1 1 d DU
H72A H 0.6818 0.4103 0.4871 0.226 Uiso 1 1 calc R
H72B H 0.621 0.4429 0.4867 0.226 Uiso 1 1 calc R
H72C H 0.6533 0.4486 0.4439 0.226 Uiso 1 1 calc R
C73 C 0.6214(7) 0.2865(9) 0.4960(4) 0.166(10) Uani 1 1 d DU
H73A H 0.6573 0.2813 0.5114 0.249 Uiso 1 1 calc R
H73B H 0.6072 0.2337 0.4883 0.249 Uiso 1 1 calc R
H73C H 0.5968 0.3132 0.5148 0.249 Uiso 1 1 calc R
C74 C 0.5939(4) 0.1295(6) 0.2951(4) 0.071(5) Uani 1 1 d DU
C75 C 0.5488(4) 0.0667(5) 0.2983(3) 0.086(5) Uani 1 1 d DU
C76 C 0.5307(6) 0.0388(7) 0.2536(3) 0.080(5) Uani 1 1 d DU
H76A H 0.5012 0.0004 0.2552 0.12 Uiso 1 1 calc R
H76B H 0.5612 0.0136 0.2404 0.12 Uiso 1 1 calc R
H76C H 0.518 0.0843 0.2359 0.12 Uiso 1 1 calc R
C77 C 0.5710(6) -0.0037(6) 0.3247(4) 0.115(7) Uani 1 1 d DU
H77A H 0.5832 0.0141 0.3539 0.173 Uiso 1 1 calc R
H77B H 0.6016 -0.0269 0.3107 0.173 Uiso 1 1 calc R
H77C H 0.5424 -0.0437 0.3264 0.173 Uiso 1 1 calc R
C78 C 0.5013(4) 0.1057(8) 0.3184(4) 0.099(6) Uani 1 1 d DU
H78A H 0.5128 0.1232 0.3479 0.149 Uiso 1 1 calc R
H78B H 0.4716 0.0674 0.3195 0.149 Uiso 1 1 calc R
H78C H 0.489 0.1517 0.301 0.149 Uiso 1 1 calc R
C79 C 0.7292(6) 0.1380(5) 0.2675(4) 0.071(5) Uani 1 1 d DU
C80 C 0.7419(4) 0.0582(6) 0.2468(3) 0.093(6) Uani 1 1 d DU
C81 C 0.7901(5) 0.0215(9) 0.2710(4) 0.134(7) Uani 1 1 d DU
H81A H 0.8214 0.0567 0.2697 0.2 Uiso 1 1 calc R
H81B H 0.798 -0.0298 0.2578 0.2 Uiso 1 1 calc R
H81C H 0.7823 0.0133 0.3012 0.2 Uiso 1 1 calc R
C82 C 0.7559(5) 0.0662(8) 0.1997(3) 0.075(5) Uani 1 1 d DU
H82A H 0.7878 0.1004 0.1983 0.113 Uiso 1 1 calc R
H82B H 0.7251 0.0897 0.1825 0.113 Uiso 1 1 calc R
H82C H 0.7638 0.0136 0.1882 0.113 Uiso 1 1 calc R
C83 C 0.6933(5) 0.0042(8) 0.2481(6) 0.140(8) Uani 1 1 d DU
H83A H 0.6622 0.0283 0.2315 0.21 Uiso 1 1 calc R
H83B H 0.6846 -0.0033 0.2782 0.21 Uiso 1 1 calc R
H83C H 0.7014 -0.0473 0.2353 0.21 Uiso 1 1 calc R
C84 C 0.5535(6) 0.3764(9) 0.2232(5) 0.072(5) Uani 1 1 d U
H84 H 0.573 0.3896 0.1988 0.086 Uiso 1 1 calc R
C85 C 0.5069(7) 0.4128(10) 0.2264(5) 0.089(5) Uani 1 1 d U
H85 H 0.493 0.4457 0.2032 0.107 Uiso 1 1 calc R
C86 C 0.4758(6) 0.4042(9) 0.2648(5) 0.071(5) Uani 1 1 d U
C87 C 0.4218(8) 0.4476(12) 0.2726(6) 0.108(6) Uani 1 1 d U
C88 C 0.3697(5) 0.5849(6) 0.3521(3) 0.058(4) Uani 1 1 d DU
C89 C 0.3856(4) 0.6376(5) 0.3916(3) 0.073(5) Uani 1 1 d DU
C90 C 0.3425(5) 0.6989(9) 0.3950(7) 0.248(14) Uani 1 1 d DU
H90A H 0.3076 0.6727 0.3979 0.373 Uiso 1 1 calc R
H90B H 0.3402 0.732 0.3689 0.373 Uiso 1 1 calc R
H90C H 0.3515 0.7324 0.4204 0.373 Uiso 1 1 calc R
C91 C 0.4405(4) 0.6758(10) 0.3878(5) 0.135(8) Uani 1 1 d DU
H91A H 0.4681 0.6343 0.3861 0.202 Uiso 1 1 calc R
H91B H 0.4495 0.7091 0.4133 0.202 Uiso 1 1 calc R
H91C H 0.4394 0.7086 0.3617 0.202 Uiso 1 1 calc R
C92 C 0.3888(9) 0.5865(9) 0.4322(4) 0.177(10) Uani 1 1 d DU
H92A H 0.4153 0.5439 0.4294 0.266 Uiso 1 1 calc R
H92B H 0.3531 0.5632 0.436 0.266 Uiso 1 1 calc R
H92C H 0.3999 0.6194 0.4574 0.266 Uiso 1 1 calc R
C93 C 0.3431(4) 0.2841(7) 0.3656(3) 0.061(4) Uani 1 1 d DU
C94 C 0.3762(3) 0.2499(5) 0.4055(3) 0.071(5) Uani 1 1 d DU
C95 C 0.3644(6) 0.1632(5) 0.4098(5) 0.106(6) Uani 1 1 d DU
H95A H 0.3747 0.1351 0.3839 0.16 Uiso 1 1 calc R
H95B H 0.3256 0.1556 0.4129 0.16 Uiso 1 1 calc R
H95C H 0.3852 0.1419 0.4354 0.16 Uiso 1 1 calc R
C96 C 0.4361(3) 0.2646(11) 0.4019(5) 0.122(7) Uani 1 1 d DU
H96A H 0.4427 0.3219 0.4001 0.183 Uiso 1 1 calc R
H96B H 0.4476 0.2386 0.3758 0.183 Uiso 1 1 calc R
H96C H 0.4567 0.243 0.4275 0.183 Uiso 1 1 calc R
C97 C 0.3587(6) 0.2896(9) 0.4466(3) 0.123(7) Uani 1 1 d DU
H97A H 0.3656 0.3468 0.4452 0.185 Uiso 1 1 calc R
H97B H 0.3793 0.267 0.4719 0.185 Uiso 1 1 calc R
H97C H 0.3199 0.2804 0.449 0.185 Uiso 1 1 calc R
C98 C 0.2171(4) 0.3967(8) 0.3468(3) 0.074(5) Uani 1 1 d DU
C99 C 0.1729(4) 0.4150(5) 0.3781(3) 0.086(5) Uani 1 1 d DU
C100 C 0.1179(4) 0.3941(10) 0.3585(5) 0.135(7) Uani 1 1 d DU
H10A H 0.1096 0.4262 0.3325 0.203 Uiso 1 1 calc R
H10B H 0.0909 0.4046 0.3794 0.203 Uiso 1 1 calc R
H10C H 0.117 0.3376 0.3507 0.203 Uiso 1 1 calc R
C101 C 0.1875(8) 0.3670(9) 0.4187(4) 0.179(10) Uani 1 1 d DU
H10D H 0.2236 0.3825 0.4309 0.269 Uiso 1 1 calc R
H10E H 0.1874 0.3104 0.4114 0.269 Uiso 1 1 calc R
H10F H 0.1608 0.3772 0.4399 0.269 Uiso 1 1 calc R
C102 C 0.1740(6) 0.5031(5) 0.3886(5) 0.105(6) Uani 1 1 d DU
H10G H 0.2092 0.5169 0.4033 0.157 Uiso 1 1 calc R
H10H H 0.1451 0.5154 0.4077 0.157 Uiso 1 1 calc R
H10I H 0.1684 0.5337 0.3618 0.157 Uiso 1 1 calc R
C103 C 0.1821(5) 0.1277(6) 0.2986(3) 0.078(5) Uani 1 1 d DU
C104 C 0.1539(4) 0.0686(5) 0.3270(3) 0.078(5) Uani 1 1 d DU
C105 C 0.1205(5) 0.0099(7) 0.3004(4) 0.107(6) Uani 1 1 d DU
H10J H 0.1033 -0.0272 0.3196 0.161 Uiso 1 1 calc R
H10K H 0.1439 -0.0197 0.2818 0.161 Uiso 1 1 calc R
H10L H 0.0925 0.038 0.2823 0.161 Uiso 1 1 calc R
C106 C 0.1970(5) 0.0210(8) 0.3537(5) 0.115(7) Uani 1 1 d DU
H10M H 0.2191 0.057 0.3726 0.173 Uiso 1 1 calc R
H10N H 0.2202 -0.0067 0.3343 0.173 Uiso 1 1 calc R
H10O H 0.1792 -0.018 0.3715 0.173 Uiso 1 1 calc R
C107 C 0.1197(6) 0.1177(9) 0.3557(4) 0.139(8) Uani 1 1 d DU
H10P H 0.143 0.1546 0.3729 0.208 Uiso 1 1 calc R
H10Q H 0.1012 0.0825 0.375 0.208 Uiso 1 1 calc R
H10R H 0.0927 0.1478 0.3376 0.208 Uiso 1 1 calc R
C108 C 0.2962(4) 0.1548(7) 0.2282(4) 0.071(4) Uani 1 1 d DU
C109 C 0.3448(4) 0.1058(6) 0.2148(3) 0.121(7) Uani 1 1 d DU
C110 C 0.3913(5) 0.1604(9) 0.2090(7) 0.187(11) Uani 1 1 d DU
H11C H 0.4018 0.187 0.2365 0.28 Uiso 1 1 calc R
H11D H 0.3805 0.2003 0.187 0.28 Uiso 1 1 calc R
H11E H 0.4221 0.1299 0.1997 0.28 Uiso 1 1 calc R
C111 C 0.3326(8) 0.0632(10) 0.1721(4) 0.169(10) Uani 1 1 d DU
H11F H 0.3025 0.0261 0.1747 0.253 Uiso 1 1 calc R
H11G H 0.3648 0.0339 0.1645 0.253 Uiso 1 1 calc R
H11H H 0.3226 0.1022 0.1494 0.253 Uiso 1 1 calc R
C112 C 0.3593(7) 0.0462(8) 0.2505(4) 0.146(8) Uani 1 1 d DU
H11I H 0.3283 0.0109 0.2538 0.219 Uiso 1 1 calc R
H11J H 0.3683 0.0744 0.2777 0.219 Uiso 1 1 calc R
H11K H 0.3906 0.0147 0.243 0.219 Uiso 1 1 calc R
C113 C 0.0718(4) 0.2672(9) 0.1895(5) 0.095(5) Uani 1 1 d DU
C114 C 0.0136(4) 0.2694(6) 0.2037(3) 0.260(12) Uani 1 1 d DU
C115 C 0.0052(8) 0.2092(8) 0.2383(5) 0.201(12) Uani 1 1 d DU
H11L H 0.0098 0.1556 0.2267 0.302 Uiso 1 1 calc R
H11M H -0.0316 0.2146 0.2478 0.302 Uiso 1 1 calc R
H11N H 0.0317 0.2179 0.2629 0.302 Uiso 1 1 calc R
C116 C -0.0282(5) 0.2569(13) 0.1661(4) 0.163(10) Uani 1 1 d DU
H11O H -0.0198 0.2082 0.1507 0.244 Uiso 1 1 calc R
H11P H -0.0277 0.3023 0.1463 0.244 Uiso 1 1 calc R
H11Q H -0.0643 0.2523 0.1771 0.244 Uiso 1 1 calc R
C117 C 0.0052(8) 0.3506(7) 0.2222(6) 0.178(10) Uani 1 1 d DU
H11R H 0.0154 0.3909 0.2014 0.268 Uiso 1 1 calc R
H11S H 0.0278 0.3566 0.2493 0.268 Uiso 1 1 calc R
H11T H -0.033 0.3572 0.2278 0.268 Uiso 1 1 calc R
C118 C 0.1257(5) 0.1002(6) 0.1392(4) 0.085(5) Uani 1 1 d DU
C119 C 0.0977(4) 0.0216(6) 0.1261(3) 0.086(5) Uani 1 1 d DU
C120 C 0.1286(6) -0.0440(7) 0.1494(5) 0.136(8) Uani 1 1 d DU
H12C H 0.1658 -0.0451 0.1404 0.204 Uiso 1 1 calc R
H12D H 0.1108 -0.0949 0.1423 0.204 Uiso 1 1 calc R
H12E H 0.1293 -0.0349 0.1807 0.204 Uiso 1 1 calc R
C121 C 0.0396(4) 0.0251(12) 0.1382(6) 0.180(11) Uani 1 1 d DU
H12F H 0.0206 0.0681 0.122 0.27 Uiso 1 1 calc R
H12G H 0.039 0.0351 0.1693 0.27 Uiso 1 1 calc R
H12H H 0.0216 -0.0255 0.131 0.27 Uiso 1 1 calc R
C122 C 0.1008(8) 0.0124(11) 0.0775(3) 0.169(10) Uani 1 1 d DU
H12I H 0.0793 0.0543 0.0624 0.254 Uiso 1 1 calc R
H12J H 0.0864 -0.0396 0.0683 0.254 Uiso 1 1 calc R
H12K H 0.1387 0.0168 0.0704 0.254 Uiso 1 1 calc R
C123 C 0.2066(4) 0.2824(8) 0.0456(4) 0.094(6) Uani 1 1 d DU
C124 C 0.2460(4) 0.2373(6) 0.0181(3) 0.129(7) Uani 1 1 d DU
C125 C 0.2767(6) 0.2986(9) -0.0046(6) 0.257(14) Uani 1 1 d DU
H12L H 0.3017 0.2726 -0.0232 0.386 Uiso 1 1 calc R
H12M H 0.2974 0.3317 0.0168 0.386 Uiso 1 1 calc R
H12N H 0.2513 0.332 -0.0223 0.386 Uiso 1 1 calc R
C126 C 0.2861(6) 0.1868(11) 0.0450(7) 0.34(2) Uani 1 1 d DU
H12O H 0.3111 0.1616 0.026 0.516 Uiso 1 1 calc R
H12P H 0.2666 0.1458 0.0601 0.516 Uiso 1 1 calc R
H12Q H 0.3066 0.2203 0.0662 0.516 Uiso 1 1 calc R
C127 C 0.2118(7) 0.1866(11) -0.0135(6) 0.324(18) Uani 1 1 d DU
H12R H 0.2353 0.1599 -0.0331 0.486 Uiso 1 1 calc R
H12S H 0.1857 0.2203 -0.0303 0.486 Uiso 1 1 calc R
H12T H 0.1923 0.1467 0.0024 0.486 Uiso 1 1 calc R
C128 C 0.0619(4) 0.3271(8) 0.0383(4) 0.074(5) Uani 1 1 d DU
C129 C 0.0099(4) 0.3087(5) 0.0101(3) 0.096(6) Uani 1 1 d DU
C130 C 0.0224(6) 0.3113(9) -0.0365(3) 0.100(6) Uani 1 1 d DU
H13D H -0.0106 0.3 -0.0549 0.15 Uiso 1 1 calc R
H13E H 0.0501 0.2714 -0.0416 0.15 Uiso 1 1 calc R
H13F H 0.036 0.3642 -0.0433 0.15 Uiso 1 1 calc R
C131 C -0.0120(6) 0.2285(6) 0.0223(4) 0.115(7) Uani 1 1 d DU
H13G H -0.0206 0.2294 0.0527 0.172 Uiso 1 1 calc R
H13H H 0.0154 0.1875 0.0182 0.172 Uiso 1 1 calc R
H13I H -0.0449 0.2167 0.0038 0.172 Uiso 1 1 calc R
C132 C -0.0300(5) 0.3736(8) 0.0191(6) 0.181(10) Uani 1 1 d DU
H13J H -0.038 0.3715 0.0496 0.272 Uiso 1 1 calc R
H13K H -0.0635 0.366 0.0007 0.272 Uiso 1 1 calc R
H13L H -0.0142 0.4254 0.0129 0.272 Uiso 1 1 calc R
C133 C 0.1701(5) 0.5510(8) -0.0109(2) 0.057(4) Uani 1 1 d DU
C134 C 0.1649(3) 0.5699(5) -0.0599(3) 0.063(4) Uani 1 1 d DU
C135 C 0.2127(4) 0.5314(8) -0.0794(4) 0.089(6) Uani 1 1 d DU
H13M H 0.2113 0.5431 -0.1104 0.134 Uiso 1 1 calc R
H13N H 0.2112 0.4738 -0.0751 0.134 Uiso 1 1 calc R
H13O H 0.2465 0.5523 -0.0652 0.134 Uiso 1 1 calc R
C136 C 0.1667(6) 0.6588(5) -0.0663(5) 0.080(5) Uani 1 1 d DU
H13P H 0.1648 0.6709 -0.0973 0.12 Uiso 1 1 calc R
H13Q H 0.2006 0.6799 -0.0524 0.12 Uiso 1 1 calc R
H13R H 0.1359 0.6834 -0.0532 0.12 Uiso 1 1 calc R
C137 C 0.1124(4) 0.5332(9) -0.0787(4) 0.107(7) Uani 1 1 d DU
H13S H 0.1082 0.5436 -0.1099 0.161 Uiso 1 1 calc R
H13T H 0.0819 0.5566 -0.0647 0.161 Uiso 1 1 calc R
H13U H 0.1132 0.4758 -0.0736 0.161 Uiso 1 1 calc R
C138 C 0.1074(4) 0.5788(9) 0.0928(4) 0.080(5) Uani 1 1 d DU
C139 C 0.0576(4) 0.6113(6) 0.1144(3) 0.143(7) Uani 1 1 d DU
C140 C 0.0078(5) 0.6056(11) 0.0844(5) 0.163(9) Uani 1 1 d DU
H14A H 0.0109 0.6418 0.0599 0.245 Uiso 1 1 calc R
H14B H -0.024 0.6201 0.0998 0.245 Uiso 1 1 calc R
H14C H 0.0037 0.551 0.0736 0.245 Uiso 1 1 calc R
C141 C 0.0681(8) 0.6970(6) 0.1263(6) 0.219(12) Uani 1 1 d DU
H14D H 0.1005 0.7006 0.1465 0.328 Uiso 1 1 calc R
H14E H 0.0368 0.7186 0.14 0.328 Uiso 1 1 calc R
H14F H 0.074 0.7276 0.1001 0.328 Uiso 1 1 calc R
C142 C 0.0490(9) 0.5598(11) 0.1536(5) 0.309(18) Uani 1 1 d DU
H14G H 0.081 0.5632 0.1742 0.464 Uiso 1 1 calc R
H14H H 0.0435 0.5045 0.1444 0.464 Uiso 1 1 calc R
H14I H 0.0171 0.5785 0.1676 0.464 Uiso 1 1 calc R
C143 C 0.2626(5) 0.7642(5) 0.0821(3) 0.065(4) Uani 1 1 d DU
C144 C 0.2665(4) 0.8447(5) 0.0594(3) 0.081(5) Uani 1 1 d DU
C145 C 0.2127(4) 0.8631(10) 0.0360(5) 0.135(8) Uani 1 1 d DU
H14J H 0.2029 0.8206 0.0152 0.202 Uiso 1 1 calc R
H14K H 0.2151 0.9135 0.0205 0.202 Uiso 1 1 calc R
H14L H 0.185 0.8671 0.0569 0.202 Uiso 1 1 calc R
C146 C 0.3085(5) 0.8389(10) 0.0264(4) 0.126(7) Uani 1 1 d DU
H14M H 0.2979 0.7972 0.0053 0.189 Uiso 1 1 calc R
H14N H 0.3438 0.8259 0.0411 0.189 Uiso 1 1 calc R
H14O H 0.3108 0.8898 0.0113 0.189 Uiso 1 1 calc R
C147 C 0.2810(6) 0.9071(6) 0.0934(4) 0.099(6) Uani 1 1 d DU
H14P H 0.3171 0.8958 0.1073 0.148 Uiso 1 1 calc R
H14Q H 0.2543 0.9064 0.1152 0.148 Uiso 1 1 calc R
H14R H 0.2812 0.9596 0.0797 0.148 Uiso 1 1 calc R
C148 C 0.3425(4) 0.5861(9) 0.0762(4) 0.093(6) Uani 1 1 d DU
C149 C 0.3933(4) 0.5700(6) 0.0517(3) 0.116(6) Uani 1 1 d DU
C150 C 0.4349(5) 0.5250(9) 0.0791(5) 0.134(8) Uani 1 1 d DU
H15A H 0.4667 0.5154 0.0626 0.201 Uiso 1 1 calc R
H15B H 0.4197 0.4741 0.0875 0.201 Uiso 1 1 calc R
H15C H 0.4458 0.556 0.1051 0.201 Uiso 1 1 calc R
C151 C 0.4199(7) 0.6463(7) 0.0380(6) 0.182(11) Uani 1 1 d DU
H15D H 0.3943 0.6763 0.0186 0.272 Uiso 1 1 calc R
H15E H 0.4523 0.6336 0.0229 0.272 Uiso 1 1 calc R
H15F H 0.4303 0.6784 0.0637 0.272 Uiso 1 1 calc R
C152 C 0.3751(8) 0.5200(10) 0.0127(4) 0.234(13) Uani 1 1 d DU
H15G H 0.3474 0.5488 -0.0054 0.35 Uiso 1 1 calc R
H15H H 0.3599 0.4699 0.0223 0.35 Uiso 1 1 calc R
H15I H 0.4063 0.5089 -0.0043 0.35 Uiso 1 1 calc R
C153 C 0.2699(4) 0.7187(6) 0.2399(4) 0.073(3) Uani 1 1 d DU
C154 C 0.2307(4) 0.7813(6) 0.2551(3) 0.117(7) Uani 1 1 d DU
C155 C 0.2164(7) 0.7576(12) 0.2993(4) 0.202(11) Uani 1 1 d DU
H15J H 0.1976 0.7064 0.2977 0.302 Uiso 1 1 calc R
H15K H 0.1927 0.798 0.3107 0.302 Uiso 1 1 calc R
H15L H 0.2496 0.7529 0.3184 0.302 Uiso 1 1 calc R
C156 C 0.1787(4) 0.7917(10) 0.2272(4) 0.109(7) Uani 1 1 d DU
H15M H 0.1566 0.7436 0.2286 0.164 Uiso 1 1 calc R
H15N H 0.187 0.8012 0.1972 0.164 Uiso 1 1 calc R
H15O H 0.1586 0.8372 0.2377 0.164 Uiso 1 1 calc R
C157 C 0.2603(7) 0.8605(7) 0.2568(8) 0.287(17) Uani 1 1 d DU
H15P H 0.2694 0.8753 0.2276 0.431 Uiso 1 1 calc R
H15Q H 0.2937 0.8558 0.2757 0.431 Uiso 1 1 calc R
H15R H 0.237 0.9014 0.2682 0.431 Uiso 1 1 calc R
C158 C 0.4067(4) 0.7193(6) 0.2071(5) 0.081(5) Uani 1 1 d DU
C159 C 0.4533(4) 0.7800(6) 0.2073(3) 0.093(6) Uani 1 1 d DU
C160 C 0.4973(5) 0.7402(11) 0.1845(6) 0.255(15) Uani 1 1 d DU
H16D H 0.529 0.7752 0.1848 0.383 Uiso 1 1 calc R
H16E H 0.4842 0.7291 0.1544 0.383 Uiso 1 1 calc R
H16F H 0.5074 0.6903 0.1992 0.383 Uiso 1 1 calc R
C161 C 0.4363(7) 0.8550(7) 0.1828(5) 0.175(11) Uani 1 1 d DU
H16G H 0.4061 0.88 0.1965 0.263 Uiso 1 1 calc R
H16H H 0.4248 0.8416 0.1528 0.263 Uiso 1 1 calc R
H16I H 0.467 0.8919 0.1833 0.263 Uiso 1 1 calc R
C162 C 0.4725(7) 0.7993(11) 0.2538(3) 0.154(9) Uani 1 1 d DU
H16J H 0.4435 0.8264 0.2679 0.231 Uiso 1 1 calc R
H16K H 0.5044 0.834 0.2541 0.231 Uiso 1 1 calc R
H16L H 0.4822 0.7501 0.2694 0.231 Uiso 1 1 calc R
C163 C 0.4935(6) 0.3491(8) 0.2919(5) 0.072(4) Uani 1 1 d U
H163 H 0.4717 0.3317 0.314 0.087 Uiso 1 1 calc R
C164 C 0.5432(7) 0.3166(9) 0.2883(5) 0.076(5) Uani 1 1 d U
H164 H 0.5584 0.287 0.3123 0.092 Uiso 1 1 calc R
C165 C 0.1989(8) 0.4540(15) 0.1963(6) 0.125(7) Uani 1 1 d U
H16M H 0.1801 0.4084 0.1816 0.15 Uiso 1 1 calc R
H16N H 0.1963 0.4986 0.1754 0.15 Uiso 1 1 calc R
C166 C 0.1617(11) 0.4798(18) 0.2369(9) 0.181(10) Uani 1 1 d U
H16O H 0.1226 0.4789 0.2272 0.218 Uiso 1 1 calc R
H16P H 0.1679 0.4421 0.2613 0.218 Uiso 1 1 calc R
C167 C 0.1766(11) 0.5534(17) 0.2496(9) 0.200(12) Uani 1 1 d U
H16Q H 0.1536 0.5715 0.272 0.3 Uiso 1 1 calc R
H16R H 0.1726 0.5895 0.2247 0.3 Uiso 1 1 calc R
H16S H 0.2146 0.5527 0.2612 0.3 Uiso 1 1 calc R
C168 C 0.2789(8) 0.4025(14) 0.1657(6) 0.118(7) Uani 1 1 d U
H16T H 0.2731 0.44 0.1412 0.142 Uiso 1 1 calc R
H16U H 0.2606 0.3523 0.1567 0.142 Uiso 1 1 calc R
C169 C 0.3393(11) 0.3854(17) 0.1713(8) 0.176(9) Uani 1 1 d U
H16V H 0.3579 0.4366 0.1778 0.211 Uiso 1 1 calc R
H16W H 0.3455 0.3519 0.1975 0.211 Uiso 1 1 calc R
C170 C 0.3679(9) 0.3460(13) 0.1357(6) 0.135(8) Uani 1 1 d U
H17D H 0.4043 0.3297 0.1468 0.202 Uiso 1 1 calc R
H17E H 0.3707 0.3836 0.1118 0.202 Uiso 1 1 calc R
H17F H 0.3472 0.2993 0.1253 0.202 Uiso 1 1 calc R
C171 C 0.6244(4) 0.5214(10) 0.3448(4) 0.124(7) Uani 1 1 d DU
O172 O 0.6661(5) 0.5422(9) 0.3706(4) 0.151(6) Uani 1 1 d DU
C173 C 0.6366(7) 0.4804(10) 0.3045(4) 0.108(7) Uani 1 1 d DU
H17G H 0.6755 0.4845 0.3006 0.162 Uiso 1 1 calc R
H17H H 0.6159 0.5051 0.2798 0.162 Uiso 1 1 calc R
H17I H 0.6264 0.4243 0.3063 0.162 Uiso 1 1 calc R
C174 C 0.5676(5) 0.5431(15) 0.3562(7) 0.168(10) Uani 1 1 d DU
H17J H 0.5418 0.5031 0.3443 0.252 Uiso 1 1 calc R
H17K H 0.5577 0.5952 0.344 0.252 Uiso 1 1 calc R
H17L H 0.5665 0.545 0.3878 0.252 Uiso 1 1 calc R
C175 C 0.6065(5) 0.4441(15) 0.6155(4) 0.193(10) Uani 1 1 d DU
O176 O 0.5702(6) 0.4525(16) 0.5825(5) 0.264(11) Uani 1 1 d DU
C177 C 0.6642(5) 0.4525(17) 0.6080(7) 0.199(12) Uani 1 1 d DU
H17M H 0.6765 0.4049 0.5933 0.299 Uiso 1 1 calc R
H17N H 0.6854 0.4591 0.6357 0.299 Uiso 1 1 calc R
H17O H 0.6691 0.4992 0.5897 0.299 Uiso 1 1 calc R
C178 C 0.5879(9) 0.4114(18) 0.6578(5) 0.239(15) Uani 1 1 d DU
H17P H 0.6153 0.3745 0.6706 0.358 Uiso 1 1 calc R
H17Q H 0.5534 0.3833 0.6522 0.358 Uiso 1 1 calc R
H17R H 0.5831 0.4552 0.678 0.358 Uiso 1 1 calc R
C179 C 0.5594(6) 0.8071(12) 0.4102(4) 0.234(11) Uani 1 1 d DU
O180 O 0.5386(8) 0.8062(15) 0.3700(4) 0.258(11) Uani 1 1 d DU
C181 C 0.5313(9) 0.8536(16) 0.4421(7) 0.286(18) Uani 1 1 d DU
H18D H 0.5115 0.8176 0.4602 0.43 Uiso 1 1 calc R
H18E H 0.5057 0.8904 0.4269 0.43 Uiso 1 1 calc R
H18F H 0.558 0.8838 0.4604 0.43 Uiso 1 1 calc R
C182 C 0.6065(8) 0.7509(16) 0.4212(10) 0.33(2) Uani 1 1 d DU
H18G H 0.6307 0.7508 0.3975 0.493 Uiso 1 1 calc R
H18H H 0.5926 0.6971 0.4253 0.493 Uiso 1 1 calc R
H18I H 0.6267 0.7686 0.4479 0.493 Uiso 1 1 calc R
C183 C 0.4902(9) 0.0989(8) 0.4790(6) 0.376(14) Uani 1 1 d DU
O184 O 0.4899(8) 0.1715(8) 0.4954(5) 0.217(9) Uani 1 1 d DU
C185 C 0.5311(8) 0.0851(14) 0.4473(6) 0.191(11) Uani 1 1 d DU
H18J H 0.5534 0.0391 0.4563 0.286 Uiso 1 1 calc R
H18K H 0.5543 0.1322 0.4459 0.286 Uiso 1 1 calc R
H18L H 0.5128 0.0751 0.4187 0.286 Uiso 1 1 calc R
C186 C 0.4707(11) 0.0341(12) 0.5086(8) 0.250(15) Uani 1 1 d DU
H18M H 0.4404 0.0053 0.4936 0.374 Uiso 1 1 calc R
H18N H 0.4588 0.0582 0.535 0.374 Uiso 1 1 calc R
H18O H 0.5005 -0.003 0.516 0.374 Uiso 1 1 calc R
Cr1 Cr 0.68680(10) 0.20171(13) 0.34729(6) 0.0583(7) Uani 1 1 d U
Cr2 Cr 0.78480(10) 0.26686(13) 0.42208(7) 0.0597(7) Uani 1 1 d U
Cr3 Cr 0.85538(9) 0.43778(13) 0.44306(6) 0.0527(6) Uani 1 1 d U
Cr4 Cr 0.88283(8) 0.60314(12) 0.38672(6) 0.0464(6) Uani 1 1 d U
Cr5 Cr 0.83896(10) 0.67807(13) 0.28973(7) 0.0645(7) Uani 1 1 d U
Cr6 Cr 0.76637(11) 0.58530(13) 0.20914(6) 0.0649(7) Uani 1 1 d U
Cr7A Cr 0.72014(11) 0.39813(16) 0.19085(7) 0.0440(8) Uani 0.765(3) 1 d PU
Cr7B Cr 0.6681(3) 0.4311(5) 0.1956(3) 0.042(2) Uiso 0.235(3) 1 d P
Cr8 Cr 0.35499(11) 0.59448(13) 0.25520(6) 0.0703(8) Uani 0.88 1 d PU
Cr9 Cr 0.30868(12) 0.66357(15) 0.15535(7) 0.0786(9) Uani 0.88 1 d PU
Cr10 Cr 0.22345(13) 0.60053(16) 0.07259(7) 0.0885(9) Uani 0.88 1 d PU
Cr11 Cr 0.15037(10) 0.43436(16) 0.05671(7) 0.0736(8) Uani 0.88 1 d PU
Cr12 Cr 0.13298(12) 0.26663(16) 0.11337(7) 0.0869(9) Uani 0.88 1 d PU
Cr13 Cr 0.17955(12) 0.19143(16) 0.20954(7) 0.0844(9) Uani 0.88 1 d PU
Cr14 Cr 0.26043(11) 0.25938(14) 0.29550(7) 0.0744(8) Uani 0.88 1 d PU
Cr15 Cr 0.32567(10) 0.43557(13) 0.31682(6) 0.0640(7) Uani 0.88 1 d PU
Ni8 Ni 0.35499(11) 0.59448(13) 0.25520(6) 0.0703(8) Uani 0.13 1 d PU
Ni9 Ni 0.30868(12) 0.66357(15) 0.15535(7) 0.0786(9) Uani 0.13 1 d PU
Ni10 Ni 0.22345(13) 0.60053(16) 0.07259(7) 0.0885(9) Uani 0.13 1 d PU
Ni11 Ni 0.15037(10) 0.43436(16) 0.05671(7) 0.0736(8) Uani 0.13 1 d PU
Ni12 Ni 0.13298(12) 0.26663(16) 0.11337(7) 0.0869(9) Uani 0.13 1 d PU
Ni13 Ni 0.17955(12) 0.19143(16) 0.20954(7) 0.0844(9) Uani 0.13 1 d PU
Ni14 Ni 0.26043(11) 0.25938(14) 0.29550(7) 0.0744(8) Uani 0.13 1 d PU
Ni15 Ni 0.32567(10) 0.43557(13) 0.31682(6) 0.0640(7) Uani 0.13 1 d PU
F1 F 0.6686(3) 0.2830(4) 0.3074(2) 0.061(2) Uani 1 1 d U
F2 F 0.7530(3) 0.2571(4) 0.36427(19) 0.050(2) Uani 1 1 d U
F3 F 0.6808(3) 0.3641(4) 0.2340(2) 0.067(2) Uani 1 1 d U
F4 F 0.3250(4) 0.5770(5) 0.1943(2) 0.084(3) Uani 1 1 d U
F5 F 0.2454(3) 0.6054(5) 0.1329(2) 0.068(2) Uani 1 1 d U
F6 F 0.2141(3) 0.4871(4) 0.0809(2) 0.066(2) Uani 1 1 d U
F7 F 0.1507(3) 0.3764(5) 0.1100(2) 0.072(3) Uani 1 1 d U
F8 F 0.1895(3) 0.2562(5) 0.1586(2) 0.066(2) Uani 1 1 d U
F9 F 0.2086(3) 0.2771(4) 0.2468(2) 0.068(2) Uani 1 1 d U
F10 F 0.2984(3) 0.3483(4) 0.2756(2) 0.063(2) Uani 1 1 d U
F11 F 0.3088(4) 0.5109(5) 0.2698(3) 0.088(3) Uani 1 1 d U
N1 N 0.5759(4) 0.3233(7) 0.2501(3) 0.064(4) Uani 1 1 d U
N2 N 0.7815(5) 0.3277(7) 0.2218(4) 0.073(4) Uani 1 1 d U
H2 H 0.7643 0.2956 0.2411 0.088 Uiso 1 1 calc R
N3 N 0.2509(6) 0.4346(9) 0.2015(5) 0.110(5) Uani 1 1 d U
H3D H 0.2544 0.398 0.2236 0.132 Uiso 1 1 calc R
H3E H 0.2695 0.4793 0.2111 0.132 Uiso 1 1 calc R
Ni1 Ni 0.64487(9) 0.25923(11) 0.24543(5) 0.0693(6) Uani 1 1 d U
O1 O 0.7940(3) 0.3823(5) 0.4151(2) 0.044(2) Uani 1 1 d U
O2 O 0.8571(3) 0.4959(5) 0.3893(2) 0.046(2) Uani 1 1 d U
O3 O 0.8262(3) 0.6178(4) 0.3409(2) 0.037(2) Uani 1 1 d U
O4 O 0.8175(4) 0.5827(5) 0.2585(2) 0.061(3) Uani 1 1 d U
O5 O 0.7484(4) 0.4814(6) 0.2310(3) 0.069(3) Uani 1 1 d U
O6 O 0.6926(4) 0.3123(7) 0.1520(3) 0.083(3) Uani 1 1 d U
O7 O 0.6294(4) 0.2459(6) 0.1798(3) 0.068(3) Uani 1 1 d U
O9 O 0.6629(4) 0.4687(7) 0.1642(3) 0.085(3) Uiso 1 1 d .
O10 O 0.7111(4) 0.5875(5) 0.1601(2) 0.062(3) Uani 1 1 d U
O11 O 0.7670(4) 0.4294(6) 0.1481(3) 0.075(3) Uani 1 1 d U
O12 O 0.8159(4) 0.5309(6) 0.1699(3) 0.072(3) Uani 1 1 d U
O13 O 0.7934(4) 0.6845(5) 0.1858(3) 0.057(3) Uani 1 1 d U
O14 O 0.8502(5) 0.7400(6) 0.2371(3) 0.096(4) Uani 1 1 d U
O15 O 0.7145(4) 0.6451(6) 0.2415(3) 0.074(3) Uani 1 1 d U
O16 O 0.7667(4) 0.7199(6) 0.2882(3) 0.100(4) Uani 1 1 d U
O17 O 0.8614(4) 0.7724(6) 0.3248(3) 0.074(3) Uani 1 1 d U
O18 O 0.9053(3) 0.7130(5) 0.3816(2) 0.054(3) Uani 1 1 d U
O19 O 0.9141(4) 0.6531(5) 0.2894(3) 0.060(3) Uani 1 1 d U
O20 O 0.9354(3) 0.5729(5) 0.3455(3) 0.056(3) Uani 1 1 d U
O21 O 0.9421(3) 0.5911(5) 0.4303(3) 0.056(3) Uani 1 1 d U
O22 O 0.9197(4) 0.4879(6) 0.4705(3) 0.085(3) Uani 1 1 d U
O23 O 0.8357(3) 0.6346(5) 0.4301(2) 0.047(2) Uani 1 1 d U
O24 O 0.8120(4) 0.5270(6) 0.4651(3) 0.062(3) Uani 1 1 d U
O25 O 0.8483(4) 0.3865(6) 0.4999(3) 0.065(3) Uani 1 1 d U
O26 O 0.8158(4) 0.2676(6) 0.4821(3) 0.066(3) Uani 1 1 d U
O27 O 0.9049(4) 0.3563(6) 0.4226(4) 0.084(3) Uani 1 1 d U
O28 O 0.8574(4) 0.2523(6) 0.4005(3) 0.068(3) Uani 1 1 d U
O29 O 0.7802(4) 0.1511(6) 0.4303(3) 0.078(3) Uani 1 1 d U
O30 O 0.7031(4) 0.1193(5) 0.3906(3) 0.060(3) Uani 1 1 d U
O31 O 0.7165(4) 0.2813(6) 0.4426(3) 0.065(3) Uani 1 1 d U
O32 O 0.6494(3) 0.2649(6) 0.3889(3) 0.062(3) Uani 1 1 d U
O33 O 0.6184(4) 0.1461(5) 0.3331(3) 0.075(3) Uani 1 1 d U
O34 O 0.6063(4) 0.1573(6) 0.2594(3) 0.077(3) Uani 1 1 d U
O35 O 0.7225(4) 0.1393(5) 0.3060(2) 0.063(3) Uani 1 1 d U
O36 O 0.7151(4) 0.1972(6) 0.2416(3) 0.071(3) Uani 1 1 d U
O37 O 0.4128(4) 0.5114(7) 0.2463(3) 0.089(4) Uani 1 1 d U
O38 O 0.3505(4) 0.5198(6) 0.3557(3) 0.073(3) Uani 1 1 d U
O39 O 0.3791(5) 0.6155(7) 0.3160(3) 0.089(4) Uani 1 1 d U
O40 O 0.3959(5) 0.4212(6) 0.2990(3) 0.100(4) Uani 1 1 d U
O41 O 0.3447(4) 0.3574(5) 0.3624(3) 0.068(3) Uani 1 1 d U
O42 O 0.3146(5) 0.2385(5) 0.3427(3) 0.082(3) Uani 1 1 d U
O43 O 0.2535(4) 0.4475(6) 0.3369(3) 0.065(3) Uani 1 1 d U
O44 O 0.2174(4) 0.3243(6) 0.3309(3) 0.076(3) Uani 1 1 d U
O45 O 0.2166(5) 0.1706(6) 0.3134(3) 0.085(4) Uani 1 1 d U
O46 O 0.1680(6) 0.1266(8) 0.2589(4) 0.124(4) Uani 1 1 d U
O47 O 0.3045(4) 0.1929(6) 0.2600(3) 0.079(3) Uani 1 1 d U
O48 O 0.2515(5) 0.1484(6) 0.2054(4) 0.098(4) Uani 1 1 d U
O49 O 0.1074(5) 0.2369(10) 0.2141(4) 0.132(5) Uani 1 1 d U
O50 O 0.0780(5) 0.2912(7) 0.1554(4) 0.101(4) Uani 1 1 d U
O51 O 0.1505(5) 0.1057(7) 0.1740(3) 0.115(4) Uani 1 1 d U
O52 O 0.1132(6) 0.1544(8) 0.1170(4) 0.138(5) Uani 1 1 d U
O53 O 0.1831(6) 0.2427(8) 0.0710(3) 0.113(4) Uani 1 1 d U
O54 O 0.1956(4) 0.3526(6) 0.0334(3) 0.068(3) Uani 1 1 d U
O55 O 0.0732(6) 0.2779(9) 0.0667(4) 0.146(5) Uani 1 1 d U
O56 O 0.0851(5) 0.3847(8) 0.0331(4) 0.118(5) Uani 1 1 d U
O57 O 0.1504(4) 0.4922(8) 0.0023(3) 0.098(4) Uani 1 1 d U
O58 O 0.2001(5) 0.5969(7) 0.0109(3) 0.106(4) Uani 1 1 d U
O59 O 0.1039(5) 0.5114(7) 0.0794(4) 0.111(4) Uani 1 1 d U
O60 O 0.1472(5) 0.6227(7) 0.0886(4) 0.100(4) Uani 1 1 d U
O61 O 0.2323(6) 0.7167(7) 0.0649(4) 0.116(4) Uani 1 1 d U
O62 O 0.2927(5) 0.7551(7) 0.1144(3) 0.096(4) Uani 1 1 d U
O63 O 0.2982(4) 0.5799(7) 0.0571(3) 0.092(4) Uani 1 1 d U
O64 O 0.3527(4) 0.6104(8) 0.1139(3) 0.100(4) Uani 1 1 d U
O65 O 0.2629(5) 0.7198(7) 0.1950(3) 0.102(4) Uani 1 1 d U
O66 O 0.3022(4) 0.6770(7) 0.2618(3) 0.089(3) Uani 1 1 d U
O67 O 0.3733(4) 0.7216(7) 0.1767(3) 0.092(4) Uani 1 1 d U
O68 O 0.4064(4) 0.6717(6) 0.2366(3) 0.074(3) Uani 1 1 d U

loop_
_atom_site_aniso_label
_atom_site_aniso_U_11
_atom_site_aniso_U_22
_atom_site_aniso_U_33
_atom_site_aniso_U_23
_atom_site_aniso_U_13
_atom_site_aniso_U_12
C1 0.049(7) 0.059(7) 0.040(6) -0.008(6) 0.030(6) -0.029(6)
C2 0.074(8) 0.072(8) 0.050(7) -0.009(7) -0.015(7) -0.027(7)
C3 0.172(16) 0.159(16) 0.094(11) -0.071(11) -0.053(11) 0.011(14)
C4 0.229(19) 0.144(15) 0.087(12) -0.041(12) -0.022(13) -0.075(15)
C5 0.163(17) 0.161(15) 0.092(11) -0.083(11) 0.013(12) -0.007(14)
C6 0.066(9) 0.074(9) 0.105(10) -0.013(8) 0.020(8) 0.004(8)
C7 0.084(9) 0.076(9) 0.051(7) 0.016(7) -0.031(7) -0.001(8)
C8 0.075(9) 0.071(8) 0.058(8) -0.006(7) -0.002(7) 0.016(7)
C9 0.061(8) 0.078(8) 0.051(7) 0.010(7) 0.009(6) 0.013(7)
C10 0.060(8) 0.065(8) 0.062(7) -0.016(7) -0.015(6) -0.002(7)
C11 0.063(8) 0.085(9) 0.045(7) 0.001(7) -0.007(6) 0.011(7)
C12 0.118(11) 0.109(11) 0.096(10) -0.017(9) 0.007(9) 0.015(10)
C13 0.141(16) 0.097(12) 0.197(17) -0.091(12) -0.014(14) 0.011(12)
C14 0.086(4) 0.084(4) 0.079(4) 0.002(3) 0.006(3) 0.002(3)
C15 0.081(10) 0.102(10) 0.096(10) 0.010(9) -0.017(8) -0.009(9)
C16 0.23(2) 0.24(2) 0.110(14) -0.064(16) -0.032(15) 0.055(19)
C17 0.16(2) 0.25(2) 0.30(3) 0.06(2) 0.00(2) 0.00(2)
C18 0.179(18) 0.170(18) 0.152(16) 0.066(14) -0.059(14) 0.019(16)
C19 0.070(9) 0.083(9) 0.066(8) 0.001(8) -0.013(7) -0.003(8)
C20 0.101(10) 0.105(11) 0.103(10) -0.032(9) 0.009(9) -0.019(9)
C21 0.29(2) 0.21(2) 0.156(18) 0.041(18) 0.080(18) 0.04(2)
C22 0.23(2) 0.30(3) 0.28(3) -0.10(2) 0.07(2) -0.01(2)
C23 0.168(16) 0.103(12) 0.089(11) -0.026(11) -0.005(12) -0.042(12)
C24 0.073(8) 0.052(7) 0.038(6) 0.000(6) -0.001(6) 0.007(7)
C25 0.089(9) 0.070(9) 0.080(9) 0.021(8) -0.016(8) -0.013(8)
C26 0.27(2) 0.078(13) 0.20(2) 0.009(14) 0.033(18) -0.047(15)
C27 0.29(2) 0.16(2) 0.24(2) 0.017(18) 0.145(18) 0.041(19)
C28 0.29(2) 0.217(18) 0.249(19) 0.186(15) -0.057(18) -0.080(18)
C29 0.082(9) 0.043(7) 0.093(9) 0.007(7) 0.000(8) 0.002(7)
C30 0.097(10) 0.063(9) 0.090(9) -0.005(8) -0.008(8) -0.006(8)
C31 0.214(19) 0.113(14) 0.144(16) 0.009(13) -0.053(15) 0.057(14)
C32 0.132(14) 0.080(11) 0.140(14) -0.035(11) -0.046(12) 0.013(11)
C33 0.078(11) 0.076(11) 0.179(16) -0.003(12) -0.004(11) 0.016(10)
C34 0.054(7) 0.047(7) 0.057(7) -0.024(6) 0.003(6) -0.005(6)
C35 0.082(9) 0.066(8) 0.072(8) -0.014(7) -0.031(7) 0.014(7)
C36 0.187(18) 0.117(14) 0.089(12) -0.021(12) 0.002(13) -0.010(14)
C37 0.165(15) 0.030(8) 0.166(15) -0.034(9) -0.055(13) -0.010(10)
C38 0.114(14) 0.082(12) 0.221(19) -0.036(13) -0.027(14) 0.005(12)
C39 0.081(9) 0.068(9) 0.077(8) -0.007(8) 0.018(7) -0.008(8)
C40 0.111(10) 0.089(10) 0.078(9) -0.001(8) 0.024(8) 0.003(9)
C41 0.137(16) 0.160(18) 0.23(2) -0.040(17) 0.084(15) -0.019(15)
C42 0.114(16) 0.24(2) 0.20(2) -0.037(19) 0.021(15) -0.007(17)
C43 0.135(16) 0.152(18) 0.204(19) 0.027(16) 0.064(15) -0.009(15)
C44 0.042(7) 0.072(8) 0.056(7) -0.013(7) -0.002(6) -0.005(7)
C45 0.058(8) 0.076(8) 0.056(7) 0.009(7) -0.022(6) -0.002(7)
C46 0.086(10) 0.102(12) 0.062(9) 0.005(9) -0.035(8) -0.016(9)
C47 0.064(10) 0.140(14) 0.082(10) -0.023(10) -0.016(8) -0.024(10)
C48 0.069(9) 0.118(11) 0.081(10) 0.043(9) -0.034(8) -0.056(9)
C49 0.061(7) 0.038(6) 0.041(6) -0.022(6) -0.006(6) 0.006(6)
C50 0.114(11) 0.084(10) 0.081(9) 0.005(8) 0.017(8) 0.008(9)
C51 0.073(11) 0.128(14) 0.131(13) -0.047(12) 0.032(10) 0.002(11)
C52 0.209(18) 0.154(15) 0.050(9) -0.047(10) -0.015(11) 0.080(14)
C53 0.175(14) 0.129(14) 0.105(12) 0.007(11) 0.086(11) 0.076(12)
C54 0.058(8) 0.060(8) 0.059(7) 0.001(7) -0.004(7) 0.003(7)
C55 0.060(8) 0.064(8) 0.057(7) -0.001(7) 0.008(7) 0.005(7)
C56 0.120(12) 0.065(10) 0.058(9) 0.010(8) -0.004(9) 0.005(9)
C57 0.057(9) 0.144(14) 0.054(8) 0.025(9) -0.015(7) -0.009(10)
C58 0.077(10) 0.098(11) 0.069(9) -0.007(9) 0.011(8) -0.011(9)
C59 0.064(8) 0.101(10) 0.077(9) -0.007(8) 0.032(7) 0.011(8)
C60 0.122(11) 0.107(11) 0.106(10) 0.026(9) 0.042(9) 0.015(10)
C61 0.120(14) 0.102(13) 0.228(19) -0.041(14) 0.086(13) -0.014(12)
C62 0.070(10) 0.118(13) 0.179(16) 0.034(13) 0.045(11) 0.032(11)
C63 0.178(16) 0.113(14) 0.152(14) 0.007(13) 0.110(13) 0.014(13)
C64 0.086(9) 0.069(8) 0.049(7) 0.008(7) 0.002(7) -0.010(8)
C65 0.084(9) 0.054(8) 0.045(7) 0.011(6) 0.012(7) -0.002(7)
C66 0.094(11) 0.042(8) 0.104(11) 0.010(8) -0.025(9) -0.011(8)
C67 0.088(10) 0.057(9) 0.076(9) 0.005(8) 0.004(8) 0.000(8)
C68 0.096(13) 0.134(15) 0.143(15) 0.040(13) -0.015(12) -0.025(12)
C69 0.067(8) 0.064(8) 0.033(6) 0.009(6) 0.032(6) 0.014(7)
C70 0.103(10) 0.104(10) 0.078(9) 0.021(8) 0.011(8) -0.008(9)
C71 0.109(13) 0.114(13) 0.124(13) -0.034(11) 0.042(11) 0.008(12)
C72 0.212(19) 0.073(13) 0.163(17) -0.010(13) -0.008(15) 0.012(14)
C73 0.133(15) 0.24(2) 0.133(14) 0.005(16) 0.081(12) 0.022(16)
C74 0.081(9) 0.070(8) 0.059(8) -0.006(7) -0.004(7) -0.008(7)
C75 0.105(10) 0.052(8) 0.097(9) 0.024(7) -0.024(8) -0.020(8)
C76 0.096(11) 0.055(9) 0.085(10) -0.014(8) -0.022(9) -0.018(8)
C77 0.111(13) 0.079(10) 0.153(14) 0.066(10) -0.009(11) -0.039(10)
C78 0.113(12) 0.116(13) 0.068(10) 0.000(10) 0.003(9) -0.035(11)
C79 0.100(10) 0.049(8) 0.066(8) -0.005(7) 0.012(8) 0.004(7)
C80 0.098(10) 0.100(10) 0.083(9) -0.014(8) 0.022(8) 0.026(9)
C81 0.164(15) 0.159(15) 0.076(11) 0.009(11) -0.002(11) 0.096(13)
C82 0.082(10) 0.070(10) 0.073(9) -0.014(8) 0.000(8) 0.016(8)
C83 0.191(17) 0.080(12) 0.159(15) -0.041(12) 0.085(13) -0.038(13)
C84 0.069(8) 0.076(9) 0.072(8) 0.013(7) 0.023(7) 0.029(7)
C85 0.117(11) 0.074(9) 0.075(9) 0.024(8) -0.004(8) -0.006(9)
C86 0.073(9) 0.074(9) 0.067(8) -0.001(7) 0.008(7) -0.004(8)
C87 0.118(11) 0.101(11) 0.107(10) -0.002(9) 0.022(9) 0.037(9)
C88 0.062(8) 0.076(8) 0.038(7) -0.007(7) 0.008(6) -0.002(7)
C89 0.099(10) 0.068(8) 0.049(7) -0.001(7) -0.005(7) 0.013(8)
C90 0.25(2) 0.25(2) 0.24(2) -0.113(19) -0.062(19) 0.08(2)
C91 0.131(14) 0.183(17) 0.090(12) -0.032(13) 0.012(11) -0.068(14)
C92 0.29(2) 0.149(18) 0.091(13) 0.021(14) -0.016(15) -0.003(18)
C93 0.077(8) 0.063(8) 0.044(7) 0.025(6) 0.002(6) 0.006(7)
C94 0.086(9) 0.068(8) 0.060(8) 0.020(7) 0.004(7) 0.012(8)
C95 0.113(13) 0.097(11) 0.106(11) 0.062(10) -0.012(10) 0.029(10)
C96 0.055(10) 0.188(17) 0.120(12) 0.067(13) -0.022(9) 0.001(12)
C97 0.125(13) 0.199(18) 0.047(9) -0.001(11) 0.011(9) 0.057(13)
C98 0.095(9) 0.086(9) 0.040(7) 0.015(7) -0.007(7) 0.021(8)
C99 0.093(10) 0.097(10) 0.073(8) -0.020(8) 0.032(8) -0.003(9)
C100 0.110(12) 0.149(15) 0.159(14) -0.059(13) 0.091(11) -0.045(12)
C101 0.26(2) 0.162(18) 0.124(15) 0.063(14) 0.047(16) 0.046(17)
C102 0.132(13) 0.099(12) 0.088(11) -0.018(10) 0.032(10) 0.040(11)
C103 0.106(10) 0.063(8) 0.059(8) 0.033(7) -0.027(7) -0.025(8)
C104 0.091(10) 0.075(9) 0.067(8) 0.016(8) -0.009(8) -0.003(8)
C105 0.151(15) 0.073(10) 0.099(11) 0.033(10) 0.019(11) -0.028(11)
C106 0.122(14) 0.081(11) 0.139(14) 0.038(11) -0.011(12) -0.001(11)
C107 0.194(18) 0.112(15) 0.115(14) 0.007(13) 0.044(14) -0.002(15)
C108 0.083(9) 0.059(8) 0.068(8) 0.010(7) -0.011(7) 0.033(7)
C109 0.147(12) 0.098(11) 0.119(11) 0.006(10) 0.024(10) 0.003(10)
C110 0.146(17) 0.178(19) 0.24(2) 0.025(18) 0.028(17) 0.079(15)
C111 0.157(18) 0.20(2) 0.140(16) -0.059(16) -0.020(14) 0.040(16)
C112 0.192(17) 0.112(14) 0.125(14) 0.020(12) -0.039(13) 0.062(13)
C113 0.100(10) 0.089(10) 0.099(10) -0.004(9) 0.037(8) 0.028(9)
C114 0.253(17) 0.269(17) 0.259(17) 0.004(14) 0.025(13) 0.006(14)
C115 0.21(2) 0.18(2) 0.22(2) 0.036(19) 0.052(18) 0.014(19)
C116 0.102(14) 0.25(2) 0.131(15) -0.012(17) -0.010(12) 0.012(16)
C117 0.160(18) 0.143(17) 0.23(2) -0.081(16) 0.034(16) -0.017(15)
C118 0.109(10) 0.067(9) 0.075(8) 0.008(8) -0.016(8) 0.011(8)
C119 0.091(10) 0.075(9) 0.090(9) -0.008(8) -0.001(8) -0.001(8)
C120 0.193(18) 0.080(13) 0.134(15) -0.001(12) 0.002(14) 0.022(13)
C121 0.148(17) 0.150(17) 0.24(2) -0.060(17) 0.016(16) -0.056(15)
C122 0.26(2) 0.116(15) 0.125(15) -0.044(13) -0.052(15) -0.017(16)
C123 0.084(10) 0.103(11) 0.096(10) -0.014(9) 0.014(8) 0.008(9)
C124 0.152(13) 0.144(13) 0.090(10) -0.019(10) 0.009(10) 0.025(11)
C125 0.24(2) 0.30(3) 0.26(2) -0.07(2) 0.156(17) 0.02(2)
C126 0.33(3) 0.36(3) 0.35(3) 0.00(3) 0.06(2) 0.07(3)
C127 0.32(3) 0.32(3) 0.33(3) -0.15(2) 0.04(2) 0.00(2)
C128 0.102(10) 0.068(8) 0.050(7) -0.008(7) -0.012(7) 0.013(8)
C129 0.101(10) 0.098(10) 0.086(10) -0.010(9) -0.009(8) -0.017(9)
C130 0.154(14) 0.086(11) 0.058(9) 0.012(9) -0.016(10) -0.045(11)
C131 0.147(15) 0.126(14) 0.067(10) 0.021(10) -0.023(10) -0.048(12)
C132 0.132(15) 0.23(2) 0.164(17) -0.050(17) -0.075(13) 0.043(16)
C133 0.050(8) 0.070(8) 0.050(7) 0.011(7) 0.006(6) 0.012(7)
C134 0.079(9) 0.064(8) 0.045(7) -0.002(7) 0.003(7) -0.012(7)
C135 0.133(13) 0.088(11) 0.053(8) -0.018(8) 0.043(9) 0.014(10)
C136 0.098(11) 0.059(9) 0.086(10) 0.013(9) 0.021(9) 0.000(9)
C137 0.138(14) 0.100(12) 0.077(10) 0.025(10) -0.036(10) -0.012(11)
C138 0.090(9) 0.101(10) 0.052(8) 0.002(8) 0.019(7) 0.027(9)
C139 0.166(13) 0.154(13) 0.108(11) 0.020(10) 0.010(10) 0.053(11)
C140 0.148(16) 0.157(17) 0.186(19) 0.018(16) 0.023(15) 0.079(14)
C141 0.175(19) 0.27(2) 0.194(18) -0.122(18) -0.069(16) 0.032(19)
C142 0.30(3) 0.36(3) 0.28(3) 0.04(2) 0.10(2) 0.03(2)
C143 0.079(9) 0.071(8) 0.042(7) 0.002(7) -0.002(7) -0.001(8)
C144 0.094(10) 0.074(9) 0.075(9) 0.014(8) 0.002(8) 0.028(8)
C145 0.171(16) 0.116(14) 0.105(12) 0.013(11) -0.067(12) 0.019(13)
C146 0.193(16) 0.094(12) 0.104(11) 0.040(10) 0.098(11) 0.030(12)
C147 0.145(14) 0.060(9) 0.086(10) -0.035(8) -0.037(10) 0.017(10)
C148 0.097(10) 0.097(10) 0.088(9) -0.001(9) 0.023(8) 0.023(9)
C149 0.127(11) 0.123(12) 0.104(10) -0.009(10) 0.045(9) 0.031(10)
C150 0.096(13) 0.161(16) 0.150(15) 0.063(13) 0.051(11) 0.030(13)
C151 0.24(2) 0.147(18) 0.169(18) 0.013(16) 0.077(17) 0.018(18)
C152 0.21(2) 0.28(3) 0.22(2) -0.07(2) 0.068(18) 0.05(2)
C153 0.075(4) 0.073(4) 0.073(4) -0.005(3) 0.012(3) 0.002(3)
C154 0.097(11) 0.132(12) 0.120(11) -0.034(10) -0.005(9) -0.008(10)
C155 0.22(2) 0.28(2) 0.116(15) -0.026(17) 0.062(15) 0.081(19)
C156 0.078(11) 0.121(14) 0.129(14) -0.003(12) 0.017(10) 0.021(11)
C157 0.30(3) 0.22(3) 0.36(3) -0.05(2) 0.11(2) 0.01(2)
C158 0.088(9) 0.065(8) 0.090(9) 0.005(8) 0.005(8) 0.026(8)
C159 0.087(10) 0.113(11) 0.081(9) 0.014(9) 0.010(8) 0.014(9)
C160 0.21(2) 0.29(3) 0.28(3) -0.03(2) 0.09(2) -0.05(2)
C161 0.141(17) 0.146(18) 0.23(2) 0.050(17) -0.031(16) -0.023(15)
C162 0.154(17) 0.125(16) 0.178(18) 0.017(15) -0.023(15) -0.042(14)
C163 0.072(8) 0.063(8) 0.082(8) 0.041(7) 0.006(7) 0.031(7)
C164 0.095(10) 0.076(9) 0.058(8) 0.011(7) 0.001(7) -0.001(8)
C165 0.109(11) 0.155(13) 0.111(11) 0.014(10) 0.003(9) -0.005(11)
C166 0.185(15) 0.180(15) 0.180(14) -0.001(12) 0.012(12) -0.006(12)
C167 0.19(2) 0.158(19) 0.24(2) 0.000(18) -0.076(17) 0.042(17)
C168 0.127(12) 0.142(12) 0.088(10) 0.012(10) 0.030(9) -0.009(10)
C169 0.196(15) 0.156(14) 0.177(14) -0.022(12) 0.015(12) 0.018(12)
C170 0.173(17) 0.131(16) 0.107(13) -0.013(12) 0.062(13) 0.004(14)
C171 0.118(12) 0.120(12) 0.135(12) 0.003(10) 0.021(10) -0.001(10)
O172 0.164(12) 0.173(12) 0.110(9) -0.064(9) -0.030(9) 0.047(10)
C173 0.145(15) 0.107(13) 0.075(10) -0.020(10) 0.026(11) -0.001(12)
C174 0.153(17) 0.19(2) 0.168(18) -0.038(16) 0.049(15) -0.015(17)
C175 0.201(15) 0.179(15) 0.197(15) 0.000(12) 0.007(12) 0.000(13)
O176 0.258(19) 0.26(2) 0.265(19) -0.007(18) -0.037(16) 0.058(18)
C177 0.20(2) 0.17(2) 0.23(2) 0.007(19) 0.028(18) 0.023(19)
C178 0.26(2) 0.25(3) 0.21(2) -0.01(2) 0.06(2) 0.01(2)
C179 0.235(16) 0.233(17) 0.233(17) 0.006(13) 0.011(13) -0.002(13)
O180 0.29(2) 0.27(2) 0.216(17) 0.024(17) 0.028(16) -0.054(18)
C181 0.29(3) 0.26(3) 0.31(3) -0.04(2) 0.05(2) 0.01(2)
C182 0.33(3) 0.32(3) 0.33(3) 0.04(3) -0.01(2) 0.02(3)
C183 0.381(18) 0.371(19) 0.38(2) -0.013(14) 0.031(14) 0.001(14)
O184 0.209(15) 0.30(2) 0.135(11) 0.053(14) -0.035(11) -0.014(16)
C185 0.20(2) 0.20(2) 0.175(19) 0.028(18) 0.044(17) -0.030(19)
C186 0.23(2) 0.26(3) 0.26(3) 0.00(2) -0.01(2) -0.03(2)
Cr1 0.0871(16) 0.0440(12) 0.0425(12) 0.0047(11) -0.0033(12) -0.0056(12)
Cr2 0.0800(16) 0.0548(14) 0.0436(12) 0.0019(11) 0.0011(11) -0.0140(13)
Cr3 0.0546(13) 0.0526(13) 0.0498(12) 0.0074(11) -0.0043(10) -0.0023(11)
Cr4 0.0492(12) 0.0507(12) 0.0380(11) -0.0065(10) -0.0062(10) 0.0050(11)
Cr5 0.0965(18) 0.0426(13) 0.0501(13) 0.0014(11) -0.0253(12) -0.0062(13)
Cr6 0.1086(18) 0.0500(13) 0.0339(11) 0.0030(11) -0.0099(12) -0.0193(14)
Cr7A 0.0523(17) 0.0494(16) 0.0300(14) -0.0061(12) 0.0015(12) -0.0033(14)
Cr8 0.1228(19) 0.0473(13) 0.0386(11) -0.0004(11) -0.0089(12) -0.0133(14)
Cr9 0.117(2) 0.0771(17) 0.0420(13) 0.0075(13) 0.0047(13) -0.0069(16)
Cr10 0.148(2) 0.0735(17) 0.0416(12) -0.0105(13) -0.0094(14) -0.0021(18)
Cr11 0.0779(16) 0.0902(17) 0.0523(13) 0.0122(14) 0.0022(12) 0.0077(15)
Cr12 0.137(2) 0.0728(16) 0.0471(13) 0.0054(13) -0.0167(14) 0.0026(17)
Cr13 0.119(2) 0.0766(17) 0.0534(14) 0.0117(13) -0.0246(14) -0.0005(16)
Cr14 0.126(2) 0.0496(13) 0.0453(12) -0.0008(11) -0.0120(13) 0.0045(15)
Cr15 0.1048(18) 0.0526(13) 0.0325(10) 0.0008(11) -0.0102(11) -0.0076(13)
Ni8 0.1228(19) 0.0473(13) 0.0386(11) -0.0004(11) -0.0089(12) -0.0133(14)
Ni9 0.117(2) 0.0771(17) 0.0420(13) 0.0075(13) 0.0047(13) -0.0069(16)
Ni10 0.148(2) 0.0735(17) 0.0416(12) -0.0105(13) -0.0094(14) -0.0021(18)
Ni11 0.0779(16) 0.0902(17) 0.0523(13) 0.0122(14) 0.0022(12) 0.0077(15)
Ni12 0.137(2) 0.0728(16) 0.0471(13) 0.0054(13) -0.0167(14) 0.0026(17)
Ni13 0.119(2) 0.0766(17) 0.0534(14) 0.0117(13) -0.0246(14) -0.0005(16)
Ni14 0.126(2) 0.0496(13) 0.0453(12) -0.0008(11) -0.0120(13) 0.0045(15)
Ni15 0.1048(18) 0.0526(13) 0.0325(10) 0.0008(11) -0.0102(11) -0.0076(13)
F1 0.100(5) 0.040(4) 0.040(4) -0.002(3) -0.009(4) 0.009(4)
F2 0.073(4) 0.034(4) 0.042(4) -0.001(3) 0.003(3) -0.009(4)
F3 0.123(6) 0.050(4) 0.026(3) 0.007(3) -0.012(4) -0.027(4)
F4 0.131(7) 0.068(5) 0.049(4) 0.001(4) -0.013(4) 0.006(5)
F5 0.093(5) 0.074(5) 0.038(4) -0.004(4) 0.010(4) 0.005(5)
F6 0.085(5) 0.066(5) 0.047(4) -0.009(4) -0.007(4) 0.017(4)
F7 0.103(6) 0.076(5) 0.039(4) 0.000(4) 0.011(4) 0.022(5)
F8 0.088(5) 0.066(5) 0.045(4) 0.000(4) 0.003(4) 0.021(4)
F9 0.092(5) 0.061(5) 0.052(4) 0.009(4) 0.002(4) -0.002(4)
F10 0.098(5) 0.038(4) 0.051(4) 0.002(3) -0.004(4) -0.004(4)
F11 0.125(7) 0.068(5) 0.065(5) 0.006(4) -0.026(5) -0.005(5)
N1 0.065(7) 0.084(7) 0.043(6) 0.016(6) -0.009(5) -0.005(6)
N2 0.079(8) 0.058(7) 0.083(7) -0.033(6) 0.006(6) 0.006(6)
N3 0.127(10) 0.083(8) 0.116(9) -0.026(8) -0.027(8) 0.022(8)
Ni1 0.1173(16) 0.0492(11) 0.0388(9) 0.0027(9) -0.0114(10) -0.0189(12)
O1 0.047(5) 0.047(5) 0.040(4) -0.015(4) 0.019(4) -0.005(4)
O2 0.045(5) 0.052(5) 0.044(4) -0.007(4) 0.015(4) -0.004(4)
O3 0.037(4) 0.039(4) 0.033(4) -0.010(4) -0.003(3) -0.005(4)
O4 0.103(6) 0.043(5) 0.034(4) 0.009(4) -0.010(4) -0.017(5)
O5 0.098(7) 0.067(6) 0.042(5) 0.001(5) -0.002(5) -0.025(5)
O6 0.108(7) 0.101(7) 0.044(5) 0.000(5) 0.026(5) -0.017(6)
O7 0.079(6) 0.063(6) 0.063(5) -0.012(5) 0.001(5) -0.018(5)
O10 0.080(6) 0.069(6) 0.035(4) -0.010(4) -0.005(4) -0.024(5)
O11 0.093(7) 0.082(6) 0.047(5) 0.001(5) -0.001(5) -0.027(6)
O12 0.097(7) 0.063(6) 0.054(5) -0.012(5) -0.009(5) 0.007(5)
O13 0.089(6) 0.038(5) 0.042(5) 0.005(4) -0.008(4) -0.020(5)
O14 0.135(8) 0.082(7) 0.064(6) 0.017(5) -0.040(6) -0.038(6)
O15 0.062(6) 0.099(7) 0.061(5) -0.016(5) 0.013(5) -0.023(5)
O16 0.106(7) 0.076(6) 0.108(7) -0.023(6) -0.063(6) 0.029(6)
O17 0.082(6) 0.069(6) 0.065(5) -0.011(5) -0.029(5) -0.009(5)
O18 0.068(5) 0.046(5) 0.046(5) 0.002(4) -0.014(4) -0.004(4)
O19 0.082(6) 0.052(5) 0.045(5) -0.008(4) -0.006(5) 0.004(5)
O20 0.058(5) 0.054(5) 0.056(5) 0.017(4) 0.013(4) 0.009(4)
O21 0.047(5) 0.066(5) 0.053(5) 0.018(5) -0.007(4) -0.014(5)
O22 0.094(6) 0.076(6) 0.077(6) 0.026(5) -0.052(5) -0.023(6)
O23 0.055(5) 0.063(5) 0.026(4) -0.009(4) 0.015(4) 0.010(4)
O24 0.085(6) 0.066(6) 0.036(5) 0.002(4) 0.007(4) 0.018(5)
O25 0.076(6) 0.057(5) 0.061(5) 0.012(5) -0.003(5) -0.019(5)
O26 0.072(6) 0.073(6) 0.051(5) 0.006(5) -0.005(5) -0.016(5)
O27 0.068(6) 0.072(6) 0.115(7) 0.030(6) 0.030(6) 0.003(5)
O28 0.064(6) 0.055(5) 0.085(6) -0.002(5) 0.007(5) 0.020(5)
O29 0.098(7) 0.070(6) 0.067(6) 0.010(5) 0.003(5) -0.022(6)
O30 0.076(6) 0.054(5) 0.049(5) 0.006(4) 0.006(5) -0.011(5)
O31 0.068(6) 0.090(7) 0.039(5) 0.006(5) 0.010(4) -0.005(5)
O32 0.063(5) 0.063(5) 0.057(5) -0.001(5) -0.004(4) 0.004(5)
O33 0.105(7) 0.050(5) 0.067(6) 0.002(5) -0.021(5) -0.021(5)
O34 0.108(7) 0.061(6) 0.060(5) -0.004(5) -0.017(5) -0.012(6)
O35 0.109(7) 0.056(5) 0.024(4) -0.008(4) 0.009(5) 0.003(5)
O36 0.102(7) 0.079(6) 0.032(4) 0.002(5) 0.004(5) -0.030(6)
O37 0.098(7) 0.086(7) 0.083(7) -0.006(6) 0.006(6) 0.001(6)
O38 0.108(7) 0.057(6) 0.052(5) -0.006(5) -0.006(5) -0.008(6)
O39 0.134(8) 0.085(7) 0.046(5) 0.003(5) -0.003(6) -0.016(6)
O40 0.158(9) 0.063(6) 0.073(6) 0.020(5) -0.030(6) -0.034(6)
O41 0.105(7) 0.050(5) 0.049(5) 0.011(4) -0.003(5) -0.001(5)
O42 0.145(8) 0.050(5) 0.045(5) 0.004(4) -0.035(5) -0.004(6)
O43 0.057(5) 0.070(6) 0.071(6) -0.011(5) 0.017(5) -0.007(5)
O44 0.117(7) 0.053(6) 0.060(5) -0.008(5) 0.019(5) 0.000(6)
O45 0.115(8) 0.075(7) 0.065(6) 0.007(5) 0.007(6) -0.017(6)
O46 0.163(9) 0.107(8) 0.096(7) 0.032(7) -0.039(7) -0.060(7)
O47 0.104(7) 0.074(6) 0.055(5) -0.014(5) -0.024(5) 0.002(6)
O48 0.123(8) 0.057(6) 0.104(7) -0.030(5) -0.056(6) 0.028(6)
O49 0.112(8) 0.200(11) 0.085(7) -0.019(8) 0.013(7) 0.003(9)
O50 0.091(7) 0.095(7) 0.116(8) 0.042(7) -0.005(6) 0.015(6)
O51 0.153(8) 0.098(7) 0.084(6) 0.034(6) -0.062(6) -0.033(7)
O52 0.195(10) 0.113(9) 0.095(7) 0.020(7) -0.061(7) 0.008(8)
O53 0.174(10) 0.109(8) 0.061(6) 0.008(6) 0.030(7) 0.047(8)
O54 0.083(6) 0.068(6) 0.055(5) -0.032(5) 0.027(5) -0.019(5)
O55 0.190(10) 0.112(9) 0.124(8) 0.037(8) -0.068(8) -0.008(8)
O56 0.113(8) 0.127(9) 0.111(8) 0.045(7) -0.018(7) -0.022(8)
O57 0.090(7) 0.127(8) 0.074(6) 0.035(6) -0.005(6) -0.037(7)
O58 0.168(9) 0.095(7) 0.052(6) -0.017(6) -0.016(6) -0.028(7)
O59 0.121(8) 0.085(7) 0.133(8) 0.046(7) 0.045(7) 0.026(7)
O60 0.106(8) 0.092(7) 0.098(7) -0.059(6) -0.021(6) 0.027(6)
O61 0.178(10) 0.087(7) 0.077(7) 0.003(6) -0.043(7) -0.005(7)
O62 0.110(8) 0.096(7) 0.078(6) 0.036(6) -0.013(6) -0.008(7)
O63 0.092(7) 0.112(8) 0.074(6) -0.029(6) 0.023(6) -0.028(6)
O64 0.097(7) 0.154(9) 0.050(5) -0.014(6) 0.011(5) 0.017(7)
O65 0.130(8) 0.110(8) 0.068(6) -0.028(6) 0.007(6) 0.000(7)
O66 0.086(4) 0.102(4) 0.080(4) 0.003(3) 0.003(3) -0.009(3)
O67 0.099(7) 0.105(7) 0.065(5) 0.041(5) -0.045(5) -0.021(6)
O68 0.090(7) 0.069(6) 0.063(6) 0.000(5) 0.009(5) 0.003(6)

loop_
_atom_type_symbol
_atom_type_description
_atom_type_scat_dispersion_real
_atom_type_scat_dispersion_imag
_atom_type_scat_source
C C 0.0033 0.0016 'International Tables Vol C Tables 4.2.6.8 and 6.1.1.4'
Cr Cr 0.3209 0.6236 'International Tables Vol C Tables 4.2.6.8 and 6.1.1.4'
F F 0.0171 0.0103 'International Tables Vol C Tables 4.2.6.8 and 6.1.1.4'
N N 0.0061 0.0033 'International Tables Vol C Tables 4.2.6.8 and 6.1.1.4'
Ni Ni 0.3393 1.1124 'International Tables Vol C Tables 4.2.6.8 and 6.1.1.4'
O O 0.0106 0.006 'International Tables Vol C Tables 4.2.6.8 and 6.1.1.4'
H H 0 0 'International Tables Vol C Tables 4.2.6.8 and 6.1.1.4'

loop_
_geom_angle_atom_site_label_1
_geom_angle_atom_site_label_2
_geom_angle_atom_site_label_3
_geom_angle
O7 C1 O6 125.3(9)
O7 C1 C2 119.2(10)
O6 C1 C2 113.8(8)
C3 C2 C5 108.8(9)
C3 C2 C4 114.8(9)
C5 C2 C4 107.8(10)
C3 C2 C1 106.7(8)
C5 C2 C1 108.9(8)
C4 C2 C1 109.7(8)
C2 C3 H3A 109.5
C2 C3 H3B 109.5
H3A C3 H3B 109.5
C2 C3 H3C 109.5
H3A C3 H3C 109.5
H3B C3 H3C 109.5
C2 C4 H4A 109.5
C2 C4 H4B 109.5
H4A C4 H4B 109.5
C2 C4 H4C 109.5
H4A C4 H4C 109.5
H4B C4 H4C 109.5
C2 C5 H5A 109.5
C2 C5 H5B 109.5
H5A C5 H5B 109.5
C2 C5 H5C 109.5
H5A C5 H5C 109.5
H5B C5 H5C 109.5
C7 C6 N2 106.0(11)
C7 C6 H6A 110.5
N2 C6 H6A 110.5
C7 C6 H6B 110.5
N2 C6 H6B 110.5
H6A C6 H6B 108.7
O5 C7 C6 111.3(11)
O5 C7 C8 111.1(11)
C6 C7 C8 108.6(12)
O5 C7 H7 108.6
C6 C7 H7 108.6
C8 C7 H7 108.6
O4 C8 C9 104.4(11)
O4 C8 C7 106.6(10)
C9 C8 C7 113.0(12)
O4 C8 H8 110.9
C9 C8 H8 110.9
C7 C8 H8 110.9
O3 C9 C10 105.4(10)
O3 C9 C8 107.9(11)
C10 C9 C8 120.9(12)
O3 C9 H9 107.3
C10 C9 H9 107.3
C8 C9 H9 107.3
C9 C10 C11 124.2(11)
C9 C10 O2 107.1(10)
C11 C10 O2 103.1(10)
C9 C10 H10 107.1
C11 C10 H10 107.1
O2 C10 H10 107.1
C10 C11 O1 107.4(10)
C10 C11 H11A 110.2
O1 C11 H11A 110.2
C10 C11 H11B 110.2
O1 C11 H11B 110.2
H11A C11 H11B 108.5
N2 C12 C13 101.9(13)
N2 C12 H12A 111.4
C13 C12 H12A 111.4
N2 C12 H12B 111.4
C13 C12 H12B 111.4
H12A C12 H12B 109.3
C12 C13 H13A 109.5
C12 C13 H13B 109.5
H13A C13 H13B 109.5
C12 C13 H13C 109.5
H13A C13 H13C 109.5
H13B C13 H13C 109.5
O10 C14 O9 126.6(10)
O10 C14 C15 116.5(10)
O9 C14 C15 116.2(10)
O10 C14 Cr7B 112.6(7)
O9 C14 Cr7B 18.7(5)
C15 C14 Cr7B 130.7(8)
C16 C15 C17 113.1(12)
C16 C15 C18 106.1(11)
C17 C15 C18 110.4(12)
C16 C15 C14 108.0(9)
C17 C15 C14 108.8(10)
C18 C15 C14 110.4(10)
C15 C16 H16A 109.5
C15 C16 H16B 109.5
H16A C16 H16B 109.5
C15 C16 H16C 109.5
H16A C16 H16C 109.5
H16B C16 H16C 109.5
C15 C17 H17A 109.5
C15 C17 H17B 109.5
H17A C17 H17B 109.5
C15 C17 H17C 109.5
H17A C17 H17C 109.5
H17B C17 H17C 109.5
C15 C18 H18A 109.5
C15 C18 H18B 109.5
H18A C18 H18B 109.5
C15 C18 H18C 109.5
H18A C18 H18C 109.5
H18B C18 H18C 109.5
O11 C19 O12 122.3(10)
O11 C19 C20 124.4(11)
O12 C19 C20 112.2(10)
C21 C20 C23 110.4(10)
C21 C20 C22 110.2(12)
C23 C20 C22 109.7(11)
C21 C20 C19 106.1(10)
C23 C20 C19 111.1(9)
C22 C20 C19 109.2(10)
C20 C21 H21A 109.5
C20 C21 H21B 109.5
H21A C21 H21B 109.5
C20 C21 H21C 109.5
H21A C21 H21C 109.5
H21B C21 H21C 109.5
C20 C22 H22A 109.5
C20 C22 H22B 109.5
H22A C22 H22B 109.5
C20 C22 H22C 109.5
H22A C22 H22C 109.5
H22B C22 H22C 109.5
C20 C23 H23A 109.5
C20 C23 H23B 109.5
H23A C23 H23B 109.5
C20 C23 H23C 109.5
H23A C23 H23C 109.5
H23B C23 H23C 109.5
O13 C24 O14 127.7(9)
O13 C24 C25 116.2(8)
O14 C24 C25 116.1(9)
C26 C25 C28 109.2(11)
C26 C25 C27 108.3(11)
C28 C25 C27 109.2(10)
C26 C25 C24 110.3(9)
C28 C25 C24 107.9(9)
C27 C25 C24 111.9(10)
C25 C26 H26A 109.5
C25 C26 H26B 109.5
H26A C26 H26B 109.5
C25 C26 H26C 109.5
H26A C26 H26C 109.5
H26B C26 H26C 109.5
C25 C27 H27A 109.5
C25 C27 H27B 109.5
H27A C27 H27B 109.5
C25 C27 H27C 109.5
H27A C27 H27C 109.5
H27B C27 H27C 109.5
C25 C28 H28A 109.5
C25 C28 H28B 109.5
H28A C28 H28B 109.5
C25 C28 H28C 109.5
H28A C28 H28C 109.5
H28B C28 H28C 109.5
O15 C29 O16 122.8(10)
O15 C29 C30 117.2(9)
O16 C29 C30 119.5(10)
C31 C30 C33 106.8(10)
C31 C30 C32 109.7(9)
C33 C30 C32 111.9(10)
C31 C30 C29 109.8(9)
C33 C30 C29 108.1(8)
C32 C30 C29 110.4(9)
C30 C31 H31A 109.5
C30 C31 H31B 109.5
H31A C31 H31B 109.5
C30 C31 H31C 109.5
H31A C31 H31C 109.5
H31B C31 H31C 109.5
C30 C32 H32A 109.5
C30 C32 H32B 109.5
H32A C32 H32B 109.5
C30 C32 H32C 109.5
H32A C32 H32C 109.5
H32B C32 H32C 109.5
C30 C33 H33A 109.5
C30 C33 H33B 109.5
H33A C33 H33B 109.5
C30 C33 H33C 109.5
H33A C33 H33C 109.5
H33B C33 H33C 109.5
O17 C34 O18 125.6(9)
O17 C34 C35 118.2(9)
O18 C34 C35 115.9(9)
C38 C35 C37 111.3(10)
C38 C35 C36 107.4(10)
C37 C35 C36 110.6(10)
C38 C35 C34 108.4(9)
C37 C35 C34 110.6(8)
C36 C35 C34 108.5(9)
C35 C36 H36A 109.5
C35 C36 H36B 109.5
H36A C36 H36B 109.5
C35 C36 H36C 109.5
H36A C36 H36C 109.5
H36B C36 H36C 109.5
C35 C37 H37A 109.5
C35 C37 H37B 109.5
H37A C37 H37B 109.5
C35 C37 H37C 109.5
H37A C37 H37C 109.5
H37B C37 H37C 109.5
C35 C38 H38A 109.5
C35 C38 H38B 109.5
H38A C38 H38B 109.5
C35 C38 H38C 109.5
H38A C38 H38C 109.5
H38B C38 H38C 109.5
O20 C39 O19 124.2(9)
O20 C39 C40 116.9(10)
O19 C39 C40 118.8(10)
C41 C40 C43 111.3(10)
C41 C40 C42 109.1(11)
C43 C40 C42 109.1(10)
C41 C40 C39 106.4(10)
C43 C40 C39 108.5(10)
C42 C40 C39 112.5(9)
C40 C41 H41A 109.5
C40 C41 H41B 109.5
H41A C41 H41B 109.5
C40 C41 H41C 109.5
H41A C41 H41C 109.5
H41B C41 H41C 109.5
C40 C42 H42A 109.5
C40 C42 H42B 109.5
H42A C42 H42B 109.5
C40 C42 H42C 109.5
H42A C42 H42C 109.5
H42B C42 H42C 109.5
C40 C43 H43A 109.5
C40 C43 H43B 109.5
H43A C43 H43B 109.5
C40 C43 H43C 109.5
H43A C43 H43C 109.5
H43B C43 H43C 109.5
O21 C44 O22 124.1(8)
O21 C44 C45 118.7(9)
O22 C44 C45 117.0(9)
C46 C45 C48 110.1(9)
C46 C45 C47 107.7(9)
C48 C45 C47 112.5(8)
C46 C45 C44 109.6(8)
C48 C45 C44 110.3(8)
C47 C45 C44 106.5(8)
C45 C46 H46A 109.5
C45 C46 H46B 109.5
H46A C46 H46B 109.5
C45 C46 H46C 109.5
H46A C46 H46C 109.5
H46B C46 H46C 109.5
C45 C47 H47A 109.5
C45 C47 H47B 109.5
H47A C47 H47B 109.5
C45 C47 H47C 109.5
H47A C47 H47C 109.5
H47B C47 H47C 109.5
C45 C48 H48A 109.5
C45 C48 H48B 109.5
H48A C48 H48B 109.5
C45 C48 H48C 109.5
H48A C48 H48C 109.5
H48B C48 H48C 109.5
O23 C49 O24 124.8(9)
O23 C49 C50 123.3(9)
O24 C49 C50 111.8(9)
C51 C50 C53 108.6(10)
C51 C50 C52 107.5(10)
C53 C50 C52 112.6(10)
C51 C50 C49 111.6(8)
C53 C50 C49 109.9(9)
C52 C50 C49 106.6(8)
C50 C51 H51A 109.5
C50 C51 H51B 109.5
H51A C51 H51B 109.5
C50 C51 H51C 109.5
H51A C51 H51C 109.5
H51B C51 H51C 109.5
C50 C52 H52A 109.5
C50 C52 H52B 109.5
H52A C52 H52B 109.5
C50 C52 H52C 109.5
H52A C52 H52C 109.5
H52B C52 H52C 109.5
C50 C53 H53A 109.5
C50 C53 H53B 109.5
H53A C53 H53B 109.5
C50 C53 H53C 109.5
H53A C53 H53C 109.5
H53B C53 H53C 109.5
O26 C54 O25 126.6(9)
O26 C54 C55 117.0(10)
O25 C54 C55 116.5(9)
C56 C55 C57 110.3(9)
C56 C55 C58 110.1(9)
C57 C55 C58 111.0(8)
C56 C55 C54 111.0(8)
C57 C55 C54 108.7(8)
C58 C55 C54 105.6(8)
C55 C56 H56A 109.5
C55 C56 H56B 109.5
H56A C56 H56B 109.5
C55 C56 H56C 109.5
H56A C56 H56C 109.5
H56B C56 H56C 109.5
C55 C57 H57A 109.5
C55 C57 H57B 109.5
H57A C57 H57B 109.5
C55 C57 H57C 109.5
H57A C57 H57C 109.5
H57B C57 H57C 109.5
C55 C58 H58A 109.5
C55 C58 H58B 109.5
H58A C58 H58B 109.5
C55 C58 H58C 109.5
H58A C58 H58C 109.5
H58B C58 H58C 109.5
O28 C59 O27 128.0(10)
O28 C59 C60 120.4(11)
O27 C59 C60 111.4(10)
C61 C60 C62 110.5(10)
C61 C60 C63 109.3(9)
C62 C60 C63 110.8(10)
C61 C60 C59 109.4(10)
C62 C60 C59 110.7(8)
C63 C60 C59 106.0(9)
C60 C61 H61A 109.5
C60 C61 H61B 109.5
H61A C61 H61B 109.5
C60 C61 H61C 109.5
H61A C61 H61C 109.5
H61B C61 H61C 109.5
C60 C62 H62A 109.5
C60 C62 H62B 109.5
H62A C62 H62B 109.5
C60 C62 H62C 109.5
H62A C62 H62C 109.5
H62B C62 H62C 109.5
C60 C63 H63A 109.5
C60 C63 H63B 109.5
H63A C63 H63B 109.5
C60 C63 H63C 109.5
H63A C63 H63C 109.5
H63B C63 H63C 109.5
O30 C64 O29 126.7(9)
O30 C64 C65 118.6(9)
O29 C64 C65 114.7(10)
C66 C65 C67 109.6(8)
C66 C65 C68 110.4(9)
C67 C65 C68 110.4(8)
C66 C65 C64 109.8(7)
C67 C65 C64 110.5(8)
C68 C65 C64 106.2(9)
C65 C66 H66A 109.5
C65 C66 H66B 109.5
H66A C66 H66B 109.5
C65 C66 H66C 109.5
H66A C66 H66C 109.5
H66B C66 H66C 109.5
C65 C67 H67A 109.5
C65 C67 H67B 109.5
H67A C67 H67B 109.5
C65 C67 H67C 109.5
H67A C67 H67C 109.5
H67B C67 H67C 109.5
C65 C68 H68A 109.5
C65 C68 H68B 109.5
H68A C68 H68B 109.5
C65 C68 H68C 109.5
H68A C68 H68C 109.5
H68B C68 H68C 109.5
O32 C69 O31 120.0(9)
O32 C69 C70 120.4(8)
O31 C69 C70 119.6(8)
C71 C70 C73 112.9(10)
C71 C70 C72 108.0(10)
C73 C70 C72 107.0(10)
C71 C70 C69 110.0(8)
C73 C70 C69 107.7(9)
C72 C70 C69 111.2(10)
C70 C71 H71A 109.5
C70 C71 H71B 109.5
H71A C71 H71B 109.5
C70 C71 H71C 109.5
H71A C71 H71C 109.5
H71B C71 H71C 109.5
C70 C72 H72A 109.5
C70 C72 H72B 109.5
H72A C72 H72B 109.5
C70 C72 H72C 109.5
H72A C72 H72C 109.5
H72B C72 H72C 109.5
C70 C73 H73A 109.5
C70 C73 H73B 109.5
H73A C73 H73B 109.5
C70 C73 H73C 109.5
H73A C73 H73C 109.5
H73B C73 H73C 109.5
O34 C74 O33 125.6(9)
O34 C74 C75 122.3(10)
O33 C74 C75 112.0(9)
C76 C75 C78 109.2(9)
C76 C75 C77 108.9(9)
C78 C75 C77 112.0(9)
C76 C75 C74 108.8(8)
C78 C75 C74 108.2(8)
C77 C75 C74 109.6(8)
C75 C76 H76A 109.5
C75 C76 H76B 109.5
H76A C76 H76B 109.5
C75 C76 H76C 109.5
H76A C76 H76C 109.5
H76B C76 H76C 109.5
C75 C77 H77A 109.5
C75 C77 H77B 109.5
H77A C77 H77B 109.5
C75 C77 H77C 109.5
H77A C77 H77C 109.5
H77B C77 H77C 109.5
C75 C78 H78A 109.5
C75 C78 H78B 109.5
H78A C78 H78B 109.5
C75 C78 H78C 109.5
H78A C78 H78C 109.5
H78B C78 H78C 109.5
O35 C79 O36 122.6(10)
O35 C79 C80 118.2(9)
O36 C79 C80 117.7(10)
C81 C80 C83 110.2(10)
C81 C80 C82 106.7(9)
C83 C80 C82 108.3(9)
C81 C80 C79 109.5(9)
C83 C80 C79 109.1(9)
C82 C80 C79 113.0(9)
C80 C81 H81A 109.5
C80 C81 H81B 109.5
H81A C81 H81B 109.5
C80 C81 H81C 109.5
H81A C81 H81C 109.5
H81B C81 H81C 109.5
C80 C82 H82A 109.5
C80 C82 H82B 109.5
H82A C82 H82B 109.5
C80 C82 H82C 109.5
H82A C82 H82C 109.5
H82B C82 H82C 109.5
C80 C83 H83A 109.5
C80 C83 H83B 109.5
H83A C83 H83B 109.5
C80 C83 H83C 109.5
H83A C83 H83C 109.5
H83B C83 H83C 109.5
C85 C84 N1 126.8(15)
C85 C84 H84 116.6
N1 C84 H84 116.6
C84 C85 C86 121.8(14)
C84 C85 H85 119.1
C86 C85 H85 119.1
C163 C86 C85 114.8(14)
C163 C86 C87 119.1(15)
C85 C86 C87 125.7(14)
O40 C87 O37 130.5(18)
O40 C87 C86 116.9(17)
O37 C87 C86 112.6(15)
O38 C88 O39 123.4(9)
O38 C88 C89 122.1(9)
O39 C88 C89 114.4(10)
C90 C89 C91 111.1(10)
C90 C89 C92 109.0(11)
C91 C89 C92 108.1(10)
C90 C89 C88 108.2(9)
C91 C89 C88 111.3(9)
C92 C89 C88 109.0(8)
C89 C90 H90A 109.5
C89 C90 H90B 109.5
H90A C90 H90B 109.5
C89 C90 H90C 109.5
H90A C90 H90C 109.5
H90B C90 H90C 109.5
C89 C91 H91A 109.5
C89 C91 H91B 109.5
H91A C91 H91B 109.5
C89 C91 H91C 109.5
H91A C91 H91C 109.5
H91B C91 H91C 109.5
C89 C92 H92A 109.5
C89 C92 H92B 109.5
H92A C92 H92B 109.5
C89 C92 H92C 109.5
H92A C92 H92C 109.5
H92B C92 H92C 109.5
O42 C93 O41 126.7(9)
O42 C93 C94 118.4(10)
O41 C93 C94 114.5(9)
C95 C94 C96 111.3(10)
C95 C94 C97 106.5(9)
C96 C94 C97 109.2(9)
C95 C94 C93 109.8(8)
C96 C94 C93 110.2(8)
C97 C94 C93 109.8(8)
C94 C95 H95A 109.5
C94 C95 H95B 109.5
H95A C95 H95B 109.5
C94 C95 H95C 109.5
H95A C95 H95C 109.5
H95B C95 H95C 109.5
C94 C96 H96A 109.5
C94 C96 H96B 109.5
H96A C96 H96B 109.5
C94 C96 H96C 109.5
H96A C96 H96C 109.5
H96B C96 H96C 109.5
C94 C97 H97A 109.5
C94 C97 H97B 109.5
H97A C97 H97B 109.5
C94 C97 H97C 109.5
H97A C97 H97C 109.5
H97B C97 H97C 109.5
O43 C98 O44 120.2(9)
O43 C98 C99 123.5(11)
O44 C98 C99 116.3(10)
C100 C99 C101 111.5(11)
C100 C99 C102 108.7(10)
C101 C99 C102 110.1(9)
C100 C99 C98 111.3(8)
C101 C99 C98 106.1(9)
C102 C99 C98 109.1(9)
C99 C100 H10A 109.5
C99 C100 H10B 109.5
H10A C100 H10B 109.5
C99 C100 H10C 109.5
H10A C100 H10C 109.5
H10B C100 H10C 109.5
C99 C101 H10D 109.5
C99 C101 H10E 109.5
H10D C101 H10E 109.5
C99 C101 H10F 109.5
H10D C101 H10F 109.5
H10E C101 H10F 109.5
C99 C102 H10G 109.5
C99 C102 H10H 109.5
H10G C102 H10H 109.5
C99 C102 H10I 109.5
H10G C102 H10I 109.5
H10H C102 H10I 109.5
O45 C103 O46 122.0(11)
O45 C103 C104 121.4(10)
O46 C103 C104 116.5(10)
C105 C104 C107 111.9(9)
C105 C104 C106 106.6(9)
C107 C104 C106 111.4(9)
C105 C104 C103 111.7(8)
C107 C104 C103 106.2(9)
C106 C104 C103 108.9(9)
C104 C105 H10J 109.5
C104 C105 H10K 109.5
H10J C105 H10K 109.5
C104 C105 H10L 109.5
H10J C105 H10L 109.5
H10K C105 H10L 109.5
C104 C106 H10M 109.5
C104 C106 H10N 109.5
H10M C106 H10N 109.5
C104 C106 H10O 109.5
H10M C106 H10O 109.5
H10N C106 H10O 109.5
C104 C107 H10P 109.5
C104 C107 H10Q 109.5
H10P C107 H10Q 109.5
C104 C107 H10R 109.5
H10P C107 H10R 109.5
H10Q C107 H10R 109.5
O47 C108 O48 126.8(11)
O47 C108 C109 115.1(10)
O48 C108 C109 118.0(10)
C110 C109 C111 107.0(11)
C110 C109 C112 110.7(11)
C111 C109 C112 110.2(10)
C110 C109 C108 109.0(9)
C111 C109 C108 112.3(10)
C112 C109 C108 107.8(9)
C109 C110 H11C 109.5
C109 C110 H11D 109.5
H11C C110 H11D 109.5
C109 C110 H11E 109.5
H11C C110 H11E 109.5
H11D C110 H11E 109.5
C109 C111 H11F 109.5
C109 C111 H11G 109.5
H11F C111 H11G 109.5
C109 C111 H11H 109.5
H11F C111 H11H 109.5
H11G C111 H11H 109.5
C109 C112 H11I 109.5
C109 C112 H11J 109.5
H11I C112 H11J 109.5
C109 C112 H11K 109.5
H11I C112 H11K 109.5
H11J C112 H11K 109.5
O50 C113 O49 125.1(11)
O50 C113 C114 116.5(11)
O49 C113 C114 118.3(12)
C117 C114 C115 108.3(11)
C117 C114 C116 108.2(11)
C115 C114 C116 109.4(11)
C117 C114 C113 106.8(11)
C115 C114 C113 111.8(11)
C116 C114 C113 112.2(9)
C114 C115 H11L 109.5
C114 C115 H11M 109.5
H11L C115 H11M 109.5
C114 C115 H11N 109.5
H11L C115 H11N 109.5
H11M C115 H11N 109.5
C114 C116 H11O 109.5
C114 C116 H11P 109.5
H11O C116 H11P 109.5
C114 C116 H11Q 109.5
H11O C116 H11Q 109.5
H11P C116 H11Q 109.5
C114 C117 H11R 109.5
C114 C117 H11S 109.5
H11R C117 H11S 109.5
C114 C117 H11T 109.5
H11R C117 H11T 109.5
H11S C117 H11T 109.5
O51 C118 O52 124.2(12)
O51 C118 C119 119.6(11)
O52 C118 C119 114.9(11)
C120 C119 C121 111.7(11)
C120 C119 C122 110.0(10)
C121 C119 C122 111.5(11)
C120 C119 C118 107.7(8)
C121 C119 C118 108.6(10)
C122 C119 C118 107.1(10)
C119 C120 H12C 109.5
C119 C120 H12D 109.5
H12C C120 H12D 109.5
C119 C120 H12E 109.5
H12C C120 H12E 109.5
H12D C120 H12E 109.5
C119 C121 H12F 109.5
C119 C121 H12G 109.5
H12F C121 H12G 109.5
C119 C121 H12H 109.5
H12F C121 H12H 109.5
H12G C121 H12H 109.5
C119 C122 H12I 109.5
C119 C122 H12J 109.5
H12I C122 H12J 109.5
C119 C122 H12K 109.5
H12I C122 H12K 109.5
H12J C122 H12K 109.5
O53 C123 O54 127.3(11)
O53 C123 C124 116.1(12)
O54 C123 C124 115.2(11)
C125 C124 C126 108.3(11)
C125 C124 C127 111.5(11)
C126 C124 C127 110.7(12)
C125 C124 C123 106.5(10)
C126 C124 C123 113.0(11)
C127 C124 C123 106.9(10)
C124 C125 H12L 109.5
C124 C125 H12M 109.5
H12L C125 H12M 109.5
C124 C125 H12N 109.5
H12L C125 H12N 109.5
H12M C125 H12N 109.5
C124 C126 H12O 109.5
C124 C126 H12P 109.5
H12O C126 H12P 109.5
C124 C126 H12Q 109.5
H12O C126 H12Q 109.5
H12P C126 H12Q 109.5
C124 C127 H12R 109.5
C124 C127 H12S 109.5
H12R C127 H12S 109.5
C124 C127 H12T 109.5
H12R C127 H12T 109.5
H12S C127 H12T 109.5
O56 C128 O55 125.8(12)
O56 C128 C129 119.9(11)
O55 C128 C129 114.2(12)
C130 C129 C132 109.9(10)
C130 C129 C131 111.7(9)
C132 C129 C131 110.4(10)
C130 C129 C128 108.6(9)
C132 C129 C128 106.2(9)
C131 C129 C128 109.8(9)
C129 C130 H13D 109.5
C129 C130 H13E 109.5
H13D C130 H13E 109.5
C129 C130 H13F 109.5
H13D C130 H13F 109.5
H13E C130 H13F 109.5
C129 C131 H13G 109.5
C129 C131 H13H 109.5
H13G C131 H13H 109.5
C129 C131 H13I 109.5
H13G C131 H13I 109.5
H13H C131 H13I 109.5
C129 C132 H13J 109.5
C129 C132 H13K 109.5
H13J C132 H13K 109.5
C129 C132 H13L 109.5
H13J C132 H13L 109.5
H13K C132 H13L 109.5
O57 C133 O58 125.4(10)
O57 C133 C134 120.1(10)
O58 C133 C134 114.1(10)
C137 C134 C136 112.7(9)
C137 C134 C135 110.2(8)
C136 C134 C135 110.0(9)
C137 C134 C133 107.5(8)
C136 C134 C133 109.3(9)
C135 C134 C133 107.0(8)
C134 C135 H13M 109.5
C134 C135 H13N 109.5
H13M C135 H13N 109.5
C134 C135 H13O 109.5
H13M C135 H13O 109.5
H13N C135 H13O 109.5
C134 C136 H13P 109.5
C134 C136 H13Q 109.5
H13P C136 H13Q 109.5
C134 C136 H13R 109.5
H13P C136 H13R 109.5
H13Q C136 H13R 109.5
C134 C137 H13S 109.5
C134 C137 H13T 109.5
H13S C137 H13T 109.5
C134 C137 H13U 109.5
H13S C137 H13U 109.5
H13T C137 H13U 109.5
O59 C138 O60 123.9(11)
O59 C138 C139 116.3(11)
O60 C138 C139 119.8(12)
C140 C139 C141 109.5(11)
C140 C139 C142 107.8(11)
C141 C139 C142 112.5(11)
C140 C139 C138 110.8(9)
C141 C139 C138 108.4(11)
C142 C139 C138 107.9(11)
C139 C140 H14A 109.5
C139 C140 H14B 109.5
H14A C140 H14B 109.5
C139 C140 H14C 109.5
H14A C140 H14C 109.5
H14B C140 H14C 109.5
C139 C141 H14D 109.5
C139 C141 H14E 109.5
H14D C141 H14E 109.5
C139 C141 H14F 109.5
H14D C141 H14F 109.5
H14E C141 H14F 109.5
C139 C142 H14G 109.5
C139 C142 H14H 109.5
H14G C142 H14H 109.5
C139 C142 H14I 109.5
H14G C142 H14I 109.5
H14H C142 H14I 109.5
O61 C143 O62 127.6(11)
O61 C143 C144 116.4(10)
O62 C143 C144 115.9(10)
C145 C144 C146 108.3(9)
C145 C144 C147 110.5(10)
C146 C144 C147 112.1(9)
C145 C144 C143 108.8(9)
C146 C144 C143 108.8(9)
C147 C144 C143 108.3(8)
C144 C145 H14J 109.5
C144 C145 H14K 109.5
H14J C145 H14K 109.5
C144 C145 H14L 109.5
H14J C145 H14L 109.5
H14K C145 H14L 109.5
C144 C146 H14M 109.5
C144 C146 H14N 109.5
H14M C146 H14N 109.5
C144 C146 H14O 109.5
H14M C146 H14O 109.5
H14N C146 H14O 109.5
C144 C147 H14P 109.5
C144 C147 H14Q 109.5
H14P C147 H14Q 109.5
C144 C147 H14R 109.5
H14P C147 H14R 109.5
H14Q C147 H14R 109.5
O63 C148 O64 126.9(11)
O63 C148 C149 118.9(11)
O64 C148 C149 113.9(10)
C150 C149 C152 108.9(10)
C150 C149 C151 107.1(10)
C152 C149 C151 111.0(11)
C150 C149 C148 111.2(9)
C152 C149 C148 106.7(10)
C151 C149 C148 111.9(10)
C149 C150 H15A 109.5
C149 C150 H15B 109.5
H15A C150 H15B 109.5
C149 C150 H15C 109.5
H15A C150 H15C 109.5
H15B C150 H15C 109.5
C149 C151 H15D 109.5
C149 C151 H15E 109.5
H15D C151 H15E 109.5
C149 C151 H15F 109.5
H15D C151 H15F 109.5
H15E C151 H15F 109.5
C149 C152 H15G 109.5
C149 C152 H15H 109.5
H15G C152 H15H 109.5
C149 C152 H15I 109.5
H15G C152 H15I 109.5
H15H C152 H15I 109.5
O66 C153 O65 125.9(11)
O66 C153 C154 128.8(11)
O65 C153 C154 105.3(9)
C155 C154 C156 107.9(10)
C155 C154 C157 110.3(12)
C156 C154 C157 107.9(11)
C155 C154 C153 107.2(10)
C156 C154 C153 116.0(9)
C157 C154 C153 107.5(10)
C154 C155 H15J 109.5
C154 C155 H15K 109.5
H15J C155 H15K 109.5
C154 C155 H15L 109.5
H15J C155 H15L 109.5
H15K C155 H15L 109.5
C154 C156 H15M 109.5
C154 C156 H15N 109.5
H15M C156 H15N 109.5
C154 C156 H15O 109.5
H15M C156 H15O 109.5
H15N C156 H15O 109.5
C154 C157 H15P 109.5
C154 C157 H15Q 109.5
H15P C157 H15Q 109.5
C154 C157 H15R 109.5
H15P C157 H15R 109.5
H15Q C157 H15R 109.5
O67 C158 O68 124.5(11)
O67 C158 C159 116.8(11)
O68 C158 C159 118.7(10)
C160 C159 C161 108.7(11)
C160 C159 C162 110.9(11)
C161 C159 C162 110.6(10)
C160 C159 C158 105.7(10)
C161 C159 C158 111.7(9)
C162 C159 C158 109.2(10)
C159 C160 H16D 109.5
C159 C160 H16E 109.5
H16D C160 H16E 109.5
C159 C160 H16F 109.5
H16D C160 H16F 109.5
H16E C160 H16F 109.5
C159 C161 H16G 109.5
C159 C161 H16H 109.5
H16G C161 H16H 109.5
C159 C161 H16I 109.5
H16G C161 H16I 109.5
H16H C161 H16I 109.5
C159 C162 H16J 109.5
C159 C162 H16K 109.5
H16J C162 H16K 109.5
C159 C162 H16L 109.5
H16J C162 H16L 109.5
H16K C162 H16L 109.5
C86 C163 C164 119.8(15)
C86 C163 H163 120.1
C164 C163 H163 120.1
C163 C164 N1 125.8(13)
C163 C164 H164 117.1
N1 C164 H164 117.1
N3 C165 C166 123.7(17)
N3 C165 H16M 106.4
C166 C165 H16M 106.4
N3 C165 H16N 106.4
C166 C165 H16N 106.4
H16M C165 H16N 106.5
C167 C166 C165 108(2)
C167 C166 H16O 110.2
C165 C166 H16O 110.2
C167 C166 H16P 110.2
C165 C166 H16P 110.2
H16O C166 H16P 108.5
C166 C167 H16Q 109.5
C166 C167 H16R 109.5
H16Q C167 H16R 109.5
C166 C167 H16S 109.5
H16Q C167 H16S 109.5
H16R C167 H16S 109.5
N3 C168 C169 120.2(17)
N3 C168 H16T 107.3
C169 C168 H16T 107.3
N3 C168 H16U 107.3
C169 C168 H16U 107.3
H16T C168 H16U 106.9
C170 C169 C168 121(2)
C170 C169 H16V 107.2
C168 C169 H16V 107.2
C170 C169 H16W 107.2
C168 C169 H16W 107.2
H16V C169 H16W 106.8
C169 C170 H17D 109.5
C169 C170 H17E 109.5
H17D C170 H17E 109.5
C169 C170 H17F 109.5
H17D C170 H17F 109.5
H17E C170 H17F 109.5
O172 C171 C173 116.3(11)
O172 C171 C174 119.7(12)
C173 C171 C174 123.9(12)
C171 C173 H17G 109.5
C171 C173 H17H 109.5
H17G C173 H17H 109.5
C171 C173 H17I 109.5
H17G C173 H17I 109.5
H17H C173 H17I 109.5
C171 C174 H17J 109.5
C171 C174 H17K 109.5
H17J C174 H17K 109.5
C171 C174 H17L 109.5
H17J C174 H17L 109.5
H17K C174 H17L 109.5
O176 C175 C177 118.6(14)
O176 C175 C178 118.4(14)
C177 C175 C178 122.0(14)
C175 C177 H17M 109.5
C175 C177 H17N 109.5
H17M C177 H17N 109.5
C175 C177 H17O 109.5
H17M C177 H17O 109.5
H17N C177 H17O 109.5
C175 C178 H17P 109.5
C175 C178 H17Q 109.5
H17P C178 H17Q 109.5
C175 C178 H17R 109.5
H17P C178 H17R 109.5
H17Q C178 H17R 109.5
O180 C179 C181 118.2(15)
O180 C179 C182 116.5(16)
C181 C179 C182 124.9(15)
C179 C181 H18D 109.5
C179 C181 H18E 109.5
H18D C181 H18E 109.5
C179 C181 H18F 109.5
H18D C181 H18F 109.5
H18E C181 H18F 109.5
C179 C182 H18G 109.5
C179 C182 H18H 109.5
H18G C182 H18H 109.5
C179 C182 H18I 109.5
H18G C182 H18I 109.5
H18H C182 H18I 109.5
O184 C183 C185 115.0(16)
O184 C183 C186 114.7(15)
C185 C183 C186 123.2(16)
C183 C185 H18J 109.5
C183 C185 H18K 109.5
H18J C185 H18K 109.5
C183 C185 H18L 109.5
H18J C185 H18L 109.5
H18K C185 H18L 109.5
C183 C186 H18M 109.5
C183 C186 H18N 109.5
H18M C186 H18N 109.5
C183 C186 H18O 109.5
H18M C186 H18O 109.5
H18N C186 H18O 109.5
F1 Cr1 O35 93.5(3)
F1 Cr1 F2 89.1(3)
O35 Cr1 F2 91.4(4)
F1 Cr1 O30 177.2(4)
O35 Cr1 O30 89.2(4)
F2 Cr1 O30 91.6(3)
F1 Cr1 O33 92.3(4)
O35 Cr1 O33 91.2(4)
F2 Cr1 O33 177.1(4)
O30 Cr1 O33 86.9(4)
F1 Cr1 O32 86.3(3)
O35 Cr1 O32 179.2(4)
F2 Cr1 O32 89.4(3)
O30 Cr1 O32 91.0(4)
O33 Cr1 O32 88.1(4)
O31 Cr2 F2 90.6(3)
O31 Cr2 O26 88.6(4)
F2 Cr2 O26 175.2(4)
O31 Cr2 O29 91.3(5)
F2 Cr2 O29 90.7(4)
O26 Cr2 O29 84.6(4)
O31 Cr2 O1 91.3(4)
F2 Cr2 O1 91.4(3)
O26 Cr2 O1 93.3(4)
O29 Cr2 O1 176.6(4)
O31 Cr2 O28 179.6(5)
F2 Cr2 O28 89.6(4)
O26 Cr2 O28 91.2(4)
O29 Cr2 O28 89.1(4)
O1 Cr2 O28 88.3(4)
O1 Cr3 O2 85.7(3)
O1 Cr3 O22 176.5(4)
O2 Cr3 O22 95.0(4)
O1 Cr3 O27 90.3(4)
O2 Cr3 O27 91.3(4)
O22 Cr3 O27 86.3(5)
O1 Cr3 O25 94.0(4)
O2 Cr3 O25 174.1(4)
O22 Cr3 O25 85.6(4)
O27 Cr3 O25 94.6(4)
O1 Cr3 O24 95.3(4)
O2 Cr3 O24 87.7(3)
O22 Cr3 O24 88.1(4)
O27 Cr3 O24 174.2(4)
O25 Cr3 O24 86.5(4)
O2 Cr4 O23 90.6(4)
O2 Cr4 O21 96.2(4)
O23 Cr4 O21 90.5(3)
O2 Cr4 O3 85.8(3)
O23 Cr4 O3 91.9(3)
O21 Cr4 O3 176.9(4)
O2 Cr4 O18 176.6(3)
O23 Cr4 O18 89.2(4)
O21 Cr4 O18 87.2(4)
O3 Cr4 O18 90.8(3)
O2 Cr4 O20 91.2(4)
O23 Cr4 O20 175.7(4)
O21 Cr4 O20 85.5(4)
O3 Cr4 O20 92.0(3)
O18 Cr4 O20 89.2(4)
O19 Cr5 O16 171.0(5)
O19 Cr5 O3 96.1(3)
O16 Cr5 O3 90.3(4)
O19 Cr5 O4 92.7(4)
O16 Cr5 O4 94.1(4)
O3 Cr5 O4 85.3(3)
O19 Cr5 O17 86.9(4)
O16 Cr5 O17 86.7(4)
O3 Cr5 O17 91.5(4)
O4 Cr5 O17 176.8(4)
O19 Cr5 O14 85.2(4)
O16 Cr5 O14 88.4(5)
O3 Cr5 O14 178.7(4)
O4 Cr5 O14 94.4(4)
O17 Cr5 O14 88.8(4)
O4 Cr6 O5 81.7(4)
O4 Cr6 O15 91.2(4)
O5 Cr6 O15 96.2(4)
O4 Cr6 O13 95.2(4)
O5 Cr6 O13 172.8(4)
O15 Cr6 O13 90.3(4)
O4 Cr6 O10 177.4(4)
O5 Cr6 O10 97.0(4)
O15 Cr6 O10 86.7(4)
O13 Cr6 O10 86.3(4)
O4 Cr6 O12 94.4(4)
O5 Cr6 O12 88.0(4)
O15 Cr6 O12 173.3(4)
O13 Cr6 O12 85.7(4)
O10 Cr6 O12 87.8(4)
Cr7B Cr7A F3 60.3(4)
Cr7B Cr7A O9 35.2(4)
F3 Cr7A O9 95.2(4)
Cr7B Cr7A O11 124.7(5)
F3 Cr7A O11 174.8(4)
O9 Cr7A O11 89.9(4)
Cr7B Cr7A O6 94.3(5)
F3 Cr7A O6 92.2(4)
O9 Cr7A O6 88.9(4)
O11 Cr7A O6 88.8(4)
Cr7B Cr7A O5 86.4(5)
F3 Cr7A O5 86.7(4)
O9 Cr7A O5 92.6(4)
O11 Cr7A O5 92.2(4)
O6 Cr7A O5 178.2(4)
Cr7B Cr7A N2 143.5(5)
F3 Cr7A N2 83.8(4)
O9 Cr7A N2 176.9(5)
O11 Cr7A N2 91.0(5)
O6 Cr7A N2 94.1(5)
O5 Cr7A N2 84.4(4)
O9 Cr7B Cr7A 100.0(8)
O9 Cr7B F3 168.5(9)
Cr7A Cr7B F3 71.4(5)
O9 Cr7B C14 22.6(7)
Cr7A Cr7B C14 101.2(5)
F3 Cr7B C14 163.8(6)
O9 Cr7B O5 103.5(8)
Cr7A Cr7B O5 56.6(4)
F3 Cr7B O5 78.5(4)
C14 Cr7B O5 85.3(4)
F11 Cr8 O66 95.0(4)
F11 Cr8 O68 173.8(4)
O66 Cr8 O68 90.6(5)
F11 Cr8 O39 92.9(4)
O66 Cr8 O39 85.9(5)
O68 Cr8 O39 90.3(4)
F11 Cr8 F4 85.9(4)
O66 Cr8 F4 89.9(4)
O68 Cr8 F4 91.4(4)
O39 Cr8 F4 175.5(5)
F11 Cr8 O37 87.9(4)
O66 Cr8 O37 177.0(5)
O68 Cr8 O37 86.5(4)
O39 Cr8 O37 95.0(5)
F4 Cr8 O37 89.3(4)
F4 Cr9 O67 92.2(4)
F4 Cr9 F5 88.2(4)
O67 Cr9 F5 178.6(4)
F4 Cr9 O64 87.9(5)
O67 Cr9 O64 88.3(5)
F5 Cr9 O64 90.4(4)
F4 Cr9 O65 94.4(4)
O67 Cr9 O65 92.4(5)
F5 Cr9 O65 88.9(4)
O64 Cr9 O65 177.5(5)
F4 Cr9 O62 179.2(5)
O67 Cr9 O62 87.1(4)
F5 Cr9 O62 92.5(4)
O64 Cr9 O62 91.7(5)
O65 Cr9 O62 86.0(5)
F5 Cr10 F6 86.6(3)
F5 Cr10 O58 179.1(5)
F6 Cr10 O58 94.0(4)
F5 Cr10 O63 92.4(4)
F6 Cr10 O63 88.9(4)
O58 Cr10 O63 88.3(5)
F5 Cr10 O61 92.8(4)
F6 Cr10 O61 179.1(5)
O58 Cr10 O61 86.6(5)
O63 Cr10 O61 91.7(6)
F5 Cr10 O60 87.5(4)
F6 Cr10 O60 91.6(4)
O58 Cr10 O60 91.8(5)
O63 Cr10 O60 179.4(5)
O61 Cr10 O60 87.7(6)
F6 Cr11 O59 92.4(5)
F6 Cr11 F7 87.0(3)
O59 Cr11 F7 89.7(4)
F6 Cr11 O56 178.0(5)
O59 Cr11 O56 85.6(6)
F7 Cr11 O56 93.3(5)
F6 Cr11 O54 89.7(4)
O59 Cr11 O54 177.8(5)
F7 Cr11 O54 89.6(4)
O56 Cr11 O54 92.3(5)
F6 Cr11 O57 93.1(4)
O59 Cr11 O57 91.0(5)
F7 Cr11 O57 179.4(5)
O56 Cr11 O57 86.7(5)
O54 Cr11 O57 89.7(5)
F7 Cr12 O53 90.2(5)
F7 Cr12 F8 88.3(3)
O53 Cr12 F8 90.4(4)
F7 Cr12 O52 178.8(6)
O53 Cr12 O52 90.8(6)
F8 Cr12 O52 92.4(5)
F7 Cr12 O50 90.3(4)
O53 Cr12 O50 177.4(5)
F8 Cr12 O50 92.2(4)
O52 Cr12 O50 88.7(6)
F7 Cr12 O55 91.7(5)
O53 Cr12 O55 90.4(6)
F8 Cr12 O55 179.2(5)
O52 Cr12 O55 87.6(6)
O50 Cr12 O55 87.1(6)
O46 Cr13 O51 87.6(5)
O46 Cr13 O48 91.8(6)
O51 Cr13 O48 89.3(5)
O46 Cr13 F9 91.1(4)
O51 Cr13 F9 178.7(4)
O48 Cr13 F9 90.9(4)
O46 Cr13 F8 178.5(5)
O51 Cr13 F8 91.2(4)
O48 Cr13 F8 89.1(4)
F9 Cr13 F8 90.1(3)
O46 Cr13 O49 88.5(6)
O51 Cr13 O49 91.8(6)
O48 Cr13 O49 178.9(6)
F9 Cr13 O49 88.1(5)
F8 Cr13 O49 90.6(5)
F10 Cr14 O44 92.5(4)
F10 Cr14 F9 86.6(3)
O44 Cr14 F9 89.7(4)
F10 Cr14 O45 175.7(4)
O44 Cr14 O45 86.1(5)
F9 Cr14 O45 89.4(4)
F10 Cr14 O42 93.3(4)
O44 Cr14 O42 93.0(4)
F9 Cr14 O42 177.3(4)
O45 Cr14 O42 90.8(4)
F10 Cr14 O47 87.7(4)
O44 Cr14 O47 179.4(4)
F9 Cr14 O47 90.8(4)
O45 Cr14 O47 93.8(5)
O42 Cr14 O47 86.5(4)
O40 Cr15 O41 86.9(4)
O40 Cr15 O38 91.1(5)
O41 Cr15 O38 89.7(4)
O40 Cr15 F11 90.9(4)
O41 Cr15 F11 177.5(4)
O38 Cr15 F11 91.7(4)
O40 Cr15 O43 177.9(4)
O41 Cr15 O43 90.9(4)
O38 Cr15 O43 88.9(4)
F11 Cr15 O43 91.2(4)
O40 Cr15 F10 89.6(4)
O41 Cr15 F10 91.0(3)
O38 Cr15 F10 179.0(4)
F11 Cr15 F10 87.6(3)
O43 Cr15 F10 90.3(4)
Cr1 F1 Ni1 121.6(3)
Cr2 F2 Cr1 125.6(4)
Cr7B F3 Cr7A 48.2(4)
Cr7B F3 Ni1 131.4(5)
Cr7A F3 Ni1 132.5(4)
Cr9 F4 Cr8 122.0(4)
Cr10 F5 Cr9 122.6(4)
Cr11 F6 Cr10 120.4(4)
Cr12 F7 Cr11 123.7(4)
Cr12 F8 Cr13 121.0(4)
Cr14 F9 Cr13 122.9(4)
Cr14 F10 Cr15 121.2(4)
Cr8 F11 Cr15 124.3(5)
C84 N1 C164 109.1(12)
C84 N1 Ni1 129.2(10)
C164 N1 Ni1 121.7(9)
C12 N2 C6 117.2(12)
C12 N2 Cr7A 114.1(9)
C6 N2 Cr7A 107.2(8)
C12 N2 H2 105.8
C6 N2 H2 105.8
Cr7A N2 H2 105.8
C165 N3 C168 120.7(15)
C165 N3 H3D 107.1
C168 N3 H3D 107.1
C165 N3 H3E 107.1
C168 N3 H3E 107.2
H3D N3 H3E 106.8
F1 Ni1 F3 83.8(3)
F1 Ni1 O34 94.3(3)
F3 Ni1 O34 176.7(4)
F1 Ni1 N1 90.8(4)
F3 Ni1 N1 86.0(4)
O34 Ni1 N1 91.4(5)
F1 Ni1 O7 171.7(4)
F3 Ni1 O7 88.6(3)
O34 Ni1 O7 93.5(4)
N1 Ni1 O7 91.9(4)
F1 Ni1 O36 88.1(3)
F3 Ni1 O36 92.9(4)
O34 Ni1 O36 89.7(4)
N1 Ni1 O36 178.5(4)
O7 Ni1 O36 89.1(4)
C11 O1 Cr3 112.3(7)
C11 O1 Cr2 115.4(7)
Cr3 O1 Cr2 121.4(4)
C10 O2 Cr4 104.4(7)
C10 O2 Cr3 106.6(7)
Cr4 O2 Cr3 122.8(4)
C9 O3 Cr5 109.0(6)
C9 O3 Cr4 115.3(7)
Cr5 O3 Cr4 121.1(4)
C8 O4 Cr6 120.8(8)
C8 O4 Cr5 109.3(7)
Cr6 O4 Cr5 121.6(5)
C7 O5 Cr6 117.4(8)
C7 O5 Cr7A 112.3(8)
Cr6 O5 Cr7A 120.1(4)
C7 O5 Cr7B 130.9(8)
Cr6 O5 Cr7B 111.6(5)
Cr7A O5 Cr7B 37.0(3)
C1 O6 Cr7A 133.3(8)
C1 O7 Ni1 133.8(8)
Cr7B O9 C14 138.7(11)
Cr7B O9 Cr7A 44.9(6)
C14 O9 Cr7A 125.1(8)
C14 O10 Cr6 132.1(8)
C19 O11 Cr7A 140.0(8)
C19 O12 Cr6 127.2(8)
C24 O13 Cr6 133.7(7)
C24 O14 Cr5 130.3(8)
C29 O15 Cr6 133.0(8)
C29 O16 Cr5 135.5(9)
C34 O17 Cr5 127.5(8)
C34 O18 Cr4 136.8(7)
C39 O19 Cr5 135.0(8)
C39 O20 Cr4 128.3(8)
C44 O21 Cr4 133.6(7)
C44 O22 Cr3 136.3(7)
C49 O23 Cr4 136.5(7)
C49 O24 Cr3 133.1(7)
C54 O25 Cr3 130.2(7)
C54 O26 Cr2 135.3(8)
C59 O27 Cr3 134.5(8)
C59 O28 Cr2 131.6(8)
C64 O29 Cr2 128.0(8)
C64 O30 Cr1 135.9(8)
C69 O31 Cr2 139.3(7)
C69 O32 Cr1 131.2(7)
C74 O33 Cr1 129.6(8)
C74 O34 Ni1 130.6(8)
C79 O35 Cr1 139.9(8)
C79 O36 Ni1 122.9(8)
C87 O37 Cr8 123.4(11)
C88 O38 Cr15 136.1(8)
C88 O39 Cr8 135.3(9)
C87 O40 Cr15 136.6(13)
C93 O41 Cr15 135.8(7)
C93 O42 Cr14 130.9(8)
C98 O43 Cr15 132.7(8)
C98 O44 Cr14 139.3(9)
C103 O45 Cr14 139.2(9)
C103 O46 Cr13 136.6(10)
C108 O47 Cr14 135.2(9)
C108 O48 Cr13 134.3(9)
C113 O49 Cr13 137.0(10)
C113 O50 Cr12 132.0(10)
C118 O51 Cr13 135.7(10)
C118 O52 Cr12 136.8(11)
C123 O53 Cr12 134.0(11)
C123 O54 Cr11 131.8(8)
C128 O55 Cr12 134.4(11)
C128 O56 Cr11 137.2(10)
C133 O57 Cr11 137.7(9)
C133 O58 Cr10 132.3(9)
C138 O59 Cr11 137.5(10)
C138 O60 Cr10 132.4(9)
C143 O61 Cr10 132.7(9)
C143 O62 Cr9 134.2(9)
C148 O63 Cr10 134.0(9)
C148 O64 Cr9 132.9(9)
C153 O65 Cr9 125.6(9)
C153 O66 Cr8 140.5(10)
C158 O67 Cr9 138.3(9)
C158 O68 Cr8 135.0(9)

loop_
_geom_bond_atom_site_label_1
_geom_bond_atom_site_label_2
_geom_bond_distance
C1 O7 1.132(12)
C1 O6 1.289(14)
C1 C2 1.533(9)
C2 C3 1.490(11)
C2 C5 1.509(11)
C2 C4 1.519(11)
C3 H3A 0.98
C3 H3B 0.98
C3 H3C 0.98
C4 H4A 0.98
C4 H4B 0.98
C4 H4C 0.98
C5 H5A 0.98
C5 H5B 0.98
C5 H5C 0.98
C6 C7 1.52(2)
C6 N2 1.570(18)
C6 H6A 0.99
C6 H6B 0.99
C7 O5 1.430(15)
C7 C8 1.56(2)
C7 H7 1
C8 O4 1.447(16)
C8 C9 1.516(19)
C8 H8 1
C9 O3 1.404(16)
C9 C10 1.492(18)
C9 H9 1
C10 C11 1.51(2)
C10 O2 1.590(15)
C10 H10 1
C11 O1 1.532(14)
C11 H11A 0.99
C11 H11B 0.99
C12 N2 1.49(2)
C12 C13 1.71(3)
C12 H12A 0.99
C12 H12B 0.99
C13 H13A 0.98
C13 H13B 0.98
C13 H13C 0.98
C14 O10 1.230(14)
C14 O9 1.385(17)
C14 C15 1.527(10)
C14 Cr7B 2.380(15)
C15 C16 1.487(11)
C15 C17 1.504(11)
C15 C18 1.519(11)
C16 H16A 0.98
C16 H16B 0.98
C16 H16C 0.98
C17 H17A 0.98
C17 H17B 0.98
C17 H17C 0.98
C18 H18A 0.98
C18 H18B 0.98
C18 H18C 0.98
C19 O11 1.150(14)
C19 O12 1.327(15)
C19 C20 1.543(10)
C20 C21 1.491(11)
C20 C23 1.510(11)
C20 C22 1.512(11)
C21 H21A 0.98
C21 H21B 0.98
C21 H21C 0.98
C22 H22A 0.98
C22 H22B 0.98
C22 H22C 0.98
C23 H23A 0.98
C23 H23B 0.98
C23 H23C 0.98
C24 O13 1.246(13)
C24 O14 1.256(13)
C24 C25 1.530(10)
C25 C26 1.495(11)
C25 C28 1.510(11)
C25 C27 1.515(11)
C26 H26A 0.98
C26 H26B 0.98
C26 H26C 0.98
C27 H27A 0.98
C27 H27B 0.98
C27 H27C 0.98
C28 H28A 0.98
C28 H28B 0.98
C28 H28C 0.98
C29 O15 1.271(15)
C29 O16 1.292(14)
C29 C30 1.532(10)
C30 C31 1.511(11)
C30 C33 1.517(11)
C30 C32 1.517(10)
C31 H31A 0.98
C31 H31B 0.98
C31 H31C 0.98
C32 H32A 0.98
C32 H32B 0.98
C32 H32C 0.98
C33 H33A 0.98
C33 H33B 0.98
C33 H33C 0.98
C34 O17 1.233(13)
C34 O18 1.277(12)
C34 C35 1.527(10)
C35 C38 1.503(10)
C35 C37 1.507(10)
C35 C36 1.506(10)
C36 H36A 0.98
C36 H36B 0.98
C36 H36C 0.98
C37 H37A 0.98
C37 H37B 0.98
C37 H37C 0.98
C38 H38A 0.98
C38 H38B 0.98
C38 H38C 0.98
C39 O20 1.245(15)
C39 O19 1.284(14)
C39 C40 1.535(10)
C40 C41 1.486(11)
C40 C43 1.510(11)
C40 C42 1.517(11)
C41 H41A 0.98
C41 H41B 0.98
C41 H41C 0.98
C42 H42A 0.98
C42 H42B 0.98
C42 H42C 0.98
C43 H43A 0.98
C43 H43B 0.98
C43 H43C 0.98
C44 O21 1.246(13)
C44 O22 1.277(15)
C44 C45 1.537(10)
C45 C46 1.500(10)
C45 C48 1.515(10)
C45 C47 1.521(10)
C46 H46A 0.98
C46 H46B 0.98
C46 H46C 0.98
C47 H47A 0.98
C47 H47B 0.98
C47 H47C 0.98
C48 H48A 0.98
C48 H48B 0.98
C48 H48C 0.98
C49 O23 1.219(12)
C49 O24 1.279(13)
C49 C50 1.535(10)
C50 C51 1.495(10)
C50 C53 1.509(10)
C50 C52 1.524(10)
C51 H51A 0.98
C51 H51B 0.98
C51 H51C 0.98
C52 H52A 0.98
C52 H52B 0.98
C52 H52C 0.98
C53 H53A 0.98
C53 H53B 0.98
C53 H53C 0.98
C54 O26 1.250(14)
C54 O25 1.226(14)
C54 C55 1.536(10)
C55 C56 1.492(10)
C55 C57 1.512(10)
C55 C58 1.525(10)
C56 H56A 0.98
C56 H56B 0.98
C56 H56C 0.98
C57 H57A 0.98
C57 H57B 0.98
C57 H57C 0.98
C58 H58A 0.98
C58 H58B 0.98
C58 H58C 0.98
C59 O28 1.232(14)
C59 O27 1.204(17)
C59 C60 1.542(10)
C60 C61 1.489(11)
C60 C62 1.506(11)
C60 C63 1.528(11)
C61 H61A 0.98
C61 H61B 0.98
C61 H61C 0.98
C62 H62A 0.98
C62 H62B 0.98
C62 H62C 0.98
C63 H63A 0.98
C63 H63B 0.98
C63 H63C 0.98
C64 O30 1.249(14)
C64 O29 1.275(15)
C64 C65 1.538(10)
C65 C66 1.499(10)
C65 C67 1.514(10)
C65 C68 1.515(11)
C66 H66A 0.98
C66 H66B 0.98
C66 H66C 0.98
C67 H67A 0.98
C67 H67B 0.98
C67 H67C 0.98
C68 H68A 0.98
C68 H68B 0.98
C68 H68C 0.98
C69 O32 1.311(12)
C69 O31 1.319(13)
C69 C70 1.541(10)
C70 C71 1.484(10)
C70 C73 1.511(11)
C70 C72 1.523(11)
C71 H71A 0.98
C71 H71B 0.98
C71 H71C 0.98
C72 H72A 0.98
C72 H72B 0.98
C72 H72C 0.98
C73 H73A 0.98
C73 H73B 0.98
C73 H73C 0.98
C74 O34 1.258(14)
C74 O33 1.313(14)
C74 C75 1.546(10)
C75 C76 1.497(10)
C75 C78 1.519(11)
C75 C77 1.519(10)
C76 H76A 0.98
C76 H76B 0.98
C76 H76C 0.98
C77 H77A 0.98
C77 H77B 0.98
C77 H77C 0.98
C78 H78A 0.98
C78 H78B 0.98
C78 H78C 0.98
C79 O35 1.214(14)
C79 O36 1.311(14)
C79 C80 1.532(10)
C80 C81 1.492(11)
C80 C83 1.511(11)
C80 C82 1.528(10)
C81 H81A 0.98
C81 H81B 0.98
C81 H81C 0.98
C82 H82A 0.98
C82 H82B 0.98
C82 H82C 0.98
C83 H83A 0.98
C83 H83B 0.98
C83 H83C 0.98
C84 C85 1.32(2)
C84 N1 1.317(17)
C84 H84 0.95
C85 C86 1.47(2)
C85 H85 0.95
C86 C163 1.304(19)
C86 C87 1.56(2)
C87 O40 1.16(2)
C87 O37 1.36(2)
C88 O38 1.203(14)
C88 O39 1.268(13)
C88 C89 1.537(10)
C89 C90 1.493(11)
C89 C91 1.513(11)
C89 C92 1.523(11)
C90 H90A 0.98
C90 H90B 0.98
C90 H90C 0.98
C91 H91A 0.98
C91 H91B 0.98
C91 H91C 0.98
C92 H92A 0.98
C92 H92B 0.98
C92 H92C 0.98
C93 O42 1.230(14)
C93 O41 1.238(14)
C93 C94 1.543(10)
C94 C95 1.498(10)
C94 C96 1.513(10)
C94 C97 1.528(11)
C95 H95A 0.98
C95 H95B 0.98
C95 H95C 0.98
C96 H96A 0.98
C96 H96B 0.98
C96 H96C 0.98
C97 H97A 0.98
C97 H97B 0.98
C97 H97C 0.98
C98 O43 1.293(15)
C98 O44 1.314(16)
C98 C99 1.545(10)
C99 C100 1.490(10)
C99 C101 1.514(11)
C99 C102 1.518(10)
C100 H10A 0.98
C100 H10B 0.98
C100 H10C 0.98
C101 H10D 0.98
C101 H10E 0.98
C101 H10F 0.98
C102 H10G 0.98
C102 H10H 0.98
C102 H10I 0.98
C103 O45 1.182(14)
C103 O46 1.254(15)
C103 C104 1.530(10)
C104 C105 1.496(11)
C104 C107 1.517(11)
C104 C106 1.527(11)
C105 H10J 0.98
C105 H10K 0.98
C105 H10L 0.98
C106 H10M 0.98
C106 H10N 0.98
C106 H10O 0.98
C107 H10P 0.98
C107 H10Q 0.98
C107 H10R 0.98
C108 O47 1.181(14)
C108 O48 1.272(14)
C108 C109 1.539(11)
C109 C110 1.493(11)
C109 C111 1.514(11)
C109 C112 1.516(11)
C110 H11C 0.98
C110 H11D 0.98
C110 H11E 0.98
C111 H11F 0.98
C111 H11G 0.98
C111 H11H 0.98
C112 H11I 0.98
C112 H11J 0.98
C112 H11K 0.98
C113 O50 1.151(17)
C113 O49 1.233(17)
C113 C114 1.535(11)
C114 C117 1.502(11)
C114 C115 1.499(11)
C114 C116 1.515(11)
C115 H11L 0.98
C115 H11M 0.98
C115 H11N 0.98
C116 H11O 0.98
C116 H11P 0.98
C116 H11Q 0.98
C117 H11R 0.98
C117 H11S 0.98
C117 H11T 0.98
C118 O51 1.203(15)
C118 O52 1.171(16)
C118 C119 1.535(10)
C119 C120 1.497(11)
C119 C121 1.510(11)
C119 C122 1.521(10)
C120 H12C 0.98
C120 H12D 0.98
C120 H12E 0.98
C121 H12F 0.98
C121 H12G 0.98
C121 H12H 0.98
C122 H12I 0.98
C122 H12J 0.98
C122 H12K 0.98
C123 O53 1.213(17)
C123 O54 1.265(16)
C123 C124 1.539(11)
C124 C125 1.489(12)
C124 C126 1.509(12)
C124 C127 1.511(12)
C125 H12L 0.98
C125 H12M 0.98
C125 H12N 0.98
C126 H12O 0.98
C126 H12P 0.98
C126 H12Q 0.98
C127 H12R 0.98
C127 H12S 0.98
C127 H12T 0.98
C128 O56 1.144(17)
C128 O55 1.226(17)
C128 C129 1.533(10)
C129 C130 1.497(10)
C129 C132 1.511(11)
C129 C131 1.512(11)
C130 H13D 0.98
C130 H13E 0.98
C130 H13F 0.98
C131 H13G 0.98
C131 H13H 0.98
C131 H13I 0.98
C132 H13J 0.98
C132 H13K 0.98
C132 H13L 0.98
C133 O57 1.187(16)
C133 O58 1.237(15)
C133 C134 1.547(10)
C134 C137 1.514(10)
C134 C136 1.512(10)
C134 C135 1.511(10)
C135 H13M 0.98
C135 H13N 0.98
C135 H13O 0.98
C136 H13P 0.98
C136 H13Q 0.98
C136 H13R 0.98
C137 H13S 0.98
C137 H13T 0.98
C137 H13U 0.98
C138 O59 1.210(17)
C138 O60 1.246(16)
C138 C139 1.544(11)
C139 C140 1.490(11)
C139 C141 1.508(11)
C139 C142 1.519(12)
C140 H14A 0.98
C140 H14B 0.98
C140 H14C 0.98
C141 H14D 0.98
C141 H14E 0.98
C141 H14F 0.98
C142 H14G 0.98
C142 H14H 0.98
C142 H14I 0.98
C143 O61 1.194(15)
C143 O62 1.211(14)
C143 C144 1.532(10)
C144 C145 1.499(10)
C144 C146 1.513(11)
C144 C147 1.513(10)
C145 H14J 0.98
C145 H14K 0.98
C145 H14L 0.98
C146 H14M 0.98
C146 H14N 0.98
C146 H14O 0.98
C147 H14P 0.98
C147 H14Q 0.98
C147 H14R 0.98
C148 O63 1.212(14)
C148 O64 1.244(15)
C148 C149 1.540(11)
C149 C150 1.492(11)
C149 C152 1.513(11)
C149 C151 1.517(11)
C150 H15A 0.98
C150 H15B 0.98
C150 H15C 0.98
C151 H15D 0.98
C151 H15E 0.98
C151 H15F 0.98
C152 H15G 0.98
C152 H15H 0.98
C152 H15I 0.98
C153 O66 1.230(15)
C153 O65 1.388(16)
C153 C154 1.528(11)
C154 C155 1.492(11)
C154 C156 1.504(10)
C154 C157 1.521(12)
C155 H15J 0.98
C155 H15K 0.98
C155 H15L 0.98
C156 H15M 0.98
C156 H15N 0.98
C156 H15O 0.98
C157 H15P 0.98
C157 H15Q 0.98
C157 H15R 0.98
C158 O67 1.206(15)
C158 O68 1.216(15)
C158 C159 1.541(11)
C159 C160 1.498(12)
C159 C161 1.517(11)
C159 C162 1.518(11)
C160 H16D 0.98
C160 H16E 0.98
C160 H16F 0.98
C161 H16G 0.98
C161 H16H 0.98
C161 H16I 0.98
C162 H16J 0.98
C162 H16K 0.98
C162 H16L 0.98
C163 C164 1.36(2)
C163 H163 0.95
C164 N1 1.485(18)
C164 H164 0.95
C165 N3 1.33(2)
C165 C166 1.67(3)
C165 H16M 0.99
C165 H16N 0.99
C166 C167 1.34(4)
C166 H16O 0.99
C166 H16P 0.99
C167 H16Q 0.98
C167 H16R 0.98
C167 H16S 0.98
C168 N3 1.45(2)
C168 C169 1.52(3)
C168 H16T 0.99
C168 H16U 0.99
C169 C170 1.51(3)
C169 H16V 0.99
C169 H16W 0.99
C170 H17D 0.98
C170 H17E 0.98
C170 H17F 0.98
C171 O172 1.304(13)
C171 C173 1.477(15)
C171 C174 1.519(15)
C173 H17G 0.98
C173 H17H 0.98
C173 H17I 0.98
C174 H17J 0.98
C174 H17K 0.98
C174 H17L 0.98
C175 O176 1.317(14)
C175 C177 1.469(15)
C175 C178 1.523(17)
C177 H17M 0.98
C177 H17N 0.98
C177 H17O 0.98
C178 H17P 0.98
C178 H17Q 0.98
C178 H17R 0.98
C179 O180 1.313(14)
C179 C181 1.473(17)
C179 C182 1.521(18)
C181 H18D 0.98
C181 H18E 0.98
C181 H18F 0.98
C182 H18G 0.98
C182 H18H 0.98
C182 H18I 0.98
C183 O184 1.325(15)
C183 C185 1.479(17)
C183 C186 1.525(18)
C185 H18J 0.98
C185 H18K 0.98
C185 H18L 0.98
C186 H18M 0.98
C186 H18N 0.98
C186 H18O 0.98
Cr1 F1 1.877(7)
Cr1 O35 1.921(9)
Cr1 F2 1.923(7)
Cr1 O30 1.951(9)
Cr1 O33 1.955(10)
Cr1 O32 1.955(9)
Cr2 O31 1.862(9)
Cr2 F2 1.909(6)
Cr2 O26 1.959(8)
Cr2 O29 1.970(10)
Cr2 O1 1.970(8)
Cr2 O28 1.975(10)
Cr3 O1 1.933(8)
Cr3 O2 1.933(8)
Cr3 O22 1.941(10)
Cr3 O27 1.974(11)
Cr3 O25 1.979(9)
Cr3 O24 1.995(9)
Cr4 O2 1.918(8)
Cr4 O23 1.915(8)
Cr4 O21 1.929(8)
Cr4 O3 1.934(7)
Cr4 O18 1.941(9)
Cr4 O20 1.955(9)
Cr5 O19 1.904(10)
Cr5 O16 1.917(11)
Cr5 O3 1.929(7)
Cr5 O4 1.928(8)
Cr5 O17 1.981(9)
Cr5 O14 1.971(10)
Cr6 O4 1.911(8)
Cr6 O5 1.940(9)
Cr6 O15 1.961(10)
Cr6 O13 1.957(8)
Cr6 O10 1.966(8)
Cr6 O12 2.009(10)
Cr7A Cr7B 1.418(9)
Cr7A F3 1.803(8)
Cr7A O9 1.980(11)
Cr7A O11 1.898(10)
Cr7A O6 1.969(11)
Cr7A O5 1.968(9)
Cr7A N2 2.101(12)
Cr7B O9 1.158(12)
Cr7B F3 1.653(10)
Cr7B O5 2.353(12)
Cr8 F11 1.888(9)
Cr8 O66 1.927(12)
Cr8 O68 1.934(11)
Cr8 O39 1.966(9)
Cr8 F4 1.996(7)
Cr8 O37 2.033(12)
Cr9 F4 1.916(8)
Cr9 O67 1.947(11)
Cr9 F5 1.932(8)
Cr9 O64 1.959(11)
Cr9 O65 1.973(12)
Cr9 O62 2.016(11)
Cr10 F5 1.908(7)
Cr10 F6 1.942(8)
Cr10 O58 1.957(10)
Cr10 O63 1.974(11)
Cr10 O61 1.985(13)
Cr10 O60 2.019(12)
Cr11 F6 1.914(8)
Cr11 O59 1.901(13)
Cr11 F7 1.918(7)
Cr11 O56 1.914(13)
Cr11 O54 1.946(10)
Cr11 O57 1.947(11)
Cr12 F7 1.903(9)
Cr12 O53 1.912(12)
Cr12 F8 1.913(7)
Cr12 O52 1.957(15)
Cr12 O50 1.993(13)
Cr12 O55 1.998(13)
Cr13 O46 1.917(12)
Cr13 O51 1.922(12)
Cr13 O48 1.934(12)
Cr13 F9 1.951(8)
Cr13 F8 1.948(7)
Cr13 O49 1.955(14)
Cr14 F10 1.894(7)
Cr14 O44 1.924(10)
Cr14 F9 1.929(7)
Cr14 O45 1.951(11)
Cr14 O42 1.941(9)
Cr14 O47 1.956(11)
Cr15 O40 1.877(13)
Cr15 O41 1.963(9)
Cr15 O38 1.932(9)
Cr15 F11 1.951(8)
Cr15 O43 1.944(9)
Cr15 F10 2.028(7)
F1 Ni1 2.005(6)
F3 Ni1 2.019(7)
N1 Ni1 2.031(12)
N2 H2 0.93
N3 H3D 0.92
N3 H3E 0.92
Ni1 O34 2.025(10)
Ni1 O7 2.052(9)
Ni1 O36 2.038(11)

loop_
_geom_torsion_atom_site_label_1
_geom_torsion_atom_site_label_2
_geom_torsion_atom_site_label_3
_geom_torsion_atom_site_label_4
_geom_torsion
O7 C1 C2 C3 108.6(13)
O6 C1 C2 C3 -85.7(12)
O7 C1 C2 C5 -134.1(13)
O6 C1 C2 C5 31.6(13)
O7 C1 C2 C4 -16.3(15)
O6 C1 C2 C4 149.3(11)
N2 C6 C7 O5 -47.7(15)
N2 C6 C7 C8 -170.3(11)
O5 C7 C8 O4 -16.1(15)
C6 C7 C8 O4 106.6(12)
O5 C7 C8 C9 98.0(13)
C6 C7 C8 C9 -139.3(12)
O4 C8 C9 O3 -53.2(13)
C7 C8 C9 O3 -168.6(10)
O4 C8 C9 C10 -174.5(11)
C7 C8 C9 C10 70.1(16)
O3 C9 C10 C11 -168.6(12)
C8 C9 C10 C11 -46(2)
O3 C9 C10 O2 -48.8(13)
C8 C9 C10 O2 73.7(15)
C9 C10 C11 O1 169.4(11)
O2 C10 C11 O1 47.9(12)
O10 C14 C15 C16 92.5(14)
O9 C14 C15 C16 -78.2(14)
Cr7B C14 C15 C16 -92.5(13)
O10 C14 C15 C17 -144.3(13)
O9 C14 C15 C17 44.9(15)
Cr7B C14 C15 C17 30.6(15)
O10 C14 C15 C18 -23.0(15)
O9 C14 C15 C18 166.2(12)
Cr7B C14 C15 C18 151.9(11)
O11 C19 C20 C21 93.3(15)
O12 C19 C20 C21 -74.9(12)
O11 C19 C20 C23 -26.7(17)
O12 C19 C20 C23 165.1(10)
O11 C19 C20 C22 -147.9(15)
O12 C19 C20 C22 43.9(14)
O13 C24 C25 C26 154.5(11)
O14 C24 C25 C26 -26.9(15)
O13 C24 C25 C28 35.2(14)
O14 C24 C25 C28 -146.1(13)
O13 C24 C25 C27 -85.0(13)
O14 C24 C25 C27 93.7(13)
O15 C29 C30 C31 -67.1(13)
O16 C29 C30 C31 105.5(14)
O15 C29 C30 C33 49.1(14)
O16 C29 C30 C33 -138.3(13)
O15 C29 C30 C32 171.8(11)
O16 C29 C30 C32 -15.6(15)
O17 C34 C35 C38 -108.6(13)
O18 C34 C35 C38 65.8(13)
O17 C34 C35 C37 13.7(14)
O18 C34 C35 C37 -172.0(11)
O17 C34 C35 C36 135.1(12)
O18 C34 C35 C36 -50.5(13)
O20 C39 C40 C41 71.5(14)
O19 C39 C40 C41 -111.8(13)
O20 C39 C40 C43 -168.7(11)
O19 C39 C40 C43 8.0(15)
O20 C39 C40 C42 -47.9(16)
O19 C39 C40 C42 128.7(13)
O21 C44 C45 C46 141.7(11)
O22 C44 C45 C46 -42.8(13)
O21 C44 C45 C48 20.3(14)
O22 C44 C45 C48 -164.2(11)
O21 C44 C45 C47 -102.0(12)
O22 C44 C45 C47 73.5(12)
O23 C49 C50 C51 128.4(11)
O24 C49 C50 C51 -49.7(12)
O23 C49 C50 C53 7.8(14)
O24 C49 C50 C53 -170.3(10)
O23 C49 C50 C52 -114.5(12)
O24 C49 C50 C52 67.4(12)
O26 C54 C55 C56 18.7(14)
O25 C54 C55 C56 -160.4(11)
O26 C54 C55 C57 140.2(11)
O25 C54 C55 C57 -38.9(14)
O26 C54 C55 C58 -100.6(12)
O25 C54 C55 C58 80.3(12)
O28 C59 C60 C61 -4.8(16)
O27 C59 C60 C61 -179.4(12)
O28 C59 C60 C62 -126.8(13)
O27 C59 C60 C62 58.6(14)
O28 C59 C60 C63 113.0(13)
O27 C59 C60 C63 -61.7(13)
O30 C64 C65 C66 41.3(14)
O29 C64 C65 C66 -138.1(11)
O30 C64 C65 C67 162.3(11)
O29 C64 C65 C67 -17.1(13)
O30 C64 C65 C68 -78.0(12)
O29 C64 C65 C68 102.6(12)
O32 C69 C70 C71 -5.9(14)
O31 C69 C70 C71 174.9(11)
O32 C69 C70 C73 117.5(12)
O31 C69 C70 C73 -61.7(13)
O32 C69 C70 C72 -125.6(12)
O31 C69 C70 C72 55.3(13)
O34 C74 C75 C76 8.3(14)
O33 C74 C75 C76 -168.6(10)
O34 C74 C75 C78 -110.3(12)
O33 C74 C75 C78 72.9(11)
O34 C74 C75 C77 127.3(12)
O33 C74 C75 C77 -49.6(13)
O35 C79 C80 C81 -54.4(15)
O36 C79 C80 C81 139.3(12)
O35 C79 C80 C83 66.3(15)
O36 C79 C80 C83 -100.1(13)
O35 C79 C80 C82 -173.2(11)
O36 C79 C80 C82 20.5(15)
N1 C84 C85 C86 7(3)
C84 C85 C86 C163 -10(2)
C84 C85 C86 C87 177.2(16)
C163 C86 C87 O40 -10(2)
C85 C86 C87 O40 162.3(16)
C163 C86 C87 O37 170.2(14)
C85 C86 C87 O37 -17(2)
O38 C88 C89 C90 -102.1(14)
O39 C88 C89 C90 78.6(14)
O38 C88 C89 C91 135.5(13)
O39 C88 C89 C91 -43.7(14)
O38 C88 C89 C92 16.3(16)
O39 C88 C89 C92 -162.9(13)
O42 C93 C94 C95 -2.5(15)
O41 C93 C94 C95 171.2(11)
O42 C93 C94 C96 120.5(13)
O41 C93 C94 C96 -65.8(14)
O42 C93 C94 C97 -119.3(12)
O41 C93 C94 C97 54.5(13)
O43 C98 C99 C100 129.0(12)
O44 C98 C99 C100 -53.0(13)
O43 C98 C99 C101 -109.5(12)
O44 C98 C99 C101 68.5(12)
O43 C98 C99 C102 9.0(14)
O44 C98 C99 C102 -172.9(10)
O45 C103 C104 C105 -168.2(12)
O46 C103 C104 C105 9.7(15)
O45 C103 C104 C107 69.4(15)
O46 C103 C104 C107 -112.6(13)
O45 C103 C104 C106 -50.7(15)
O46 C103 C104 C106 127.3(13)
O47 C108 C109 C110 -57.4(15)
O48 C108 C109 C110 124.9(13)
O47 C108 C109 C111 -175.7(12)
O48 C108 C109 C111 6.6(15)
O47 C108 C109 C112 62.8(14)
O48 C108 C109 C112 -114.9(13)
O50 C113 C114 C117 -85.4(17)
O49 C113 C114 C117 98.0(17)
O50 C113 C114 C115 156.3(14)
O49 C113 C114 C115 -20.3(19)
O50 C113 C114 C116 33.0(19)
O49 C113 C114 C116 -143.6(16)
O51 C118 C119 C120 -27.7(17)
O52 C118 C119 C120 164.7(14)
O51 C118 C119 C121 93.5(15)
O52 C118 C119 C121 -74.2(17)
O51 C118 C119 C122 -146.0(15)
O52 C118 C119 C122 46.4(17)
O53 C123 C124 C125 -170.4(13)
O54 C123 C124 C125 21.9(14)
O53 C123 C124 C126 -51.7(16)
O54 C123 C124 C126 140.6(12)
O53 C123 C124 C127 70.3(15)
O54 C123 C124 C127 -97.4(14)
O56 C128 C129 C130 55.8(16)
O55 C128 C129 C130 -127.7(13)
O56 C128 C129 C132 -62.3(16)
O55 C128 C129 C132 114.2(14)
O56 C128 C129 C131 178.2(13)
O55 C128 C129 C131 -5.2(15)
O57 C133 C134 C137 29.4(15)
O58 C133 C134 C137 -157.6(12)
O57 C133 C134 C136 152.0(13)
O58 C133 C134 C136 -34.9(14)
O57 C133 C134 C135 -89.0(14)
O58 C133 C134 C135 84.1(13)
O59 C138 C139 C140 -56.3(15)
O60 C138 C139 C140 121.1(13)
O59 C138 C139 C141 -176.5(13)
O60 C138 C139 C141 0.9(16)
O59 C138 C139 C142 61.5(15)
O60 C138 C139 C142 -121.1(14)
O61 C143 C144 C145 31.2(16)
O62 C143 C144 C145 -152.3(12)
O61 C143 C144 C146 -86.6(14)
O62 C143 C144 C146 89.9(13)
O61 C143 C144 C147 151.4(13)
O62 C143 C144 C147 -32.1(15)
O63 C148 C149 C150 -139.6(14)
O64 C148 C149 C150 45.5(17)
O63 C148 C149 C152 -21.0(18)
O64 C148 C149 C152 164.2(14)
O63 C148 C149 C151 100.7(16)
O64 C148 C149 C151 -74.2(16)
O66 C153 C154 C155 -28.6(17)
O65 C153 C154 C155 153.4(11)
O66 C153 C154 C156 -149.2(13)
O65 C153 C154 C156 32.7(13)
O66 C153 C154 C157 90.0(17)
O65 C153 C154 C157 -88.1(14)
O67 C158 C159 C160 -90.1(14)
O68 C158 C159 C160 88.3(14)
O67 C158 C159 C161 27.9(16)
O68 C158 C159 C161 -153.6(12)
O67 C158 C159 C162 150.6(13)
O68 C158 C159 C162 -31.0(15)
C85 C86 C163 C164 14(2)
C87 C86 C163 C164 -173.0(15)
C86 C163 C164 N1 -15(2)
N3 C165 C166 C167 74(3)
N3 C168 C169 C170 175(2)
F3 Cr7A Cr7B O9 -172.0(9)
O11 Cr7A Cr7B O9 9.5(10)
O6 Cr7A Cr7B O9 -82.0(8)
O5 Cr7A Cr7B O9 99.7(8)
N2 Cr7A Cr7B O9 175.3(8)
O9 Cr7A Cr7B F3 172.0(9)
O11 Cr7A Cr7B F3 -178.4(5)
O6 Cr7A Cr7B F3 90.1(4)
O5 Cr7A Cr7B F3 -88.3(4)
N2 Cr7A Cr7B F3 -12.7(9)
F3 Cr7A Cr7B C14 165.0(6)
O9 Cr7A Cr7B C14 -23.0(7)
O11 Cr7A Cr7B C14 -13.4(7)
O6 Cr7A Cr7B C14 -104.9(5)
O5 Cr7A Cr7B C14 76.7(5)
N2 Cr7A Cr7B C14 152.3(7)
F3 Cr7A Cr7B O5 88.3(4)
O9 Cr7A Cr7B O5 -99.7(8)
O11 Cr7A Cr7B O5 -90.2(5)
O6 Cr7A Cr7B O5 178.3(4)
N2 Cr7A Cr7B O5 75.6(8)
O10 C14 Cr7B O9 -141(2)
C15 C14 Cr7B O9 43.6(17)
O10 C14 Cr7B Cr7A -52.2(10)
O9 C14 Cr7B Cr7A 89.0(17)
C15 C14 Cr7B Cr7A 132.7(10)
O10 C14 Cr7B F3 9(3)
O9 C14 Cr7B F3 150(3)
C15 C14 Cr7B F3 -166.0(19)
O10 C14 Cr7B O5 2.4(9)
O9 C14 Cr7B O5 143.6(18)
C15 C14 Cr7B O5 -172.7(10)
O35 Cr1 F1 Ni1 38.9(5)
F2 Cr1 F1 Ni1 130.2(5)
O30 Cr1 F1 Ni1 -125(8)
O33 Cr1 F1 Ni1 -52.4(5)
O32 Cr1 F1 Ni1 -140.3(5)
O31 Cr2 F2 Cr1 -39.9(5)
O26 Cr2 F2 Cr1 41(5)
O29 Cr2 F2 Cr1 51.4(5)
O1 Cr2 F2 Cr1 -131.2(4)
O28 Cr2 F2 Cr1 140.5(5)
F1 Cr1 F2 Cr2 140.3(4)
O35 Cr1 F2 Cr2 -126.2(5)
O30 Cr1 F2 Cr2 -37.0(5)
O33 Cr1 F2 Cr2 23(7)
O32 Cr1 F2 Cr2 54.0(5)
O9 Cr7B F3 Cr7A 43(4)
C14 Cr7B F3 Cr7A -65(2)
O5 Cr7B F3 Cr7A -58.4(3)
O9 Cr7B F3 Ni1 -72(5)
Cr7A Cr7B F3 Ni1 -114.9(6)
C14 Cr7B F3 Ni1 179.9(19)
O5 Cr7B F3 Ni1 -173.3(6)
O9 Cr7A F3 Cr7B -4.6(5)
O11 Cr7A F3 Cr7B 166(4)
O6 Cr7A F3 Cr7B -93.7(5)
O5 Cr7A F3 Cr7B 87.7(5)
N2 Cr7A F3 Cr7B 172.4(5)
Cr7B Cr7A F3 Ni1 112.5(7)
O9 Cr7A F3 Ni1 107.9(6)
O11 Cr7A F3 Ni1 -82(5)
O6 Cr7A F3 Ni1 18.8(6)
O5 Cr7A F3 Ni1 -159.8(6)
N2 Cr7A F3 Ni1 -75.1(6)
O67 Cr9 F4 Cr8 39.6(6)
F5 Cr9 F4 Cr8 -141.7(6)
O64 Cr9 F4 Cr8 127.8(6)
O65 Cr9 F4 Cr8 -53.0(6)
O62 Cr9 F4 Cr8 6E1(3)
F11 Cr8 F4 Cr9 140.5(6)
O66 Cr8 F4 Cr9 45.5(6)
O68 Cr8 F4 Cr9 -45.1(6)
O39 Cr8 F4 Cr9 67(6)
O37 Cr8 F4 Cr9 -131.6(6)
F6 Cr10 F5 Cr9 133.9(5)
O58 Cr10 F5 Cr9 -10E1(3)
O63 Cr10 F5 Cr9 45.1(6)
O61 Cr10 F5 Cr9 -46.8(6)
O60 Cr10 F5 Cr9 -134.4(6)
F4 Cr9 F5 Cr10 -138.6(5)
O67 Cr9 F5 Cr10 -32(18)
O64 Cr9 F5 Cr10 -50.7(6)
O65 Cr9 F5 Cr10 126.9(6)
O62 Cr9 F5 Cr10 41.0(6)
O59 Cr11 F6 Cr10 -49.3(5)
F7 Cr11 F6 Cr10 -138.8(5)
O56 Cr11 F6 Cr10 -41(13)
O54 Cr11 F6 Cr10 131.5(5)
O57 Cr11 F6 Cr10 41.8(6)
F5 Cr10 F6 Cr11 134.2(5)
O58 Cr10 F6 Cr11 -45.1(6)
O63 Cr10 F6 Cr11 -133.3(5)
O61 Cr10 F6 Cr11 9E1(3)
O60 Cr10 F6 Cr11 46.9(5)
O53 Cr12 F7 Cr11 51.1(6)
F8 Cr12 F7 Cr11 141.5(5)
O52 Cr12 F7 Cr11 -9E1(2)
O50 Cr12 F7 Cr11 -126.4(6)
O55 Cr12 F7 Cr11 -39.3(7)
F6 Cr11 F7 Cr12 -140.9(5)
O59 Cr11 F7 Cr12 126.7(6)
O56 Cr11 F7 Cr12 41.1(7)
O54 Cr11 F7 Cr12 -51.2(6)
O57 Cr11 F7 Cr12 -4E1(4)
F7 Cr12 F8 Cr13 139.0(5)
O53 Cr12 F8 Cr13 -130.9(6)
O52 Cr12 F8 Cr13 -40.0(6)
O50 Cr12 F8 Cr13 48.8(5)
O55 Cr12 F8 Cr13 5E1(4)
O46 Cr13 F8 Cr12 1E1(2)
O51 Cr13 F8 Cr12 47.1(6)
O48 Cr13 F8 Cr12 136.3(5)
F9 Cr13 F8 Cr12 -132.8(5)
O49 Cr13 F8 Cr12 -44.7(6)
F10 Cr14 F9 Cr13 135.2(5)
O44 Cr14 F9 Cr13 -132.3(5)
O45 Cr14 F9 Cr13 -46.2(6)
O42 Cr14 F9 Cr13 48(9)
O47 Cr14 F9 Cr13 47.5(5)
O46 Cr13 F9 Cr14 45.1(6)
O51 Cr13 F9 Cr14 5E1(2)
O48 Cr13 F9 Cr14 -46.7(6)
F8 Cr13 F9 Cr14 -135.8(5)
O49 Cr13 F9 Cr14 133.6(6)
O44 Cr14 F10 Cr15 43.4(5)
F9 Cr14 F10 Cr15 133.0(5)
O45 Cr14 F10 Cr15 114(5)
O42 Cr14 F10 Cr15 -49.8(5)
O47 Cr14 F10 Cr15 -136.1(5)
O40 Cr15 F10 Cr14 124.8(5)
O41 Cr15 F10 Cr14 37.9(5)
O38 Cr15 F10 Cr14 -10E1(2)
F11 Cr15 F10 Cr14 -144.2(5)
O43 Cr15 F10 Cr14 -53.0(5)
O66 Cr8 F11 Cr15 -123.2(6)
O68 Cr8 F11 Cr15 83(4)
O39 Cr8 F11 Cr15 -37.0(6)
F4 Cr8 F11 Cr15 147.3(6)
O37 Cr8 F11 Cr15 57.9(6)
O40 Cr15 F11 Cr8 -46.1(6)
O41 Cr15 F11 Cr8 -78(10)
O38 Cr15 F11 Cr8 45.0(6)
O43 Cr15 F11 Cr8 134.0(6)
F10 Cr15 F11 Cr8 -135.7(6)
C85 C84 N1 C164 -6(2)
C85 C84 N1 Ni1 175.5(13)
C163 C164 N1 C84 10(2)
C163 C164 N1 Ni1 -171.2(12)
C13 C12 N2 C6 59.0(17)
C13 C12 N2 Cr7A -174.5(10)
C7 C6 N2 C12 162.7(13)
C7 C6 N2 Cr7A 32.9(13)
Cr7B Cr7A N2 C12 141.2(11)
F3 Cr7A N2 C12 130.2(11)
O9 Cr7A N2 C12 -157(9)
O11 Cr7A N2 C12 -50.4(11)
O6 Cr7A N2 C12 38.4(11)
O5 Cr7A N2 C12 -142.5(11)
Cr7B Cr7A N2 C6 -87.2(12)
F3 Cr7A N2 C6 -98.2(9)
O9 Cr7A N2 C6 -26(10)
O11 Cr7A N2 C6 81.1(9)
O6 Cr7A N2 C6 170.0(9)
O5 Cr7A N2 C6 -10.9(9)
C166 C165 N3 C168 172(2)
C169 C168 N3 C165 176(2)
Cr1 F1 Ni1 F3 -148.6(5)
Cr1 F1 Ni1 O34 34.1(5)
Cr1 F1 Ni1 N1 125.5(5)
Cr1 F1 Ni1 O7 -126(2)
Cr1 F1 Ni1 O36 -55.5(5)
Cr7B F3 Ni1 F1 -150.6(7)
Cr7A F3 Ni1 F1 142.7(6)
Cr7B F3 Ni1 O34 -97(6)
Cr7A F3 Ni1 O34 -164(6)
Cr7B F3 Ni1 N1 -59.4(7)
Cr7A F3 Ni1 N1 -126.0(6)
Cr7B F3 Ni1 O7 32.6(7)
Cr7A F3 Ni1 O7 -34.1(6)
Cr7B F3 Ni1 O36 121.5(7)
Cr7A F3 Ni1 O36 54.9(6)
C84 N1 Ni1 F1 134.4(13)
C164 N1 Ni1 F1 -43.7(10)
C84 N1 Ni1 F3 50.7(12)
C164 N1 Ni1 F3 -127.4(10)
C84 N1 Ni1 O34 -131.3(13)
C164 N1 Ni1 O34 50.6(10)
C84 N1 Ni1 O7 -37.7(13)
C164 N1 Ni1 O7 144.2(10)
C84 N1 Ni1 O36 91(16)
C164 N1 Ni1 O36 -87(16)
C10 C11 O1 Cr3 -25.9(12)
C10 C11 O1 Cr2 -170.8(8)
O2 Cr3 O1 C11 -3.5(7)
O22 Cr3 O1 C11 -106(6)
O27 Cr3 O1 C11 -94.7(8)
O25 Cr3 O1 C11 170.7(7)
O24 Cr3 O1 C11 83.8(7)
O2 Cr3 O1 Cr2 139.0(5)
O22 Cr3 O1 Cr2 37(7)
O27 Cr3 O1 Cr2 47.8(5)
O25 Cr3 O1 Cr2 -46.9(5)
O24 Cr3 O1 Cr2 -133.7(5)
O31 Cr2 O1 C11 -94.8(8)
F2 Cr2 O1 C11 -4.2(8)
O26 Cr2 O1 C11 176.4(8)
O29 Cr2 O1 C11 124(7)
O28 Cr2 O1 C11 85.4(8)
O31 Cr2 O1 Cr3 123.7(5)
F2 Cr2 O1 Cr3 -145.7(4)
O26 Cr2 O1 Cr3 35.0(5)
O29 Cr2 O1 Cr3 -17(7)
O28 Cr2 O1 Cr3 -56.1(5)
C9 C10 O2 Cr4 45.3(11)
C11 C10 O2 Cr4 177.8(8)
C9 C10 O2 Cr3 176.6(8)
C11 C10 O2 Cr3 -50.9(10)
O23 Cr4 O2 C10 69.4(7)
O21 Cr4 O2 C10 159.9(7)
O3 Cr4 O2 C10 -22.5(6)
O18 Cr4 O2 C10 -17(7)
O20 Cr4 O2 C10 -114.4(7)
O23 Cr4 O2 Cr3 -51.7(5)
O21 Cr4 O2 Cr3 38.8(5)
O3 Cr4 O2 Cr3 -143.6(5)
O18 Cr4 O2 Cr3 -138(6)
O20 Cr4 O2 Cr3 124.5(5)
O1 Cr3 O2 C10 30.3(7)
O22 Cr3 O2 C10 -153.1(7)
O27 Cr3 O2 C10 120.5(7)
O25 Cr3 O2 C10 -57(4)
O24 Cr3 O2 C10 -65.2(7)
O1 Cr3 O2 Cr4 150.4(5)
O22 Cr3 O2 Cr4 -33.1(6)
O27 Cr3 O2 Cr4 -119.4(5)
O25 Cr3 O2 Cr4 63(4)
O24 Cr3 O2 Cr4 54.8(5)
C10 C9 O3 Cr5 171.2(8)
C8 C9 O3 Cr5 40.7(11)
C10 C9 O3 Cr4 31.2(12)
C8 C9 O3 Cr4 -99.3(10)
O19 Cr5 O3 C9 -106.7(8)
O16 Cr5 O3 C9 79.5(8)
O4 Cr5 O3 C9 -14.5(8)
O17 Cr5 O3 C9 166.2(8)
O14 Cr5 O3 C9 61(17)
O19 Cr5 O3 Cr4 30.6(5)
O16 Cr5 O3 Cr4 -143.2(5)
O4 Cr5 O3 Cr4 122.8(5)
O17 Cr5 O3 Cr4 -56.5(5)
O14 Cr5 O3 Cr4 -161(17)
O2 Cr4 O3 C9 -4.1(8)
O23 Cr4 O3 C9 -94.5(8)
O21 Cr4 O3 C9 125(7)
O18 Cr4 O3 C9 176.3(8)
O20 Cr4 O3 C9 87.0(8)
O2 Cr4 O3 Cr5 -138.9(5)
O23 Cr4 O3 Cr5 130.7(5)
O21 Cr4 O3 Cr5 -9(7)
O18 Cr4 O3 Cr5 41.4(5)
O20 Cr4 O3 Cr5 -47.8(5)
C9 C8 O4 Cr6 -108.6(10)
C7 C8 O4 Cr6 11.1(14)
C9 C8 O4 Cr5 40.3(12)
C7 C8 O4 Cr5 160.0(9)
O5 Cr6 O4 C8 -2.7(9)
O15 Cr6 O4 C8 93.4(9)
O13 Cr6 O4 C8 -176.2(9)
O10 Cr6 O4 C8 58(9)
O12 Cr6 O4 C8 -90.1(9)
O5 Cr6 O4 Cr5 -147.8(6)
O15 Cr6 O4 Cr5 -51.7(6)
O13 Cr6 O4 Cr5 38.7(6)
O10 Cr6 O4 Cr5 -88(9)
O12 Cr6 O4 Cr5 124.8(6)
O19 Cr5 O4 C8 79.9(9)
O16 Cr5 O4 C8 -106.1(9)
O3 Cr5 O4 C8 -16.1(8)
O17 Cr5 O4 C8 -3(8)
O14 Cr5 O4 C8 165.2(9)
O19 Cr5 O4 Cr6 -131.5(6)
O16 Cr5 O4 Cr6 42.6(6)
O3 Cr5 O4 Cr6 132.6(6)
O17 Cr5 O4 Cr6 146(7)
O14 Cr5 O4 Cr6 -46.2(6)
C6 C7 O5 Cr6 -105.3(11)
C8 C7 O5 Cr6 15.8(14)
C6 C7 O5 Cr7A 40.0(14)
C8 C7 O5 Cr7A 161.1(9)
C6 C7 O5 Cr7B 78.1(15)
C8 C7 O5 Cr7B -160.7(9)
O4 Cr6 O5 C7 -7.9(9)
O15 Cr6 O5 C7 -98.3(9)
O13 Cr6 O5 C7 57(3)
O10 Cr6 O5 C7 174.4(9)
O12 Cr6 O5 C7 86.8(9)
O4 Cr6 O5 Cr7A -150.5(6)
O15 Cr6 O5 Cr7A 119.2(6)
O13 Cr6 O5 Cr7A -86(3)
O10 Cr6 O5 Cr7A 31.8(6)
O12 Cr6 O5 Cr7A -55.7(6)
O4 Cr6 O5 Cr7B 169.3(5)
O15 Cr6 O5 Cr7B 78.9(5)
O13 Cr6 O5 Cr7B -126(3)
O10 Cr6 O5 Cr7B -8.5(5)
O12 Cr6 O5 Cr7B -96.0(5)
Cr7B Cr7A O5 C7 129.2(9)
F3 Cr7A O5 C7 68.7(9)
O9 Cr7A O5 C7 163.8(9)
O11 Cr7A O5 C7 -106.2(9)
O6 Cr7A O5 C7 16(15)
N2 Cr7A O5 C7 -15.4(9)
Cr7B Cr7A O5 Cr6 -86.5(6)
F3 Cr7A O5 Cr6 -147.0(6)
O9 Cr7A O5 Cr6 -51.9(6)
O11 Cr7A O5 Cr6 38.1(6)
O6 Cr7A O5 Cr6 160(15)
N2 Cr7A O5 Cr6 128.9(6)
F3 Cr7A O5 Cr7B -60.5(4)
O9 Cr7A O5 Cr7B 34.6(4)
O11 Cr7A O5 Cr7B 124.6(5)
O6 Cr7A O5 Cr7B -113(15)
N2 Cr7A O5 Cr7B -144.6(5)
O9 Cr7B O5 C7 -164.8(12)
Cr7A Cr7B O5 C7 -71.6(11)
F3 Cr7B O5 C7 3.6(12)
C14 Cr7B O5 C7 -178.3(11)
O9 Cr7B O5 Cr6 18.5(9)
Cr7A Cr7B O5 Cr6 111.7(5)
F3 Cr7B O5 Cr6 -173.1(5)
C14 Cr7B O5 Cr6 5.0(6)
O9 Cr7B O5 Cr7A -93.2(8)
F3 Cr7B O5 Cr7A 75.2(5)
C14 Cr7B O5 Cr7A -106.7(5)
O7 C1 O6 Cr7A -36(2)
C2 C1 O6 Cr7A 159.3(8)
Cr7B Cr7A O6 C1 -37.5(12)
F3 Cr7A O6 C1 22.9(12)
O9 Cr7A O6 C1 -72.3(12)
O11 Cr7A O6 C1 -162.2(12)
O5 Cr7A O6 C1 75(15)
N2 Cr7A O6 C1 106.9(12)
O6 C1 O7 Ni1 2(2)
C2 C1 O7 Ni1 165.5(7)
F1 Ni1 O7 C1 4(3)
F3 Ni1 O7 C1 26.5(13)
O34 Ni1 O7 C1 -156.1(13)
N1 Ni1 O7 C1 112.4(13)
O36 Ni1 O7 C1 -66.4(13)
Cr7A Cr7B O9 C14 -95.2(16)
F3 Cr7B O9 C14 -136(4)
O5 Cr7B O9 C14 -37.4(18)
F3 Cr7B O9 Cr7A -41(4)
C14 Cr7B O9 Cr7A 95.2(16)
O5 Cr7B O9 Cr7A 57.8(5)
O10 C14 O9 Cr7B 46(2)
C15 C14 O9 Cr7B -144.3(14)
O10 C14 O9 Cr7A -13.1(19)
C15 C14 O9 Cr7A 156.5(8)
Cr7B C14 O9 Cr7A -59.1(14)
F3 Cr7A O9 Cr7B 6.9(8)
O11 Cr7A O9 Cr7B -172.2(8)
O6 Cr7A O9 Cr7B 99.0(8)
O5 Cr7A O9 Cr7B -80.0(8)
N2 Cr7A O9 Cr7B -65(9)
Cr7B Cr7A O9 C14 126.5(14)
F3 Cr7A O9 C14 133.5(10)
O11 Cr7A O9 C14 -45.7(10)
O6 Cr7A O9 C14 -134.5(10)
O5 Cr7A O9 C14 46.5(10)
N2 Cr7A O9 C14 61(10)
O9 C14 O10 Cr6 -26(2)
C15 C14 O10 Cr6 164.8(7)
Cr7B C14 O10 Cr6 -11.0(15)
O4 Cr6 O10 C14 -46(9)
O5 Cr6 O10 C14 13.9(12)
O15 Cr6 O10 C14 -82.0(12)
O13 Cr6 O10 C14 -172.5(12)
O12 Cr6 O10 C14 101.6(12)
O12 C19 O11 Cr7A -25(2)
C20 C19 O11 Cr7A 168.1(9)
Cr7B Cr7A O11 C19 99.3(16)
F3 Cr7A O11 C19 -66(5)
O9 Cr7A O11 C19 104.8(16)
O6 Cr7A O11 C19 -166.3(16)
O5 Cr7A O11 C19 12.2(16)
N2 Cr7A O11 C19 -72.2(16)
O11 C19 O12 Cr6 -15.9(17)
C20 C19 O12 Cr6 152.6(7)
O4 Cr6 O12 C19 130.4(10)
O5 Cr6 O12 C19 48.9(10)
O15 Cr6 O12 C19 -81(4)
O13 Cr6 O12 C19 -134.6(10)
O10 Cr6 O12 C19 -48.2(10)
O14 C24 O13 Cr6 -12(2)
C25 C24 O13 Cr6 167.0(7)
O4 Cr6 O13 C24 -6.7(12)
O5 Cr6 O13 C24 -71(3)
O15 Cr6 O13 C24 84.5(11)
O10 Cr6 O13 C24 171.2(11)
O12 Cr6 O13 C24 -100.8(11)
O13 C24 O14 Cr5 -3(2)
C25 C24 O14 Cr5 178.3(8)
O19 Cr5 O14 C24 121.5(13)
O16 Cr5 O14 C24 -64.7(13)
O3 Cr5 O14 C24 -47(18)
O4 Cr5 O14 C24 29.2(13)
O17 Cr5 O14 C24 -151.5(13)
O16 C29 O15 Cr6 -10(2)
C30 C29 O15 Cr6 162.2(8)
O4 Cr6 O15 C29 37.1(12)
O5 Cr6 O15 C29 118.8(12)
O13 Cr6 O15 C29 -58.2(12)
O10 Cr6 O15 C29 -144.5(12)
O12 Cr6 O15 C29 -111(4)
O15 C29 O16 Cr5 -10(2)
C30 C29 O16 Cr5 177.9(9)
O19 Cr5 O16 C29 132(2)
O3 Cr5 O16 C29 -91.8(14)
O4 Cr5 O16 C29 -6.5(14)
O17 Cr5 O16 C29 176.7(14)
O14 Cr5 O16 C29 87.8(14)
O18 C34 O17 Cr5 -6.8(19)
C35 C34 O17 Cr5 167.0(7)
O19 Cr5 O17 C34 -56.1(11)
O16 Cr5 O17 C34 130.2(11)
O3 Cr5 O17 C34 40.0(11)
O4 Cr5 O17 C34 27(8)
O14 Cr5 O17 C34 -141.3(11)
O17 C34 O18 Cr4 -22(2)
C35 C34 O18 Cr4 164.0(8)
O2 Cr4 O18 C34 -2(7)
O23 Cr4 O18 C34 -88.6(12)
O21 Cr4 O18 C34 -179.2(12)
O3 Cr4 O18 C34 3.3(12)
O20 Cr4 O18 C34 95.3(12)
O20 C39 O19 Cr5 -6(2)
C40 C39 O19 Cr5 177.4(7)
O16 Cr5 O19 C39 140(3)
O3 Cr5 O19 C39 3.8(12)
O4 Cr5 O19 C39 -81.8(12)
O17 Cr5 O19 C39 95.0(12)
O14 Cr5 O19 C39 -176.0(12)
O19 C39 O20 Cr4 -29.1(18)
C40 C39 O20 Cr4 147.4(8)
O2 Cr4 O20 C39 137.1(10)
O23 Cr4 O20 C39 -108(5)
O21 Cr4 O20 C39 -126.8(10)
O3 Cr4 O20 C39 51.3(10)
O18 Cr4 O20 C39 -39.5(10)
O22 C44 O21 Cr4 6.0(19)
C45 C44 O21 Cr4 -178.9(7)
O2 Cr4 O21 C44 -25.9(11)
O23 Cr4 O21 C44 64.8(11)
O3 Cr4 O21 C44 -155(6)
O18 Cr4 O21 C44 154.0(11)
O20 Cr4 O21 C44 -116.6(11)
O21 C44 O22 Cr3 5(2)
C45 C44 O22 Cr3 -170.1(9)
O1 Cr3 O22 C44 111(6)
O2 Cr3 O22 C44 8.7(13)
O27 Cr3 O22 C44 99.6(13)
O25 Cr3 O22 C44 -165.5(13)
O24 Cr3 O22 C44 -78.8(13)
O24 C49 O23 Cr4 4.0(17)
C50 C49 O23 Cr4 -173.8(7)
O2 Cr4 O23 C49 17.5(10)
O21 Cr4 O23 C49 -78.8(10)
O3 Cr4 O23 C49 103.2(10)
O18 Cr4 O23 C49 -166.0(10)
O20 Cr4 O23 C49 -98(5)
O23 C49 O24 Cr3 4.5(16)
C50 C49 O24 Cr3 -177.4(7)
O1 Cr3 O24 C49 -115.4(10)
O2 Cr3 O24 C49 -29.9(10)
O22 Cr3 O24 C49 65.2(10)
O27 Cr3 O24 C49 50(4)
O25 Cr3 O24 C49 150.9(10)
O26 C54 O25 Cr3 0(2)
C55 C54 O25 Cr3 179.1(7)
O1 Cr3 O25 C54 31.9(12)
O2 Cr3 O25 C54 119(4)
O22 Cr3 O25 C54 -144.6(12)
O27 Cr3 O25 C54 -58.7(12)
O24 Cr3 O25 C54 127.0(12)
O25 C54 O26 Cr2 -24(2)
C55 C54 O26 Cr2 156.8(8)
O31 Cr2 O26 C54 -86.6(12)
F2 Cr2 O26 C54 -167(4)
O29 Cr2 O26 C54 -178.0(13)
O1 Cr2 O26 C54 4.7(12)
O28 Cr2 O26 C54 93.1(12)
O28 C59 O27 Cr3 -17(2)
C60 C59 O27 Cr3 157.4(9)
O1 Cr3 O27 C59 -7.1(14)
O2 Cr3 O27 C59 -92.8(14)
O22 Cr3 O27 C59 172.2(14)
O25 Cr3 O27 C59 86.9(14)
O24 Cr3 O27 C59 -172(3)
O27 C59 O28 Cr2 -1(2)
C60 C59 O28 Cr2 -174.8(7)
O31 Cr2 O28 C59 0E1(7)
F2 Cr2 O28 C59 124.5(12)
O26 Cr2 O28 C59 -60.2(12)
O29 Cr2 O28 C59 -144.8(12)
O1 Cr2 O28 C59 33.1(12)
O30 C64 O29 Cr2 18(2)
C65 C64 O29 Cr2 -162.5(7)
O31 Cr2 O29 C64 48.3(11)
F2 Cr2 O29 C64 -42.3(11)
O26 Cr2 O29 C64 136.8(11)
O1 Cr2 O29 C64 -171(6)
O28 Cr2 O29 C64 -131.9(11)
O29 C64 O30 Cr1 10(2)
C65 C64 O30 Cr1 -169.1(7)
F1 Cr1 O30 C64 -106(8)
O35 Cr1 O30 C64 90.4(12)
F2 Cr1 O30 C64 -1.0(12)
O33 Cr1 O30 C64 -178.4(12)
O32 Cr1 O30 C64 -90.4(12)
O32 C69 O31 Cr2 26.4(19)
C70 C69 O31 Cr2 -154.4(9)
F2 Cr2 O31 C69 -8.2(13)
O26 Cr2 O31 C69 176.6(13)
O29 Cr2 O31 C69 -98.9(13)
O1 Cr2 O31 C69 83.3(13)
O28 Cr2 O31 C69 11E1(7)
O31 C69 O32 Cr1 4.3(17)
C70 C69 O32 Cr1 -174.9(7)
F1 Cr1 O32 C69 -125.0(10)
O35 Cr1 O32 C69 16E1(3)
F2 Cr1 O32 C69 -35.9(10)
O30 Cr1 O32 C69 55.7(11)
O33 Cr1 O32 C69 142.6(10)
O34 C74 O33 Cr1 -11.5(18)
C75 C74 O33 Cr1 165.3(7)
F1 Cr1 O33 C74 46.2(11)
O35 Cr1 O33 C74 -47.3(11)
F2 Cr1 O33 C74 164(7)
O30 Cr1 O33 C74 -136.4(11)
O32 Cr1 O33 C74 132.5(11)
O33 C74 O34 Ni1 -24.6(19)
C75 C74 O34 Ni1 159.0(8)
F1 Ni1 O34 C74 11.6(12)
F3 Ni1 O34 C74 -42(7)
N1 Ni1 O34 C74 -79.3(12)
O7 Ni1 O34 C74 -171.3(11)
O36 Ni1 O34 C74 99.7(11)
O36 C79 O35 Cr1 10(2)
C80 C79 O35 Cr1 -155.5(9)
F1 Cr1 O35 C79 -8.5(15)
F2 Cr1 O35 C79 -97.6(14)
O30 Cr1 O35 C79 170.8(14)
O33 Cr1 O35 C79 83.9(14)
O32 Cr1 O35 C79 7E1(3)
O35 C79 O36 Ni1 -40.9(17)
C80 C79 O36 Ni1 124.9(9)
F1 Ni1 O36 C79 56.6(9)
F3 Ni1 O36 C79 140.3(9)
O34 Ni1 O36 C79 -37.7(9)
N1 Ni1 O36 C79 100(16)
O7 Ni1 O36 C79 -131.2(9)
O40 C87 O37 Cr8 13(3)
C86 C87 O37 Cr8 -167.4(10)
F11 Cr8 O37 C87 -40.1(13)
O66 Cr8 O37 C87 160(8)
O68 Cr8 O37 C87 142.6(13)
O39 Cr8 O37 C87 52.6(13)
F4 Cr8 O37 C87 -126.0(13)
O39 C88 O38 Cr15 0(2)
C89 C88 O38 Cr15 -179.6(8)
O40 Cr15 O38 C88 64.0(14)
O41 Cr15 O38 C88 150.9(14)
F11 Cr15 O38 C88 -26.9(14)
O43 Cr15 O38 C88 -118.1(14)
F10 Cr15 O38 C88 -7E1(2)
O38 C88 O39 Cr8 18(2)
C89 C88 O39 Cr8 -163.1(9)
F11 Cr8 O39 C88 1.9(14)
O66 Cr8 O39 C88 96.7(14)
O68 Cr8 O39 C88 -172.8(14)
F4 Cr8 O39 C88 75(6)
O37 Cr8 O39 C88 -86.2(14)
O37 C87 O40 Cr15 11(3)
C86 C87 O40 Cr15 -168.7(10)
O41 Cr15 O40 C87 -177.8(18)
O38 Cr15 O40 C87 -88.1(18)
F11 Cr15 O40 C87 3.5(18)
O43 Cr15 O40 C87 -18E1(10)
F10 Cr15 O40 C87 91.2(18)
O42 C93 O41 Cr15 -21(2)
C94 C93 O41 Cr15 165.5(8)
O40 Cr15 O41 C93 -87.5(13)
O38 Cr15 O41 C93 -178.6(13)
F11 Cr15 O41 C93 -56(10)
O43 Cr15 O41 C93 92.4(13)
F10 Cr15 O41 C93 2.1(13)
O41 C93 O42 Cr14 -2(2)
C94 C93 O42 Cr14 170.5(8)
F10 Cr14 O42 C93 34.6(12)
O44 Cr14 O42 C93 -58.1(12)
F9 Cr14 O42 C93 121(8)
O45 Cr14 O42 C93 -144.2(12)
O47 Cr14 O42 C93 122.1(12)
O44 C98 O43 Cr15 -22.7(16)
C99 C98 O43 Cr15 155.2(8)
O40 Cr15 O43 C98 -46(13)
O41 Cr15 O43 C98 -48.2(10)
O38 Cr15 O43 C98 -137.9(10)
F11 Cr15 O43 C98 130.5(10)
F10 Cr15 O43 C98 42.8(10)
O43 C98 O44 Cr14 3.5(19)
C99 C98 O44 Cr14 -174.6(8)
F10 Cr14 O44 C98 -15.0(12)
F9 Cr14 O44 C98 -101.6(12)
O45 Cr14 O44 C98 169.0(13)
O42 Cr14 O44 C98 78.4(13)
O47 Cr14 O44 C98 10E1(5)
O46 C103 O45 Cr14 9(2)
C104 C103 O45 Cr14 -173.5(9)
F10 Cr14 O45 C103 38(6)
O44 Cr14 O45 C103 108.6(16)
F9 Cr14 O45 C103 18.8(16)
O42 Cr14 O45 C103 -158.5(16)
O47 Cr14 O45 C103 -72.0(16)
O45 C103 O46 Cr13 -12(3)
C104 C103 O46 Cr13 169.7(11)
O51 Cr13 O46 C103 167.1(17)
O48 Cr13 O46 C103 77.9(17)
F9 Cr13 O46 C103 -13.0(17)
F8 Cr13 O46 C103 -155(19)
O49 Cr13 O46 C103 -101.0(17)
O48 C108 O47 Cr14 3(2)
C109 C108 O47 Cr14 -174.7(8)
F10 Cr14 O47 C108 -110.6(13)
O44 Cr14 O47 C108 14E1(5)
F9 Cr14 O47 C108 -24.1(14)
O45 Cr14 O47 C108 65.4(14)
O42 Cr14 O47 C108 155.9(14)
O47 C108 O48 Cr13 -1(2)
C109 C108 O48 Cr13 176.6(8)
O46 Cr13 O48 C108 -70.3(13)
O51 Cr13 O48 C108 -157.9(13)
F9 Cr13 O48 C108 20.8(13)
F8 Cr13 O48 C108 110.9(13)
O49 Cr13 O48 C108 4E1(3)
O50 C113 O49 Cr13 -17(3)
C114 C113 O49 Cr13 159.4(13)
O46 Cr13 O49 C113 -153(2)
O51 Cr13 O49 C113 -65(2)
O48 Cr13 O49 C113 10E1(3)
F9 Cr13 O49 C113 116(2)
F8 Cr13 O49 C113 26(2)
O49 C113 O50 Cr12 23(3)
C114 C113 O50 Cr12 -152.9(10)
F7 Cr12 O50 C113 -125.8(15)
O53 Cr12 O50 C113 134(11)
F8 Cr12 O50 C113 -37.5(15)
O52 Cr12 O50 C113 54.9(15)
O55 Cr12 O50 C113 142.5(16)
O52 C118 O51 Cr13 1(3)
C119 C118 O51 Cr13 -165.5(10)
O46 Cr13 O51 C118 149.8(17)
O48 Cr13 O51 C118 -118.4(17)
F9 Cr13 O51 C118 14E1(2)
F8 Cr13 O51 C118 -29.3(17)
O49 Cr13 O51 C118 61.3(17)
O51 C118 O52 Cr12 15(3)
C119 C118 O52 Cr12 -177.9(12)
F7 Cr12 O52 C118 -12E1(2)
O53 Cr12 O52 C118 96(2)
F8 Cr12 O52 C118 6(2)
O50 Cr12 O52 C118 -86(2)
O55 Cr12 O52 C118 -174(2)
O54 C123 O53 Cr12 -16(2)
C124 C123 O53 Cr12 177.7(9)
F7 Cr12 O53 C123 -14.7(15)
F8 Cr12 O53 C123 -103.0(15)
O52 Cr12 O53 C123 164.5(15)
O50 Cr12 O53 C123 86(12)
O55 Cr12 O53 C123 77.0(15)
O53 C123 O54 Cr11 15(2)
C124 C123 O54 Cr11 -178.6(7)
F6 Cr11 O54 C123 102.9(11)
O59 Cr11 O54 C123 -55(13)
F7 Cr11 O54 C123 15.9(11)
O56 Cr11 O54 C123 -77.3(12)
O57 Cr11 O54 C123 -164.0(12)
O56 C128 O55 Cr12 -3(3)
C129 C128 O55 Cr12 -179.5(11)
F7 Cr12 O55 C128 19.0(17)
O53 Cr12 O55 C128 -71.2(17)
F8 Cr12 O55 C128 11E1(4)
O52 Cr12 O55 C128 -162.0(18)
O50 Cr12 O55 C128 109.2(17)
O55 C128 O56 Cr11 6(3)
C129 C128 O56 Cr11 -177.9(11)
F6 Cr11 O56 C128 -120(13)
O59 Cr11 O56 C128 -112.5(18)
F7 Cr11 O56 C128 -23.1(18)
O54 Cr11 O56 C128 66.6(18)
O57 Cr11 O56 C128 156.2(18)
O58 C133 O57 Cr11 0(3)
C134 C133 O57 Cr11 171.9(10)
F6 Cr11 O57 C133 -18.0(16)
O59 Cr11 O57 C133 74.4(16)
F7 Cr11 O57 C133 -12E1(4)
O56 Cr11 O57 C133 160.0(16)
O54 Cr11 O57 C133 -107.7(16)
O57 C133 O58 Cr10 -5(2)
C134 C133 O58 Cr10 -177.8(9)
F5 Cr10 O58 C133 -10E1(3)
F6 Cr10 O58 C133 26.2(15)
O63 Cr10 O58 C133 115.0(15)
O61 Cr10 O58 C133 -153.1(15)
O60 Cr10 O58 C133 -65.5(15)
O60 C138 O59 Cr11 12(2)
C139 C138 O59 Cr11 -171.0(10)
F6 Cr11 O59 C138 19.5(16)
F7 Cr11 O59 C138 106.5(16)
O56 Cr11 O59 C138 -160.2(16)
O54 Cr11 O59 C138 18E1(10)
O57 Cr11 O59 C138 -73.7(16)
O59 C138 O60 Cr10 -15(2)
C139 C138 O60 Cr10 167.5(8)
F5 Cr10 O60 C138 -99.6(13)
F6 Cr10 O60 C138 -13.1(13)
O58 Cr10 O60 C138 81.0(13)
O63 Cr10 O60 C138 -18E1(10)
O61 Cr10 O60 C138 167.5(13)
O62 C143 O61 Cr10 -11(3)
C144 C143 O61 Cr10 164.9(10)
F5 Cr10 O61 C143 31.9(16)
F6 Cr10 O61 C143 8E1(3)
O58 Cr10 O61 C143 -148.8(16)
O63 Cr10 O61 C143 -60.5(16)
O60 Cr10 O61 C143 119.3(16)
O61 C143 O62 Cr9 0(3)
C144 C143 O62 Cr9 -176.4(9)
F4 Cr9 O62 C143 14E1(3)
O67 Cr9 O62 C143 164.8(14)
F5 Cr9 O62 C143 -13.9(14)
O64 Cr9 O62 C143 76.5(15)
O65 Cr9 O62 C143 -102.6(14)
O64 C148 O63 Cr10 -1(3)
C149 C148 O63 Cr10 -175.3(9)
F5 Cr10 O63 C148 -15.0(16)
F6 Cr10 O63 C148 -101.6(16)
O58 Cr10 O63 C148 164.4(16)
O61 Cr10 O63 C148 77.9(16)
O60 Cr10 O63 C148 6E1(5)
O63 C148 O64 Cr9 -11(3)
C149 C148 O64 Cr9 163.1(10)
F4 Cr9 O64 C148 121.6(16)
O67 Cr9 O64 C148 -146.1(16)
F5 Cr9 O64 C148 33.4(16)
O65 Cr9 O64 C148 -39(14)
O62 Cr9 O64 C148 -59.1(16)
O66 C153 O65 Cr9 -7(2)
C154 C153 O65 Cr9 171.0(8)
F4 Cr9 O65 C153 31.6(12)
O67 Cr9 O65 C153 -60.8(11)
F5 Cr9 O65 C153 119.7(11)
O64 Cr9 O65 C153 -168(12)
O62 Cr9 O65 C153 -147.7(12)
O65 C153 O66 Cr8 -4(2)
C154 C153 O66 Cr8 178.7(9)
F11 Cr8 O66 C153 -100.0(15)
O68 Cr8 O66 C153 77.2(16)
O39 Cr8 O66 C153 167.5(16)
F4 Cr8 O66 C153 -14.2(16)
O37 Cr8 O66 C153 60(9)
O68 C158 O67 Cr9 -1(2)
C159 C158 O67 Cr9 177.3(10)
F4 Cr9 O67 C158 -14.2(16)
F5 Cr9 O67 C158 -121(17)
O64 Cr9 O67 C158 -102.1(16)
O65 Cr9 O67 C158 80.3(16)
O62 Cr9 O67 C158 166.1(16)
O67 C158 O68 Cr8 -11(2)
C159 C158 O68 Cr8 171.1(8)
F11 Cr8 O68 C158 95(4)
O66 Cr8 O68 C158 -59.2(13)
O39 Cr8 O68 C158 -145.2(13)
F4 Cr8 O68 C158 30.7(13)
O37 Cr8 O68 C158 119.9(13)
